data_1571311
loop_
_publ_author_name
'Wang, Jiawei'
'Ma, Along'
'Ren, Yonggang'
'Shen, Xuekairui'
'Wang, Yifei'
'Song, Caixia'
'Wang, Shuxin'

_publ_section_title
;
 An Au<sub>5</sub>Ag<sub>12</sub>(SR)<sub>9</sub>(dppf)<sub>4</sub> alloy
 nanocluster: structural determination and optical property and
 photothermal conversion investigation.
;
_journal_issue 18
_journal_name_full Nanoscale
_journal_page_first 9047
_journal_page_last 9054
_journal_paper_doi 10.1039/d4nr00312h
_journal_volume 16
_journal_year 2024
_chemical_formula_moiety 'C208 H139 Ag12 Au5 F54 Fe4 P8 S9'
_chemical_formula_sum 'C208 H139 Ag12 Au5 F54 Fe4 P8 S9'
_chemical_formula_weight 6703.16
_space_group_crystal_system triclinic
_space_group_IT_number 2
_space_group_name_Hall '-P 1'
_space_group_name_H-M_alt 'P -1'
_atom_sites_solution_hydrogens geom
_audit_creation_date 2024-01-10
_audit_creation_method
;
Olex2 1.3
(compiled 2020.11.12 svn.r5f609507 for OlexSys, GUI svn.r6408)
;
_audit_update_record
;
2024-01-20 deposited with the CCDC.	2024-03-27 downloaded from the CCDC.
;
_cell_angle_alpha 95.805(2)
_cell_angle_beta 110.205(2)
_cell_angle_gamma 97.054(2)
_cell_formula_units_Z 2
_cell_length_a 21.5917(4)
_cell_length_b 23.5980(5)
_cell_length_c 26.7319(5)
_cell_measurement_reflns_used 5682
_cell_measurement_temperature 150(2)
_cell_measurement_theta_max 20.56
_cell_measurement_theta_min 3.26
_cell_volume 12533.9(5)
_computing_molecular_graphics 'Olex2 1.3 (Dolomanov et al., 2009)'
_computing_publication_material 'Olex2 1.3 (Dolomanov et al., 2009)'
_computing_structure_refinement 'SHELXL 2019/2 (Sheldrick, 2015)'
_computing_structure_solution 'SHELXT 2018/2 (Sheldrick, 2018)'
_diffrn_ambient_temperature 149.99(10)
_diffrn_measured_fraction_theta_full 0.995
_diffrn_measured_fraction_theta_max 0.763
_diffrn_measurement_device_type 'XtaLAB Synergy R'
_diffrn_radiation_type MoK\a
_diffrn_radiation_wavelength 0.71073
_diffrn_reflns_av_R_equivalents 0.0664
_diffrn_reflns_av_unetI/netI 0.0999
_diffrn_reflns_Laue_measured_fraction_full 0.995
_diffrn_reflns_Laue_measured_fraction_max 0.763
_diffrn_reflns_limit_h_max 28
_diffrn_reflns_limit_h_min -24
_diffrn_reflns_limit_k_max 33
_diffrn_reflns_limit_k_min -29
_diffrn_reflns_limit_l_max 38
_diffrn_reflns_limit_l_min -32
_diffrn_reflns_number 141631
_diffrn_reflns_point_group_measured_fraction_full 0.995
_diffrn_reflns_point_group_measured_fraction_max 0.763
_diffrn_reflns_theta_full 25.242
_diffrn_reflns_theta_max 30.872
_diffrn_reflns_theta_min 1.903
_exptl_absorpt_coefficient_mu 4.259
_exptl_absorpt_correction_T_max 1.00000
_exptl_absorpt_correction_T_min 0.09918
_exptl_absorpt_correction_type multi-scan
_exptl_absorpt_process_details 'CrysAlisPro 1.171.41.110a (Rigaku Oxford Diffraction, 2021)'
_exptl_crystal_colour black
_exptl_crystal_colour_primary black
_exptl_crystal_density_diffrn 1.776
_exptl_crystal_description block
_exptl_crystal_F_000 6400
_exptl_crystal_size_max 0.1
_exptl_crystal_size_mid 0.05
_exptl_crystal_size_min 0.02
_refine_diff_density_max 5.636
_refine_diff_density_min -3.934
_refine_diff_density_rms 0.290
_refine_ls_extinction_method none
_refine_ls_goodness_of_fit_ref 1.093
_refine_ls_hydrogen_treatment constr
_refine_ls_matrix_type full
_refine_ls_number_parameters 2701
_refine_ls_number_reflns 60287
_refine_ls_number_restraints 3346
_refine_ls_restrained_S_all 1.105
_refine_ls_R_factor_all 0.1116
_refine_ls_R_factor_gt 0.0736
_refine_ls_shift/su_max 0.003
_refine_ls_shift/su_mean 0.000
_refine_ls_structure_factor_coef Fsqd
_refine_ls_weighting_details 'w=1/[\s^2^(Fo^2^)+(0.1116P)^2^] where P=(Fo^2^+2Fc^2^)/3'
_refine_ls_weighting_scheme calc
_refine_ls_wR_factor_gt 0.1863
_refine_ls_wR_factor_ref 0.2037
_reflns_Friedel_coverage 0.000
_reflns_number_gt 39265
_reflns_number_total 60287
_reflns_threshold_expression 'I > 2\s(I)'
_cod_data_source_file d4nr00312h2.cif
_cod_data_source_block au5ag12
_cod_depositor_comments 'Adding full bibliography for 1571311.cif.'
_cod_database_code 1571311
_shelx_shelxl_version_number 2019/2
_shelx_space_group_comment
;
The symmetry employed for this shelxl refinement is uniquely defined
by the following loop, which should always be used as a source of
symmetry information in preference to the above space-group names.
They are only intended as comments.
;
_shelx_estimated_absorpt_t_max 0.920
_shelx_estimated_absorpt_t_min 0.675
_olex2_refinement_description
;
1. Fixed Uiso
 At 1.2 times of:
  All C(H) groups
2. Restrained distances
 F23-F07W
 2 with sigma of 0.02
 F23-F37
 2 with sigma of 0.02
 F37-F07W
 2 with sigma of 0.02
 F06U-F34
 2 with sigma of 0.02
 F5-F34
 2 with sigma of 0.02
 F5-F06U
 2 with sigma of 0.02
3. Uiso/Uaniso restraints and constraints
C178 \\sim F06Q \\sim F05L \\sim F20: within 3.8A with sigma of 0.001 and sigma
for terminal atoms of 0.002 within 3.8A
C208 \\sim F07G \\sim F06L \\sim F8: within 3.8A with sigma of 0.001 and sigma
for terminal atoms of 0.002 within 3.8A
C206 \\sim F34: within 3.8A with sigma of 0.001 and sigma for terminal atoms of
0.002 within 3.8A
C20 \\sim P4: within 3.8A with sigma of 0.001 and sigma for terminal atoms of
0.002 within 3.8A
C148 \\sim C27 \\sim F044 \\sim F02W \\sim F4: within 2A with sigma of 0.01 and
sigma for terminal atoms of 0.02 within 2A
C76 \\sim C206 \\sim F5 \\sim F34 \\sim F06U: within 2A with sigma of 0.01 and
sigma for terminal atoms of 0.02 within 2A
C45 \\sim C104 \\sim F1 \\sim F04D \\sim F17: within 2A with sigma of 0.01 and
sigma for terminal atoms of 0.02 within 2A
C32 \\sim C147 \\sim C184 \\sim C172 \\sim C76 \\sim C206 \\sim C205 \\sim F34
\\sim F06U \\sim F5: within 2A with sigma of 0.01 and sigma for terminal atoms
of 0.02 within 2A
C179 \\sim C144 \\sim C78 \\sim C208 \\sim F07G \\sim F06L \\sim F8 \\sim C56
\\sim C2 \\sim C30: within 2A with sigma of 0.01 and sigma for terminal atoms
of 0.02 within 2A
C42 \\sim C54 \\sim C130 \\sim C35 \\sim C45 \\sim C203 \\sim C104 \\sim F1
\\sim F17 \\sim F04D: within 2A with sigma of 0.01 and sigma for terminal atoms
of 0.02 within 2A
4. Rigid body (RIGU) restrains
 All non-hydrogen atoms
 with sigma for 1-2 distances of 0.001 and sigma for 1-3 distances of 0.001
5.a Aromatic/amide H refined with riding coordinates:
 C10(H10), C14(H14), C18(H18), C26(H26), C28(H28), C30(H30), C36(H36),
 C38(H38), C48(H48), C50(H50), C52(H52), C54(H54), C57(H57), C59(H59), C67(H67),
  C71(H71), C73(H73), C79(H79), C81(H81), C83(H83), C85(H85), C87(H87),
 C89(H89), C95(H95), C97(H97), C99(H99), C101(H101), C105(H105), C107(H107),
 C109(H109), C111(H111), C117(H117), C119(H119), C121(H121), C125(H125),
 C127(H127), C129(H129), C133(H133), C135(H135), C145(H145), C147(H147),
 C151(H151), C155(H155), C159(H159), C161(H161), C163(H163), C165(H165),
 C167(H167), C169(H169), C173(H173), C175(H175), C177(H177), C181(H181),
 C185(H185), C189(H189), C191(H191), C193(H193), C195(H195), C197(H197),
 C199(H199), C203(H203), C205(H205), C1(H1), C3(H3), C9(H9), C17(H17),
 C108(H108), C56(H56), C110(H110), C31(H31), C112(H112), C58(H58), C114(H114),
 C11(H11), C116(H116), C60(H60), C118(H118), C120(H120), C62(H62), C19(H19),
 C124(H124), C64(H64), C126(H126), C35(H35), C128(H128), C66(H66), C5(H5),
 C132(H132), C68(H68), C37(H37), C136(H136), C70(H70), C138(H138), C21(H21),
 C140(H140), C72(H72), C142(H142), C39(H39), C144(H144), C74(H74), C146(H146),
 C13(H13), C150(H150), C41(H41), C154(H154), C23(H23), C80(H80), C158(H158),
 C43(H43), C160(H160), C82(H82), C162(H162), C84(H84), C166(H166), C168(H168),
 C170(H170), C25(H25), C172(H172), C88(H88), C174(H174), C47(H47), C90(H90),
 C15(H15), C180(H180), C92(H92), C94(H94), C186(H186), C188(H188), C96(H96),
 C190(H190), C194(H194), C6(H6), C196(H196), C100(H100), C198(H198), C53(H53),
 C202(H202), C204(H204), C207(H207)
;
_smtbx_masks_void_probe_radius 1.2
_smtbx_masks_void_truncation_radius 1.2
_olex2_submission_special_instructions 'No special instructions were received'

loop_
_space_group_symop_operation_xyz
'x, y, z'
'-x, -y, -z'

loop_
_atom_site_label
_atom_site_type_symbol
_atom_site_fract_x
_atom_site_fract_y
_atom_site_fract_z
_atom_site_U_iso_or_equiv
_atom_site_adp_type
_atom_site_occupancy
_atom_site_site_symmetry_order
_atom_site_calc_flag
_atom_site_refinement_flags_posn
_atom_site_refinement_flags_adp
_atom_site_refinement_flags_occupancy
_atom_site_disorder_assembly
_atom_site_disorder_group
Au1 Au 0.45345(2) 0.26253(2) 0.72013(2) 0.01503(8) Uani 1 1 d . . . . .
Au4 Au 0.44914(2) 0.35789(2) 0.78120(2) 0.01928(9) Uani 1 1 d . . . . .
Au5 Au 0.47595(2) 0.28676(2) 0.63137(2) 0.01934(8) Uani 1 1 d . . . . .
Au3 Au 0.43185(2) 0.24560(2) 0.81213(2) 0.02038(9) Uani 1 1 d . . . . .
Au2 Au 0.46113(2) 0.17090(2) 0.65398(2) 0.01940(9) Uani 1 1 d . . . . .
Ag1 Ag 0.56155(3) 0.29019(3) 0.81638(2) 0.02092(15) Uani 1 1 d . . . . .
Ag4 Ag 0.34570(3) 0.22647(3) 0.62515(2) 0.02053(15) Uani 1 1 d . . . . .
Ag6 Ag 0.54490(4) 0.36487(3) 0.73127(3) 0.02147(15) Uani 1 1 d . . . . .
Ag8 Ag 0.50731(4) 0.16796(3) 0.77027(3) 0.02195(15) Uani 1 1 d . . . . .
Ag10 Ag 0.57977(3) 0.25001(3) 0.71975(2) 0.01981(15) Uani 1 1 d . . . . .
Ag12 Ag 0.32863(3) 0.27650(3) 0.72176(2) 0.02024(15) Uani 1 1 d . . . . .
Ag3 Ag 0.35755(4) 0.16005(3) 0.71225(3) 0.02210(15) Uani 1 1 d . . . . .
Ag7 Ag 0.39688(4) 0.35297(3) 0.66788(3) 0.02261(16) Uani 1 1 d . . . . .
Ag2 Ag 0.18194(4) 0.21729(4) 0.60493(3) 0.02793(18) Uani 1 1 d . . . . .
Ag9 Ag 0.72513(4) 0.21407(4) 0.83711(3) 0.03281(19) Uani 1 1 d . . . . .
Ag5 Ag 0.20880(4) 0.38569(4) 0.62366(3) 0.03177(19) Uani 1 1 d . . . . .
Ag11 Ag 0.74054(4) 0.38274(4) 0.83383(3) 0.03317(19) Uani 1 1 d . . . . .
Fe1 Fe 0.45109(7) 0.38414(7) 0.94892(5) 0.0234(3) Uani 1 1 d . . . . .
Fe4 Fe 0.52856(7) 0.18766(7) 0.51389(5) 0.0242(3) Uani 1 1 d . . . . .
Fe2 Fe 0.93825(7) 0.31774(7) 0.92542(5) 0.0302(3) Uani 1 1 d . . . . .
Fe3 Fe 0.00065(8) 0.32000(7) 0.51555(6) 0.0325(4) Uani 1 1 d . . . . .
S1 S 0.67859(12) 0.31124(11) 0.87554(9) 0.0238(5) Uani 1 1 d . . . . .
S4 S 0.22066(12) 0.30768(11) 0.68023(8) 0.0211(5) Uani 1 1 d . . . . .
S6 S 0.70180(12) 0.27458(11) 0.75999(9) 0.0219(5) Uani 1 1 d . . . . .
S8 S 0.25090(12) 0.21111(12) 0.54242(9) 0.0247(5) Uani 1 1 d . . . . .
P1 P 0.48034(12) 0.09937(11) 0.59768(9) 0.0206(5) Uani 1 1 d . . . . .
S9 S 0.61791(13) 0.15791(12) 0.83662(10) 0.0277(5) Uani 1 1 d . . . . .
P4 P 0.44197(13) 0.43940(11) 0.83183(9) 0.0225(5) Uani 1 1 d . U . . .
S5 S 0.65937(13) 0.41417(12) 0.75341(10) 0.0274(5) Uani 1 1 d . . . . .
S3 S 0.23362(13) 0.15710(12) 0.68677(10) 0.0274(5) Uani 1 1 d . . . . .
P6 P 0.50051(13) 0.31566(12) 0.56018(9) 0.0225(5) Uani 1 1 d . . . . .
S7 S 0.29988(13) 0.36540(13) 0.59141(10) 0.0291(6) Uani 1 1 d . . . . .
P8 P 0.41968(13) 0.23992(12) 0.89464(9) 0.0244(5) Uani 1 1 d . . . . .
S2 S 0.41758(13) 0.07587(12) 0.73402(10) 0.0286(5) Uani 1 1 d . . . . .
P2 P 0.06394(13) 0.19290(12) 0.54603(10) 0.0251(5) Uani 1 1 d . . . . .
P5 P 0.84962(13) 0.42947(13) 0.89412(10) 0.0273(6) Uani 1 1 d . . . . .
P3 P 0.83356(14) 0.18752(13) 0.87493(10) 0.0299(6) Uani 1 1 d . . . . .
P7 P 0.12227(15) 0.43828(14) 0.58304(11) 0.0318(6) Uani 1 1 d . . . . .
F013 F 0.1931(4) -0.0659(3) 0.5176(3) 0.0536(15) Uani 1 1 d . . . . .
F014 F 0.2574(4) -0.0107(3) 0.5898(3) 0.0487(14) Uani 1 1 d . . . . .
F015 F 0.1523(4) -0.0114(3) 0.5637(3) 0.0550(15) Uani 1 1 d . . . . .
C4 C 0.4476(6) 0.1773(5) 0.9250(4) 0.0341(16) Uani 1 1 d . . . . .
C7 C 0.7420(5) 0.2708(4) 0.7127(3) 0.0234(15) Uani 1 1 d . . . . .
F018 F 0.8521(4) 0.1420(4) 0.6805(3) 0.0598(16) Uani 1 1 d . . . . .
C10 C 0.5807(5) 0.4692(5) 0.8756(4) 0.0315(19) Uani 1 1 d . . . . .
H10 H 0.580702 0.428937 0.868642 0.038 Uiso 1 1 calc R U . . .
C12 C 0.3806(5) 0.4797(5) 0.7926(4) 0.0277(16) Uani 1 1 d . . . . .
F01B F 0.7589(5) 0.3753(4) 0.5858(4) 0.0717(18) Uani 1 1 d . . . . .
C14 C 0.6057(5) 0.1051(5) 0.6785(4) 0.028(2) Uani 1 1 d . . . . .
H14 H 0.594624 0.137348 0.695826 0.033 Uiso 1 1 calc R U . . .
F01D F 0.8632(5) 0.3802(4) 0.6299(4) 0.0699(18) Uani 1 1 d . . . . .
F01F F 0.2470(5) 0.0801(4) 0.3630(3) 0.0692(17) Uani 1 1 d . . . . .
C16 C 0.5613(5) 0.0774(4) 0.6283(4) 0.0231(15) Uani 1 1 d . . . . .
C18 C 0.5679(6) 0.2616(5) 0.4955(4) 0.0323(12) Uani 1 1 d . . . . .
H18 H 0.548008 0.278066 0.463929 0.039 Uiso 1 1 calc R U . . .
C20 C 0.5196(5) 0.4898(4) 0.8607(3) 0.0237(7) Uani 1 1 d . U . . .
C22 C 0.4169(5) 0.4305(5) 0.8879(4) 0.0265(11) Uani 1 1 d . . . . .
C24 C 0.5577(5) 0.2730(5) 0.5448(4) 0.0298(12) Uani 1 1 d . . . . .
C26 C 0.7564(5) 0.3208(5) 0.6919(4) 0.0250(15) Uani 1 1 d . . . . .
H26 H 0.742842 0.355461 0.702409 0.030 Uiso 1 1 calc R U . . .
C28 C 0.6655(5) 0.0869(5) 0.7039(4) 0.033(2) Uani 1 1 d . . . . .
H28 H 0.694791 0.106151 0.738524 0.040 Uiso 1 1 calc R U . . .
F01N F 0.7585(4) 0.1235(4) 0.6165(3) 0.0629(16) Uani 1 1 d . . . . .
F01O F 0.2894(5) -0.0547(4) 0.6959(3) 0.0647(17) Uani 1 1 d . . . . .
F01P F 0.8036(5) 0.4222(4) 0.6649(3) 0.0643(17) Uani 1 1 d . . . . .
C30 C 0.2259(6) 0.0403(5) 0.6928(4) 0.0357(16) Uani 1 1 d . U . . .
H30 H 0.262469 0.041649 0.680592 0.043 Uiso 1 1 calc R U . . .
C32 C 0.6262(6) 0.0852(6) 0.8444(5) 0.0383(18) Uani 1 1 d . U . . .
F01S F 0.1159(5) 0.4322(4) 0.8400(3) 0.073(2) Uani 1 1 d . . . . .
C34 C 0.4326(6) 0.3149(5) 0.4972(4) 0.0286(15) Uani 1 1 d . . . . .
C36 C 0.4325(5) 0.1601(5) 0.5086(4) 0.0293(12) Uani 1 1 d . . . . .
H36 H 0.406830 0.181010 0.524032 0.035 Uiso 1 1 calc R U . . .
C38 C 0.6118(6) 0.4028(5) 0.6052(4) 0.0322(18) Uani 1 1 d . . . . .
H38 H 0.636458 0.372092 0.613457 0.039 Uiso 1 1 calc R U . . .
C40 C 0.4768(5) 0.1214(5) 0.5348(4) 0.0278(11) Uani 1 1 d . . . . .
F01X F 0.2557(5) 0.0913(5) 0.8438(4) 0.083(2) Uani 1 1 d . . . . .
C42 C 0.3985(6) 0.0446(6) 0.7852(4) 0.0410(18) Uani 1 1 d . U . . .
F01Z F 0.1931(5) -0.0997(4) 0.6531(4) 0.0690(18) Uani 1 1 d . . . . .
C44 C 0.4246(5) 0.0297(5) 0.5749(4) 0.0299(15) Uani 1 1 d . . . . .
C46 C 0.2323(5) 0.1372(5) 0.5138(4) 0.0307(16) Uani 1 1 d . . . . .
C48 C 0.6121(6) 0.2222(5) 0.5011(4) 0.0335(12) Uani 1 1 d . . . . .
H48 H 0.627759 0.207644 0.474053 0.040 Uiso 1 1 calc R U . . .
C50 C 0.5202(5) 0.3397(5) 0.9353(4) 0.0282(12) Uani 1 1 d . . . . .
H50 H 0.530984 0.337069 0.903622 0.034 Uiso 1 1 calc R U . . .
C52 C 0.3674(6) 0.2882(5) 0.4919(4) 0.0306(18) Uani 1 1 d . . . . .
H52 H 0.360139 0.273127 0.521379 0.037 Uiso 1 1 calc R U . . .
C54 C 0.3529(6) 0.0619(6) 0.8071(5) 0.0439(18) Uani 1 1 d . U . . .
H54 H 0.333658 0.095219 0.797443 0.053 Uiso 1 1 calc R U . . .
C2 C 0.1995(7) -0.0110(6) 0.7056(5) 0.0476(16) Uani 1 1 d . U . . .
C57 C 0.2263(5) 0.0915(5) 0.5409(4) 0.0317(17) Uani 1 1 d . . . . .
H57 H 0.232679 0.098908 0.578124 0.038 Uiso 1 1 calc R U . . .
C59 C 0.1896(6) 0.3561(5) 0.7641(4) 0.0327(18) Uani 1 1 d . . . . .
H59 H 0.228557 0.383854 0.771324 0.039 Uiso 1 1 calc R U . . .
F029 F 0.1910(5) 0.3913(5) 0.8889(3) 0.0778(19) Uani 1 1 d . . . . .
F02A F 0.8443(5) 0.1706(4) 0.6064(3) 0.0665(17) Uani 1 1 d . . . . .
C61 C 0.0092(6) 0.2446(5) 0.5469(4) 0.0369(13) Uani 1 1 d . . . . .
C63 C 0.5432(6) 0.3902(5) 0.5770(4) 0.0299(16) Uani 1 1 d . . . . .
C65 C 0.0454(6) 0.1729(5) 0.4739(4) 0.0365(17) Uani 1 1 d . . . . .
F02E F 0.5942(7) 0.2159(5) 1.0376(4) 0.097(2) Uani 1 1 d . . . . .
C67 C 0.8981(6) 0.2848(5) 0.8455(4) 0.0322(12) Uani 1 1 d . . . . .
H67 H 0.857960 0.292533 0.820065 0.039 Uiso 1 1 calc R U . . .
C69 C 0.3011(5) 0.4191(5) 0.5489(4) 0.0321(16) Uani 1 1 d . . . . .
C71 C 0.7624(5) 0.2205(5) 0.6961(4) 0.0262(16) Uani 1 1 d . . . . .
H71 H 0.753988 0.186049 0.710049 0.031 Uiso 1 1 calc R U . . .
C73 C 0.6442(6) 0.4581(5) 0.6210(4) 0.036(2) Uani 1 1 d . . . . .
H73 H 0.691224 0.465606 0.640166 0.043 Uiso 1 1 calc R U . . .
C75 C 0.8458(5) 0.4935(5) 0.9363(4) 0.0342(17) Uani 1 1 d . . . . .
C77 C 0.3334(6) 0.2390(5) 0.8893(4) 0.0305(17) Uani 1 1 d . . . . .
C79 C 0.8723(6) 0.3387(5) 0.9601(4) 0.0322(12) Uani 1 1 d . . . . .
H79 H 0.826757 0.320885 0.948478 0.039 Uiso 1 1 calc R U . . .
C81 C 0.8083(6) 0.2688(5) 0.6391(4) 0.0349(18) Uani 1 1 d . . . . .
H81 H 0.830087 0.267647 0.613752 0.042 Uiso 1 1 calc R U . . .
F02N F 0.0122(5) 0.1817(5) 0.7042(4) 0.095(2) Uani 1 1 d . . . . .
C83 C 0.3644(5) 0.3858(5) 0.8873(4) 0.0307(12) Uani 1 1 d . . . . .
H83 H 0.340406 0.355180 0.858504 0.037 Uiso 1 1 calc R U . . .
C85 C 0.3549(6) 0.3957(5) 0.9371(4) 0.0312(12) Uani 1 1 d . . . . .
H85 H 0.323461 0.372874 0.947686 0.037 Uiso 1 1 calc R U . . .
C87 C 0.2830(6) 0.2209(5) 0.8384(4) 0.033(2) Uani 1 1 d . . . . .
H87 H 0.294658 0.210617 0.807936 0.039 Uiso 1 1 calc R U . . .
C89 C -0.0039(6) 0.3992(6) 0.4929(4) 0.0392(13) Uani 1 1 d . . . . .
H89 H -0.028224 0.426392 0.502759 0.047 Uiso 1 1 calc R U . . .
C91 C 0.4692(5) 0.3011(5) 0.9435(4) 0.0290(11) Uani 1 1 d . . . . .
C93 C 0.7898(7) 0.3206(6) 0.6562(5) 0.0432(18) Uani 1 1 d . . . . .
C95 C 0.0878(6) 0.1995(6) 0.4510(4) 0.038(2) Uani 1 1 d . . . . .
H95 H 0.125611 0.227177 0.473349 0.046 Uiso 1 1 calc R U . . .
C97 C 0.4418(6) 0.3359(5) 0.4533(4) 0.036(2) Uani 1 1 d . . . . .
H97 H 0.485195 0.353431 0.456240 0.044 Uiso 1 1 calc R U . . .
F02W F 0.7357(5) 0.4745(4) 1.0442(3) 0.080(2) Uani 1 1 d . U . . .
C99 C 0.6682(6) 0.2694(6) 0.9639(4) 0.037(2) Uani 1 1 d . . . . .
H99 H 0.646821 0.234560 0.939653 0.044 Uiso 1 1 calc R U . . .
C101 C 0.1168(5) 0.2676(5) 0.7131(4) 0.0303(17) Uani 1 1 d . . . . .
H101 H 0.106379 0.234771 0.686114 0.036 Uiso 1 1 calc R U . . .
C103 C 0.0641(6) 0.3942(5) 0.5228(4) 0.0375(13) Uani 1 1 d . . . . .
C105 C 0.4870(6) 0.1469(5) 0.9047(4) 0.036(2) Uani 1 1 d . . . . .
H105 H 0.498351 0.158551 0.875467 0.043 Uiso 1 1 calc R U . . .
C107 C 0.3823(5) 0.0141(5) 0.5222(4) 0.0332(17) Uani 1 1 d . . . . .
H107 H 0.379404 0.040982 0.497582 0.040 Uiso 1 1 calc R U . . .
C109 C 0.3692(7) 0.4806(6) 0.7388(4) 0.049(4) Uani 1 1 d . . . . .
H109 H 0.393114 0.459017 0.722110 0.059 Uiso 1 1 calc R U . . .
C111 C 0.5801(5) 0.0300(5) 0.6030(4) 0.026(2) Uani 1 1 d . . . . .
H111 H 0.551117 0.010275 0.568475 0.031 Uiso 1 1 calc R U . . .
F035 F 0.2318(6) 0.0050(5) 0.8504(4) 0.090(2) Uani 1 1 d . . . . .
C113 C 0.6886(5) 0.3165(5) 0.9448(4) 0.0286(16) Uani 1 1 d . . . . .
C115 C 0.1471(6) 0.5043(6) 0.5585(5) 0.0387(17) Uani 1 1 d . . . . .
C117 C 0.4785(6) 0.1241(5) 0.4496(4) 0.0315(12) Uani 1 1 d . . . . .
H117 H 0.488941 0.116838 0.418019 0.038 Uiso 1 1 calc R U . . .
C119 C 0.5223(5) 0.3709(5) 1.0194(4) 0.0310(12) Uani 1 1 d . . . . .
H119 H 0.534375 0.392203 1.054450 0.037 Uiso 1 1 calc R U . . .
C121 C 0.2174(6) 0.2180(6) 0.8323(5) 0.046(3) Uani 1 1 d . . . . .
H121 H 0.184177 0.207404 0.797176 0.055 Uiso 1 1 calc R U . . .
C123 C 0.7942(6) 0.2206(6) 0.6600(4) 0.0375(16) Uani 1 1 d . . . . .
C125 C 0.7157(5) 0.3683(5) 0.9787(4) 0.0320(17) Uani 1 1 d . . . . .
H125 H 0.729340 0.401410 0.965111 0.038 Uiso 1 1 calc R U . . .
C127 C 0.4342(6) 0.1612(5) 0.4570(4) 0.0305(12) Uani 1 1 d . . . . .
H127 H 0.409944 0.183024 0.431292 0.037 Uiso 1 1 calc R U . . .
C129 C 0.4715(5) 0.3220(5) 0.9965(4) 0.0299(12) Uani 1 1 d . . . . .
H129 H 0.443132 0.305454 1.013499 0.036 Uiso 1 1 calc R U . . .
C131 C 0.9027(6) 0.2396(5) 0.8766(4) 0.0329(12) Uani 1 1 d . . . . .
C133 C 0.6299(6) 0.2074(5) 0.5543(4) 0.0334(13) Uani 1 1 d . . . . .
H133 H 0.659162 0.181396 0.568952 0.040 Uiso 1 1 calc R U . . .
C135 C 0.6411(6) 0.5068(5) 0.9001(5) 0.039(2) Uani 1 1 d . . . . .
H135 H 0.682190 0.492456 0.912262 0.046 Uiso 1 1 calc R U . . .
C137 C 0.2111(6) 0.0346(6) 0.5148(4) 0.0397(15) Uani 1 1 d . . . . .
C139 C 0.8981(5) 0.3878(5) 0.9419(4) 0.0314(12) Uani 1 1 d . . . . .
F03K F 0.2409(5) 0.4150(5) 0.3702(3) 0.083(2) Uani 1 1 d . . . . .
C141 C 0.0247(5) 0.1285(5) 0.5636(4) 0.0320(16) Uani 1 1 d . . . . .
C143 C 0.9065(5) 0.4599(5) 0.8630(4) 0.0307(16) Uani 1 1 d . . . . .
C145 C 0.4274(6) -0.0091(5) 0.6111(5) 0.039(2) Uani 1 1 d . . . . .
H145 H 0.455383 0.001822 0.648012 0.046 Uiso 1 1 calc R U . . .
C147 C 0.6032(6) 0.0409(6) 0.8018(5) 0.044(2) Uani 1 1 d . U . . .
H147 H 0.580550 0.048524 0.766413 0.052 Uiso 1 1 calc R U . . .
F03P F 0.6557(6) 0.1698(5) 1.0103(3) 0.084(2) Uani 1 1 d . . . . .
C149 C 0.6670(7) 0.4897(6) 0.7561(4) 0.046(2) Uani 1 1 d . . . . .
C151 C 0.9268(5) 0.3216(5) 0.9982(4) 0.0343(13) Uani 1 1 d . . . . .
H151 H 0.923975 0.290165 1.017329 0.041 Uiso 1 1 calc R U . . .
C153 C 0.2066(7) 0.0665(6) 0.4334(5) 0.0470(18) Uani 1 1 d . . . . .
C155 C 0.2236(5) 0.1246(6) 0.4596(4) 0.0360(17) Uani 1 1 d . . . . .
H155 H 0.229001 0.155063 0.440079 0.043 Uiso 1 1 calc R U . . .
C157 C 0.1712(5) 0.3093(5) 0.7220(4) 0.0279(16) Uani 1 1 d . . . . .
C159 C -0.0847(6) 0.2881(6) 0.5263(5) 0.0417(14) Uani 1 1 d . . . . .
H159 H -0.127927 0.296882 0.508237 0.050 Uiso 1 1 calc R U . . .
C161 C 0.4327(8) 0.1618(7) 0.9686(5) 0.060(4) Uani 1 1 d . . . . .
H161 H 0.406888 0.183218 0.983397 0.072 Uiso 1 1 calc R U . . .
F03X F 0.1426(5) 0.0735(5) 0.3449(3) 0.0764(19) Uani 1 1 d . . . . .
C163 C 0.3134(7) 0.2508(7) 0.9339(5) 0.052(4) Uani 1 1 d . . . . .
H163 H 0.346068 0.261736 0.969293 0.063 Uiso 1 1 calc R U . . .
C165 C 0.0751(6) 0.4395(5) 0.6673(4) 0.037(2) Uani 1 1 d . . . . .
H165 H 0.105828 0.414055 0.680523 0.045 Uiso 1 1 calc R U . . .
C167 C 0.8636(6) 0.4972(6) 0.9921(4) 0.041(2) Uani 1 1 d . . . . .
H167 H 0.878650 0.465587 1.009469 0.049 Uiso 1 1 calc R U . . .
C169 C 0.8046(7) 0.0700(6) 0.8392(5) 0.046(2) Uani 1 1 d . . . . .
H169 H 0.775721 0.070390 0.859093 0.056 Uiso 1 1 calc R U . . .
F042 F 0.7972(6) 0.6583(5) 0.7431(4) 0.105(2) Uani 1 1 d . . . . .
C171 C 0.0719(6) 0.4616(5) 0.6207(4) 0.0339(17) Uani 1 1 d . . . . .
F044 F 0.8171(6) 0.4396(4) 1.0872(3) 0.083(2) Uani 1 1 d . U . . .
C173 C 0.4008(5) 0.4459(5) 0.9686(4) 0.0306(12) Uani 1 1 d . . . . .
H173 H 0.405772 0.462229 1.004006 0.037 Uiso 1 1 calc R U . . .
C175 C 0.6403(6) 0.5650(5) 0.9065(5) 0.041(2) Uani 1 1 d . . . . .
H175 H 0.681485 0.591089 0.922202 0.050 Uiso 1 1 calc R U . . .
F047 F 0.8404(6) 0.5838(5) 0.7532(4) 0.098(2) Uani 1 1 d . . . . .
C177 C -0.0382(6) 0.3185(6) 0.5745(5) 0.0396(14) Uani 1 1 d . . . . .
H177 H -0.044453 0.351063 0.595087 0.048 Uiso 1 1 calc R U . . .
C179 C 0.1973(6) 0.0891(5) 0.6982(4) 0.0370(16) Uani 1 1 d . U . . .
C181 C 0.2009(6) 0.0226(6) 0.4611(4) 0.0425(19) Uani 1 1 d . . . . .
H181 H 0.189810 -0.016338 0.443518 0.051 Uiso 1 1 calc R U . . .
C183 C 0.8428(6) 0.1212(5) 0.8390(4) 0.0361(17) Uani 1 1 d . . . . .
C185 C 0.4372(5) 0.4670(5) 0.9385(4) 0.0291(12) Uani 1 1 d . . . . .
H185 H 0.470553 0.500683 0.949965 0.035 Uiso 1 1 calc R U . . .
F04D F 0.4205(6) -0.1118(5) 0.8860(5) 0.102(2) Uani 1 1 d . U . . .
C187 C 0.2022(7) -0.0135(6) 0.5455(5) 0.0466(13) Uani 1 1 d . . . . .
C189 C 0.9694(5) 0.3983(5) 0.9690(4) 0.0322(13) Uani 1 1 d . . . . .
H189 H 1.000076 0.427840 0.964229 0.039 Uiso 1 1 calc R U . . .
C191 C 0.9860(6) 0.3575(5) 1.0039(4) 0.0343(13) Uani 1 1 d . . . . .
H191 H 1.029725 0.354750 1.027338 0.041 Uiso 1 1 calc R U . . .
C193 C 0.0944(6) 0.3202(6) 0.7855(4) 0.043(2) Uani 1 1 d . . . . .
H193 H 0.067770 0.323652 0.807157 0.051 Uiso 1 1 calc R U . . .
C195 C 0.3384(6) 0.4728(5) 0.5672(4) 0.0347(17) Uani 1 1 d . . . . .
H195 H 0.366991 0.482460 0.603991 0.042 Uiso 1 1 calc R U . . .
C197 C 0.0211(6) 0.2921(5) 0.5881(4) 0.0375(13) Uani 1 1 d . . . . .
H197 H 0.060859 0.304275 0.619013 0.045 Uiso 1 1 calc R U . . .
C199 C -0.0573(6) 0.2416(6) 0.5081(5) 0.0401(14) Uani 1 1 d . . . . .
H199 H -0.078857 0.213913 0.476460 0.048 Uiso 1 1 calc R U . . .
C201 C 0.2843(10) 0.0482(9) 0.8655(7) 0.0763(18) Uani 1 1 d . . . . .
C203 C 0.4298(7) -0.0021(6) 0.8033(5) 0.052(2) Uani 1 1 d . U . . .
H203 H 0.463492 -0.012895 0.790702 0.063 Uiso 1 1 calc R U . . .
C205 C 0.6589(7) 0.0734(6) 0.8972(5) 0.051(2) Uani 1 1 d . U . . .
H205 H 0.675264 0.103486 0.927262 0.061 Uiso 1 1 calc R U . . .
C1 C 0.9636(6) 0.3171(5) 0.8586(4) 0.0351(13) Uani 1 1 d . . . . .
H1 H 0.974225 0.349965 0.843436 0.042 Uiso 1 1 calc R U . . .
F04P F 0.3023(6) 0.0570(5) 0.9155(4) 0.091(2) Uani 1 1 d . . . . .
C3 C -0.0245(6) 0.1299(6) 0.5850(5) 0.040(2) Uani 1 1 d . . . . .
H3 H -0.042004 0.164354 0.588969 0.048 Uiso 1 1 calc R U . . .
C9 C 0.5229(6) 0.5505(5) 0.8671(4) 0.0322(19) Uani 1 1 d . . . . .
H9 H 0.482860 0.566225 0.854369 0.039 Uiso 1 1 calc R U . . .
C17 C 0.6110(8) 0.5163(7) 0.7466(5) 0.053(2) Uani 1 1 d . . . . .
H17 H 0.568855 0.494725 0.742296 0.064 Uiso 1 1 calc R U . . .
C108 C 0.3432(8) 0.5108(7) 0.8154(5) 0.057(4) Uani 1 1 d . . . . .
H108 H 0.347799 0.509452 0.851856 0.068 Uiso 1 1 calc R U . . .
C56 C 0.1464(7) -0.0128(7) 0.7226(5) 0.0547(19) Uani 1 1 d . U . . .
H56 H 0.128565 -0.047763 0.731129 0.066 Uiso 1 1 calc R U . . .
C110 C 0.0798(6) 0.3470(5) 0.4925(4) 0.0394(14) Uani 1 1 d . . . . .
H110 H 0.121575 0.333832 0.502428 0.047 Uiso 1 1 calc R U . . .
C31 C 0.5819(6) 0.5863(5) 0.8910(5) 0.040(2) Uani 1 1 d . . . . .
H31 H 0.582859 0.626829 0.897155 0.048 Uiso 1 1 calc R U . . .
C112 C 0.5040(5) 0.1002(5) 0.4969(4) 0.0297(12) Uani 1 1 d . . . . .
H112 H 0.534878 0.073927 0.502612 0.036 Uiso 1 1 calc R U . . .
C58 C 0.3433(6) -0.0411(5) 0.5044(5) 0.0368(18) Uani 1 1 d . . . . .
H58 H 0.314038 -0.051670 0.467794 0.044 Uiso 1 1 calc R U . . .
C114 C -0.0242(6) 0.0296(6) 0.5953(5) 0.044(2) Uani 1 1 d . . . . .
H114 H -0.041020 -0.003972 0.606469 0.053 Uiso 1 1 calc R U . . .
C11 C 0.7281(8) 0.5214(6) 0.7628(4) 0.050(2) Uani 1 1 d . . . . .
H11 H 0.766551 0.503370 0.769263 0.060 Uiso 1 1 calc R U . . .
F051 F 0.2338(5) -0.0950(4) 0.7382(4) 0.0757(19) Uani 1 1 d . . . . .
C116 C 0.8968(6) 0.4379(6) 0.8104(4) 0.040(2) Uani 1 1 d . . . . .
H116 H 0.859893 0.408169 0.790671 0.049 Uiso 1 1 calc R U . . .
C60 C 0.0766(7) 0.1870(6) 0.3971(4) 0.046(2) Uani 1 1 d . . . . .
H60 H 0.105780 0.205828 0.381992 0.055 Uiso 1 1 calc R U . . .
C118 C 0.5521(5) 0.3825(5) 0.9816(4) 0.0291(12) Uani 1 1 d . . . . .
H118 H 0.587181 0.413390 0.986176 0.035 Uiso 1 1 calc R U . . .
F055 F 0.5740(7) -0.1144(5) 0.7753(4) 0.105(2) Uani 1 1 d . . . . .
C33 C 0.0772(8) 0.2737(8) 0.7440(6) 0.072(3) Uani 1 1 d . . . . .
C120 C 0.3139(6) 0.2842(5) 0.4427(4) 0.038(2) Uani 1 1 d . . . . .
H120 H 0.270084 0.266831 0.438835 0.045 Uiso 1 1 calc R U . . .
C62 C 0.5100(7) 0.0990(6) 0.9274(5) 0.046(3) Uani 1 1 d . . . . .
H62 H 0.535983 0.077263 0.913140 0.055 Uiso 1 1 calc R U . . .
C122 C 0.8528(6) 0.1717(6) 0.9425(4) 0.0387(18) Uani 1 1 d . . . . .
C19 C 0.6828(6) 0.0399(5) 0.6783(4) 0.036(3) Uani 1 1 d . . . . .
H19 H 0.723770 0.026933 0.695437 0.043 Uiso 1 1 calc R U . . .
F05B F 0.1904(5) -0.0004(4) 0.3569(3) 0.0762(19) Uani 1 1 d . . . . .
C124 C 0.2608(6) 0.4044(6) 0.4949(4) 0.0357(18) Uani 1 1 d . . . . .
H124 H 0.236136 0.366421 0.481769 0.043 Uiso 1 1 calc R U . . .
C64 C 0.1401(7) 0.5049(6) 0.5064(5) 0.045(2) Uani 1 1 d . . . . .
H64 H 0.120001 0.470730 0.480793 0.054 Uiso 1 1 calc R U . . .
C126 C 0.3255(6) 0.3057(6) 0.4002(4) 0.041(2) Uani 1 1 d . . . . .
H126 H 0.289513 0.302639 0.366793 0.049 Uiso 1 1 calc R U . . .
C35 C 0.3664(8) -0.0152(7) 0.8604(6) 0.065(2) Uani 1 1 d . U . . .
H35 H 0.356588 -0.034997 0.886684 0.078 Uiso 1 1 calc R U . . .
C128 C -0.0480(7) 0.0806(6) 0.6005(5) 0.046(3) Uani 1 1 d . . . . .
H128 H -0.081953 0.081584 0.615418 0.056 Uiso 1 1 calc R U . . .
C66 C 0.0238(7) 0.0290(6) 0.5737(5) 0.049(3) Uani 1 1 d . . . . .
H66 H 0.039908 -0.006021 0.568515 0.059 Uiso 1 1 calc R U . . .
C130 C 0.3347(8) 0.0305(7) 0.8437(6) 0.0577(17) Uani 1 1 d . U . . .
C5 C -0.0093(6) 0.1324(6) 0.4411(4) 0.042(2) Uani 1 1 d . . . . .
H5 H -0.039048 0.114083 0.456073 0.050 Uiso 1 1 calc R U . . .
F05K F 0.1797(5) 0.4708(5) 0.3835(3) 0.087(2) Uani 1 1 d . . . . .
F05L F 0.3522(6) 0.6124(5) 0.5226(4) 0.1009(19) Uani 1 1 d . U . . .
C132 C 0.3886(6) 0.3315(6) 0.4055(4) 0.041(2) Uani 1 1 d . . . . .
H132 H 0.395517 0.346454 0.375776 0.050 Uiso 1 1 calc R U . . .
C68 C 0.9603(6) 0.5044(5) 0.8908(4) 0.035(2) Uani 1 1 d . . . . .
H68 H 0.967185 0.520468 0.926742 0.043 Uiso 1 1 calc R U . . .
C134 C 0.8132(8) 0.1650(6) 0.6424(5) 0.0523(14) Uani 1 1 d . . . . .
C37 C 0.8157(7) 0.1900(7) 0.9725(5) 0.051(3) Uani 1 1 d . . . . .
H37 H 0.777819 0.207318 0.955696 0.061 Uiso 1 1 calc R U . . .
C136 C 0.9084(7) 0.1455(6) 0.9678(5) 0.050(3) Uani 1 1 d . . . . .
H136 H 0.936281 0.133820 0.949284 0.060 Uiso 1 1 calc R U . . .
C70 C 0.0497(7) 0.0774(6) 0.5592(5) 0.047(3) Uani 1 1 d . . . . .
H70 H 0.085156 0.076360 0.545905 0.057 Uiso 1 1 calc R U . . .
C138 C 0.1993(8) 0.6036(7) 0.5781(6) 0.059(3) Uani 1 1 d . . . . .
H138 H 0.220123 0.637775 0.603497 0.070 Uiso 1 1 calc R U . . .
C21 C 0.8237(7) 0.5401(6) 0.9126(5) 0.045(3) Uani 1 1 d . . . . .
H21 H 0.810005 0.538383 0.874627 0.054 Uiso 1 1 calc R U . . .
F05U F 0.6396(6) -0.0707(5) 0.7451(4) 0.101(2) Uani 1 1 d . . . . .
C140 C 0.7050(6) 0.3235(6) 1.0525(5) 0.043(2) Uani 1 1 d . . . . .
H140 H 0.710921 0.325906 1.089593 0.051 Uiso 1 1 calc R U . . .
C72 C 0.0241(6) 0.3244(6) 0.4469(5) 0.0411(14) Uani 1 1 d . . . . .
H72 H 0.020826 0.292983 0.420446 0.049 Uiso 1 1 calc R U . . .
C142 C 1.0089(6) 0.2923(5) 0.8970(4) 0.0363(13) Uani 1 1 d . . . . .
H142 H 1.055896 0.305405 0.912599 0.044 Uiso 1 1 calc R U . . .
C39 C 0.8593(7) 0.5470(6) 1.0220(5) 0.051(3) Uani 1 1 d . . . . .
H39 H 0.872281 0.549542 1.060066 0.061 Uiso 1 1 calc R U . . .
C144 C 0.1435(7) 0.0864(6) 0.7139(5) 0.0470(18) Uani 1 1 d . U . . .
H144 H 0.122728 0.119377 0.715475 0.056 Uiso 1 1 calc R U . . .
C74 C 0.8071(7) 0.0183(6) 0.8115(5) 0.049(2) Uani 1 1 d . . . . .
H74 H 0.779964 -0.016501 0.811731 0.059 Uiso 1 1 calc R U . . .
C146 C 0.6104(7) 0.5034(6) 0.6097(5) 0.049(3) Uani 1 1 d . . . . .
H146 H 0.633090 0.542209 0.621125 0.059 Uiso 1 1 calc R U . . .
C13 C 0.3892(7) -0.0638(6) 0.5931(5) 0.048(2) Uani 1 1 d . . . . .
H13 H 0.391337 -0.090989 0.617305 0.057 Uiso 1 1 calc R U . . .
C148 C 0.7233(8) 0.3724(7) 1.0326(5) 0.059(2) Uani 1 1 d . U . . .
C76 C 0.6664(12) 0.0171(8) 0.9039(7) 0.091(3) Uani 1 1 d . U . . .
C150 C 0.8370(6) 0.5920(6) 0.9978(5) 0.046(3) Uani 1 1 d . . . . .
H150 H 0.832268 0.625278 1.018526 0.055 Uiso 1 1 calc R U . . .
C41 C 0.1976(7) 0.2299(6) 0.8756(5) 0.046(3) Uani 1 1 d . . . . .
H41 H 0.151515 0.226771 0.870567 0.056 Uiso 1 1 calc R U . . .
C152 C 0.2562(8) 0.4442(7) 0.4602(5) 0.057(2) Uani 1 1 d . . . . .
C78 C 0.1192(9) 0.0360(8) 0.7273(7) 0.0691(17) Uani 1 1 d . U . . .
C154 C 0.9725(6) 0.2431(5) 0.9093(4) 0.0348(13) Uani 1 1 d . . . . .
H154 H 0.991006 0.218044 0.934086 0.042 Uiso 1 1 calc R U . . .
C23 C 0.3473(6) -0.0785(6) 0.5386(5) 0.044(2) Uani 1 1 d . . . . .
H23 H 0.321302 -0.116074 0.526078 0.052 Uiso 1 1 calc R U . . .
C156 C 0.1499(7) 0.3611(7) 0.7950(5) 0.053(2) Uani 1 1 d . . . . .
F06F F 0.5425(6) -0.0552(5) 0.7226(4) 0.099(2) Uani 1 1 d . . . . .
C80 C 0.0289(6) 0.5027(6) 0.6030(5) 0.042(3) Uani 1 1 d . . . . .
H80 H 0.027580 0.519670 0.571959 0.050 Uiso 1 1 calc R U . . .
C158 C 0.1929(7) 0.6043(6) 0.5259(5) 0.050(2) Uani 1 1 d . . . . .
H158 H 0.209590 0.638065 0.514905 0.060 Uiso 1 1 calc R U . . .
C43 C 0.6400(6) 0.0129(6) 0.6282(4) 0.039(3) Uani 1 1 d . . . . .
H43 H 0.652202 -0.018541 0.610678 0.047 Uiso 1 1 calc R U . . .
C160 C 0.8214(7) 0.5895(6) 0.9441(5) 0.047(3) Uani 1 1 d . . . . .
H160 H 0.808667 0.622185 0.927633 0.057 Uiso 1 1 calc R U . . .
C82 C 0.1762(7) 0.5541(6) 0.5957(6) 0.051(3) Uani 1 1 d . . . . .
H82 H 0.180526 0.554695 0.632330 0.061 Uiso 1 1 calc R U . . .
F06L F 0.0282(6) 0.0744(6) 0.7384(5) 0.1021(17) Uani 1 1 d . U . . .
C162 C 0.8845(7) 0.1199(6) 0.8096(5) 0.050(3) Uani 1 1 d . . . . .
H162 H 0.911058 0.154764 0.808800 0.060 Uiso 1 1 calc R U . . .
C8 C 0.6179(11) 0.5756(9) 0.7436(8) 0.089(3) Uani 1 1 d . . . . .
C164 C 0.6779(9) 0.2710(7) 1.0183(5) 0.064(2) Uani 1 1 d . . . . .
F06Q F 0.3649(6) 0.5957(5) 0.5981(4) 0.1008(18) Uani 1 1 d . U . . .
C84 C 0.2930(6) 0.5002(6) 0.4787(5) 0.0436(19) Uani 1 1 d . . . . .
H84 H 0.289136 0.528065 0.454956 0.052 Uiso 1 1 calc R U . . .
C166 C -0.0282(6) 0.3572(6) 0.4469(5) 0.0413(14) Uani 1 1 d . . . . .
H166 H -0.071840 0.351200 0.420075 0.050 Uiso 1 1 calc R U . . .
F06T F 0.2204(5) 0.4464(5) 0.8452(4) 0.0842(19) Uani 1 1 d . . . . .
F06U F 0.7011(7) -0.0457(5) 0.9666(4) 0.124(3) Uani 1 1 d D U . . .
C45 C 0.4121(10) -0.0327(8) 0.8393(7) 0.0764(19) Uani 1 1 d . U . . .
C168 C 0.0344(7) 0.4539(6) 0.6947(5) 0.047(3) Uani 1 1 d . . . . .
H168 H 0.034533 0.436381 0.725235 0.056 Uiso 1 1 calc R U . . .
C86 C 0.8057(8) 0.3740(7) 0.6347(6) 0.0588(15) Uani 1 1 d . . . . .
C170 C 0.3239(9) 0.5120(8) 0.7080(5) 0.070(5) Uani 1 1 d . . . . .
H170 H 0.315976 0.511558 0.670739 0.084 Uiso 1 1 calc R U . . .
C25 C 0.5094(7) 0.4367(6) 0.5644(6) 0.057(3) Uani 1 1 d . . . . .
H25 H 0.462793 0.429745 0.543584 0.068 Uiso 1 1 calc R U . . .
C172 C 0.6448(9) -0.0274(8) 0.8617(6) 0.074(3) Uani 1 1 d . U . . .
H172 H 0.651519 -0.065600 0.867429 0.089 Uiso 1 1 calc R U . . .
C88 C 1.0030(6) 0.5250(6) 0.8668(4) 0.044(2) Uani 1 1 d . . . . .
H88 H 1.039903 0.554860 0.886126 0.053 Uiso 1 1 calc R U . . .
C174 C 0.2995(10) 0.5435(9) 0.7853(5) 0.089(7) Uani 1 1 d . . . . .
H174 H 0.275542 0.565759 0.801382 0.106 Uiso 1 1 calc R U . . .
C47 C -0.0068(7) 0.4941(7) 0.6776(5) 0.054(4) Uani 1 1 d . . . . .
H47 H -0.032919 0.505835 0.697793 0.065 Uiso 1 1 calc R U . . .
C176 C 0.5854(12) -0.0629(9) 0.7626(8) 0.090(2) Uani 1 1 d . . . . .
C90 C -0.0104(7) 0.5175(6) 0.6314(5) 0.043(3) Uani 1 1 d . . . . .
H90 H -0.040244 0.543939 0.619343 0.052 Uiso 1 1 calc R U . . .
C178 C 0.3715(13) 0.5715(9) 0.5502(9) 0.0990(19) Uani 1 1 d . U . . .
C15 C 0.9926(6) 0.5022(6) 0.8142(4) 0.045(3) Uani 1 1 d . . . . .
H15 H 1.021878 0.516853 0.797221 0.054 Uiso 1 1 calc R U . . .
C180 C 0.8880(8) 0.0683(6) 0.7811(5) 0.052(3) Uani 1 1 d . . . . .
H180 H 0.916329 0.068226 0.760641 0.063 Uiso 1 1 calc R U . . .
C92 C 0.9398(7) 0.4584(6) 0.7865(5) 0.049(3) Uani 1 1 d . . . . .
H92 H 0.933179 0.442295 0.750644 0.058 Uiso 1 1 calc R U . . .
C182 C 0.2291(9) -0.0642(7) 0.6987(6) 0.0623(15) Uani 1 1 d . . . . .
F07G F 0.0810(6) 0.0284(6) 0.7977(5) 0.1021(17) Uani 1 1 d . U . . .
C49 C 0.3358(9) 0.5144(8) 0.5329(6) 0.072(2) Uani 1 1 d . . . . .
C184 C 0.6126(9) -0.0149(7) 0.8100(6) 0.069(2) Uani 1 1 d . U . . .
C94 C 0.8512(7) 0.0186(6) 0.7825(4) 0.045(2) Uani 1 1 d . . . . .
H94 H 0.854823 -0.016717 0.764044 0.054 Uiso 1 1 calc R U . . .
C186 C 0.2913(10) 0.5434(9) 0.7330(5) 0.090(7) Uani 1 1 d . . . . .
H186 H 0.261503 0.566242 0.712725 0.108 Uiso 1 1 calc R U . . .
C27 C 0.7493(10) 0.4279(8) 1.0682(6) 0.0745(18) Uani 1 1 d . U . . .
C188 C 0.2457(7) 0.2462(8) 0.9256(5) 0.067(5) Uani 1 1 d . . . . .
H188 H 0.232652 0.254685 0.955680 0.080 Uiso 1 1 calc R U . . .
F07O F 0.6912(6) 0.2174(5) 1.0889(4) 0.101(2) Uani 1 1 d . . . . .
C96 C 0.1622(8) 0.5556(6) 0.4898(6) 0.054(3) Uani 1 1 d . . . . .
H96 H 0.155596 0.555880 0.452788 0.064 Uiso 1 1 calc R U . . .
C190 C 0.4948(7) 0.0840(6) 0.9701(5) 0.050(3) Uani 1 1 d . . . . .
H190 H 0.511075 0.052113 0.986250 0.060 Uiso 1 1 calc R U . . .
C51 C 0.6574(12) 0.2190(9) 1.0391(7) 0.0834(19) Uani 1 1 d . . . . .
F07W F 0.5404(6) 0.6243(6) 0.6899(5) 0.118(3) Uani 1 1 d D . . . .
C192 C 0.1937(8) 0.0558(8) 0.3741(5) 0.0632(16) Uani 1 1 d . . . . .
C98 C 0.7327(10) 0.5808(8) 0.7600(7) 0.076(2) Uani 1 1 d . . . . .
C194 C 0.9210(9) 0.1373(8) 1.0223(5) 0.070(5) Uani 1 1 d . . . . .
H194 H 0.956211 0.117176 1.039295 0.084 Uiso 1 1 calc R U . . .
C6 C 0.8326(8) 0.1838(7) 1.0254(5) 0.058(4) Uani 1 1 d . . . . .
H6 H 0.807944 0.198108 1.045767 0.070 Uiso 1 1 calc R U . . .
C196 C -0.0212(7) 0.1183(7) 0.3865(5) 0.052(3) Uani 1 1 d . . . . .
H196 H -0.058188 0.089896 0.364225 0.063 Uiso 1 1 calc R U . . .
C100 C 0.4562(9) 0.1144(8) 0.9901(6) 0.071(5) Uani 1 1 d . . . . .
H100 H 0.445320 0.102615 1.019414 0.085 Uiso 1 1 calc R U . . .
C198 C 0.0215(7) 0.1461(6) 0.3651(5) 0.048(2) Uani 1 1 d . . . . .
H198 H 0.013015 0.137017 0.327671 0.057 Uiso 1 1 calc R U . . .
C53 C 0.5421(8) 0.4908(7) 0.5813(7) 0.071(5) Uani 1 1 d . . . . .
H53 H 0.517699 0.521701 0.573531 0.085 Uiso 1 1 calc R U . . .
C200 C 0.0180(10) 0.2304(9) 0.7328(8) 0.092(2) Uani 1 1 d . . . . .
C102 C 0.2112(10) 0.4277(9) 0.4035(6) 0.0770(18) Uani 1 1 d . . . . .
C202 C 0.8868(8) 0.1558(7) 1.0495(5) 0.062(4) Uani 1 1 d . . . . .
H202 H 0.898264 0.150668 1.086234 0.074 Uiso 1 1 calc R U . . .
C29 C 0.1664(9) 0.4104(8) 0.8387(6) 0.0692(17) Uani 1 1 d . . . . .
C204 C 0.6769(9) 0.6066(8) 0.7504(6) 0.069(3) Uani 1 1 d . . . . .
H204 H 0.680440 0.646821 0.748576 0.083 Uiso 1 1 calc R U . . .
C104 C 0.4446(12) -0.0813(10) 0.8581(9) 0.098(2) Uani 1 1 d . U . . .
C206 C 0.6949(15) 0.0017(10) 0.9571(8) 0.120(2) Uani 1 1 d . U . . .
C55 C 0.8028(12) 0.6120(10) 0.7690(9) 0.095(2) Uani 1 1 d . . . . .
C207 C 0.5955(6) 0.2390(5) 0.5808(4) 0.0311(12) Uani 1 1 d . . . . .
H207 H 0.597497 0.237743 0.616698 0.037 Uiso 1 1 calc R U . . .
F4 F 0.7320(6) 0.4325(5) 1.1098(4) 0.092(2) Uani 1 1 d . U . . .
F5 F 0.7541(7) 0.0349(5) 0.9862(5) 0.133(3) Uani 1 1 d D U . . .
F1 F 0.4516(7) -0.1159(6) 0.8188(5) 0.116(3) Uani 1 1 d . U . . .
F7 F 0.0114(6) 0.2138(5) 0.7775(5) 0.107(2) Uani 1 1 d . . . . .
F11 F 0.8345(7) 0.6327(6) 0.8207(5) 0.110(2) Uani 1 1 d . . . . .
F17 F 0.5086(7) -0.0635(6) 0.8890(5) 0.109(2) Uani 1 1 d . U . . .
F19 F -0.0381(6) 0.2529(6) 0.7203(5) 0.115(3) Uani 1 1 d . . . . .
F20 F 0.4354(7) 0.5806(5) 0.5688(4) 0.1015(19) Uani 1 1 d . U . . .
F23 F 0.5016(6) 0.5701(5) 0.7296(5) 0.122(3) Uani 1 1 d D . . . .
F34 F 0.6667(7) 0.0230(5) 0.9927(4) 0.122(2) Uani 1 1 d D U . . .
F37 F 0.5591(7) 0.6406(6) 0.7715(5) 0.125(3) Uani 1 1 d D . . . .
C106 C 0.5594(13) 0.6027(11) 0.7349(11) 0.111(2) Uani 1 1 d . . . . .
F2 F 0.1632(6) 0.3885(5) 0.3949(4) 0.098(2) Uani 1 1 d . . . . .
F8 F 0.0135(6) -0.0095(6) 0.7224(5) 0.1030(17) Uani 1 1 d . U . . .
C208 C 0.0654(12) 0.0326(11) 0.7477(9) 0.0999(17) Uani 1 1 d . U . . .

loop_
_atom_site_aniso_label
_atom_site_aniso_U_11
_atom_site_aniso_U_22
_atom_site_aniso_U_33
_atom_site_aniso_U_23
_atom_site_aniso_U_13
_atom_site_aniso_U_12
Au1 0.01310(16) 0.01747(18) 0.01446(15) -0.00142(12) 0.00604(11) 0.00247(13)
Au4 0.01973(18) 0.02072(19) 0.01769(16) -0.00238(13) 0.00845(13) 0.00399(15)
Au5 0.01881(18) 0.0224(2) 0.01824(16) 0.00070(13) 0.00894(13) 0.00416(15)
Au3 0.02104(19) 0.0232(2) 0.01730(16) 0.00027(13) 0.00857(13) 0.00271(16)
Au2 0.01809(18) 0.02013(19) 0.01930(16) -0.00262(13) 0.00735(13) 0.00364(15)
Ag1 0.0159(3) 0.0276(4) 0.0167(3) -0.0020(3) 0.0048(2) 0.0019(3)
Ag4 0.0153(3) 0.0264(4) 0.0173(3) -0.0016(3) 0.0041(2) 0.0033(3)
Ag6 0.0193(3) 0.0206(4) 0.0238(3) -0.0010(3) 0.0093(3) 0.0002(3)
Ag8 0.0205(4) 0.0229(4) 0.0222(3) 0.0019(3) 0.0075(3) 0.0043(3)
Ag10 0.0149(3) 0.0232(4) 0.0209(3) -0.0014(3) 0.0073(2) 0.0030(3)
Ag12 0.0157(3) 0.0254(4) 0.0202(3) 0.0013(3) 0.0070(2) 0.0057(3)
Ag3 0.0197(4) 0.0209(4) 0.0232(3) 0.0029(3) 0.0059(3) 0.0005(3)
Ag7 0.0228(4) 0.0265(4) 0.0207(3) 0.0037(3) 0.0092(3) 0.0088(3)
Ag2 0.0234(4) 0.0345(5) 0.0246(3) -0.0035(3) 0.0090(3) 0.0057(3)
Ag9 0.0219(4) 0.0361(5) 0.0403(4) 0.0085(3) 0.0104(3) 0.0050(4)
Ag5 0.0281(4) 0.0357(5) 0.0404(4) 0.0158(3) 0.0178(3) 0.0138(4)
Ag11 0.0215(4) 0.0368(5) 0.0334(4) 0.0043(3) 0.0034(3) -0.0035(4)
Fe1 0.0217(7) 0.0304(8) 0.0184(6) -0.0001(5) 0.0078(5) 0.0069(6)
Fe4 0.0254(7) 0.0277(8) 0.0242(6) 0.0014(5) 0.0135(5) 0.0103(6)
Fe2 0.0195(7) 0.0396(9) 0.0287(7) -0.0049(6) 0.0091(5) 0.0025(7)
Fe3 0.0288(8) 0.0345(9) 0.0383(8) 0.0072(6) 0.0137(6) 0.0147(7)
S1 0.0203(11) 0.0285(12) 0.0203(9) -0.0003(8) 0.0070(7) -0.0002(9)
S4 0.0181(10) 0.0247(11) 0.0220(9) 0.0007(8) 0.0093(7) 0.0054(8)
S6 0.0163(10) 0.0265(11) 0.0226(9) 0.0000(8) 0.0081(7) 0.0019(8)
S8 0.0198(11) 0.0315(13) 0.0191(9) -0.0015(8) 0.0039(8) 0.0049(9)
P1 0.0179(11) 0.0244(12) 0.0181(9) -0.0026(8) 0.0058(7) 0.0057(9)
S9 0.0225(11) 0.0257(12) 0.0338(11) 0.0072(9) 0.0078(9) 0.0049(9)
P4 0.0225(11) 0.0226(11) 0.0225(9) -0.0041(8) 0.0106(8) 0.0026(9)
S5 0.0226(11) 0.0260(12) 0.0310(11) 0.0016(9) 0.0087(8) -0.0004(9)
S3 0.0207(11) 0.0271(12) 0.0306(11) 0.0008(9) 0.0063(8) 0.0017(9)
P6 0.0246(11) 0.0271(12) 0.0218(10) 0.0049(8) 0.0145(8) 0.0074(10)
S7 0.0237(11) 0.0365(14) 0.0317(11) 0.0127(10) 0.0113(9) 0.0119(10)
P8 0.0262(12) 0.0291(13) 0.0189(10) 0.0006(8) 0.0114(8) 0.0012(10)
S2 0.0256(12) 0.0247(12) 0.0334(11) 0.0057(9) 0.0086(9) 0.0020(10)
P2 0.0206(11) 0.0248(12) 0.0289(11) 0.0012(9) 0.0071(8) 0.0074(9)
P5 0.0184(11) 0.0344(13) 0.0256(10) -0.0043(9) 0.0082(8) -0.0018(10)
P3 0.0226(12) 0.0373(14) 0.0278(11) 0.0014(9) 0.0070(8) 0.0073(11)
P7 0.0295(13) 0.0365(14) 0.0396(12) 0.0146(10) 0.0188(10) 0.0178(12)
F013 0.049(3) 0.046(2) 0.063(3) -0.006(2) 0.020(2) 0.011(2)
F014 0.046(3) 0.047(3) 0.053(2) -0.002(2) 0.0190(19) 0.013(2)
F015 0.052(3) 0.049(3) 0.072(3) 0.005(3) 0.032(2) 0.016(2)
C4 0.033(3) 0.036(2) 0.031(3) 0.003(2) 0.011(2) 0.001(2)
C7 0.014(3) 0.028(2) 0.024(2) -0.0021(17) 0.005(2) 0.0000(19)
F018 0.064(4) 0.051(3) 0.069(3) 0.001(2) 0.028(2) 0.020(3)
C10 0.026(2) 0.029(3) 0.039(5) -0.001(2) 0.0131(18) 0.0038(17)
C12 0.026(3) 0.029(3) 0.028(2) 0.0009(19) 0.0111(17) 0.005(3)
F01B 0.078(4) 0.072(4) 0.085(3) 0.035(2) 0.047(3) 0.017(3)
C14 0.025(3) 0.028(4) 0.027(2) -0.002(2) 0.007(2) 0.003(2)
F01D 0.073(3) 0.065(4) 0.100(4) 0.032(3) 0.059(3) 0.017(2)
F01F 0.068(3) 0.092(4) 0.046(3) -0.003(3) 0.021(2) 0.019(3)
C16 0.021(2) 0.022(3) 0.025(2) 0.0007(18) 0.0092(16) 0.0026(19)
C18 0.035(2) 0.036(2) 0.032(2) 0.0016(14) 0.0186(17) 0.0103(16)
C20 0.0241(13) 0.0234(13) 0.0229(13) -0.0043(11) 0.0103(10) 0.0022(11)
C22 0.025(2) 0.031(2) 0.0255(16) 0.0007(13) 0.0110(13) 0.0082(15)
C24 0.0299(19) 0.0347(19) 0.0292(19) 0.0020(13) 0.0157(14) 0.0096(14)
C26 0.013(3) 0.030(2) 0.029(3) 0.001(2) 0.006(3) 0.001(2)
C28 0.027(3) 0.040(4) 0.030(3) -0.001(3) 0.007(2) 0.009(3)
F01N 0.063(3) 0.053(3) 0.075(3) -0.007(2) 0.031(2) 0.016(2)
F01O 0.066(3) 0.039(3) 0.090(4) 0.007(3) 0.031(3) 0.007(2)
F01P 0.075(4) 0.053(3) 0.090(3) 0.027(2) 0.054(3) 0.016(3)
C30 0.035(3) 0.035(2) 0.029(4) -0.0027(19) 0.007(3) -0.0010(19)
C32 0.029(4) 0.042(3) 0.051(3) 0.0129(16) 0.023(2) 0.0070(19)
F01S 0.064(3) 0.089(4) 0.059(3) -0.030(3) 0.024(3) 0.014(3)
C34 0.033(2) 0.026(3) 0.030(2) 0.0022(17) 0.0147(16) 0.0098(18)
C36 0.029(2) 0.035(2) 0.0273(19) 0.0029(16) 0.0134(14) 0.0110(16)
C38 0.035(3) 0.031(3) 0.035(4) 0.005(2) 0.017(2) 0.0074(19)
C40 0.027(2) 0.0323(19) 0.0255(17) -0.0004(13) 0.0115(13) 0.0092(15)
F01X 0.081(4) 0.095(4) 0.093(4) 0.027(3) 0.050(3) 0.020(3)
C42 0.037(3) 0.039(3) 0.040(3) 0.006(2) 0.009(3) -0.003(2)
F01Z 0.070(4) 0.048(3) 0.085(3) 0.000(2) 0.030(3) 0.002(3)
C44 0.022(2) 0.030(2) 0.037(2) -0.0074(16) 0.0145(18) 0.0052(18)
C46 0.014(3) 0.042(2) 0.031(2) -0.0063(15) 0.005(2) 0.0068(17)
C48 0.034(2) 0.036(2) 0.035(2) 0.0006(16) 0.0182(15) 0.0097(16)
C50 0.0272(19) 0.032(2) 0.027(2) 0.0016(15) 0.0119(15) 0.0082(16)
C52 0.032(2) 0.031(4) 0.031(3) 0.004(2) 0.0143(18) 0.008(2)
C54 0.038(3) 0.045(3) 0.042(3) 0.005(3) 0.009(3) -0.002(3)
C2 0.049(3) 0.039(2) 0.049(4) 0.005(2) 0.016(3) -0.003(2)
C57 0.017(4) 0.042(2) 0.032(2) -0.0058(16) 0.007(2) 0.0086(18)
C59 0.027(3) 0.039(3) 0.031(3) -0.001(2) 0.008(2) 0.014(2)
F029 0.065(4) 0.098(4) 0.062(3) -0.025(3) 0.024(2) 0.013(3)
F02A 0.077(4) 0.064(4) 0.076(3) 0.002(3) 0.047(3) 0.024(3)
C61 0.035(2) 0.0379(19) 0.041(2) 0.0059(14) 0.0157(16) 0.0135(15)
C63 0.034(2) 0.034(2) 0.028(3) 0.0028(15) 0.019(2) 0.0076(17)
C65 0.035(3) 0.039(3) 0.034(2) 0.0015(16) 0.0083(17) 0.014(2)
F02E 0.117(5) 0.089(5) 0.084(4) 0.016(3) 0.046(3) -0.010(3)
C67 0.027(2) 0.038(2) 0.0307(19) -0.0033(14) 0.0121(14) 0.0051(16)
C69 0.023(3) 0.046(3) 0.035(2) 0.0075(18) 0.0158(19) 0.016(2)
C71 0.020(4) 0.029(2) 0.026(3) -0.0020(19) 0.007(3) 0.003(2)
C73 0.039(3) 0.032(3) 0.039(4) 0.004(2) 0.019(3) 0.006(2)
C75 0.021(4) 0.041(2) 0.037(2) -0.0058(18) 0.013(2) -0.002(2)
C77 0.030(2) 0.035(4) 0.028(2) 0.007(2) 0.0127(15) 0.0042(16)
C79 0.024(2) 0.039(2) 0.031(2) -0.0036(16) 0.0116(16) 0.0021(16)
C81 0.027(4) 0.045(2) 0.036(4) 0.005(2) 0.015(4) 0.010(2)
F02N 0.072(5) 0.100(4) 0.109(4) -0.035(3) 0.055(4) -0.030(3)
C83 0.0282(19) 0.035(2) 0.0293(18) 0.0026(14) 0.0119(14) 0.0066(15)
C85 0.029(2) 0.037(2) 0.030(2) 0.0047(16) 0.0130(14) 0.0095(16)
C87 0.030(3) 0.041(6) 0.028(2) 0.007(2) 0.0116(17) 0.003(2)
C89 0.035(2) 0.042(2) 0.046(2) 0.0102(15) 0.0173(18) 0.0169(15)
C91 0.0274(19) 0.0348(18) 0.0260(19) 0.0016(12) 0.0115(14) 0.0066(13)
C93 0.047(4) 0.045(2) 0.054(3) 0.012(2) 0.036(3) 0.013(2)
C95 0.036(3) 0.042(4) 0.035(3) 0.003(2) 0.009(2) 0.014(3)
C97 0.038(3) 0.041(5) 0.033(2) 0.007(2) 0.016(2) 0.007(3)
F02W 0.092(5) 0.070(3) 0.065(3) -0.017(2) 0.029(3) -0.009(3)
C99 0.029(5) 0.045(3) 0.032(2) 0.0013(17) 0.008(2) 0.001(3)
C101 0.026(3) 0.039(3) 0.025(3) 0.003(2) 0.008(2) 0.010(2)
C103 0.035(2) 0.041(2) 0.044(2) 0.0107(14) 0.0178(15) 0.0168(15)
C105 0.036(5) 0.038(4) 0.033(3) 0.004(3) 0.013(3) 0.003(4)
C107 0.025(3) 0.035(3) 0.038(2) -0.0087(18) 0.013(2) 0.007(2)
C109 0.061(6) 0.067(8) 0.032(2) 0.012(3) 0.022(3) 0.036(7)
C111 0.027(3) 0.026(3) 0.025(3) 0.000(2) 0.008(2) 0.007(3)
F035 0.078(4) 0.098(4) 0.102(4) 0.024(3) 0.045(3) 0.008(3)
C113 0.016(3) 0.040(3) 0.028(2) 0.0004(14) 0.0067(16) 0.007(2)
C115 0.030(3) 0.044(3) 0.054(3) 0.0190(18) 0.022(2) 0.020(2)
C117 0.033(2) 0.036(2) 0.0288(18) 0.0023(15) 0.0149(15) 0.0102(17)
C119 0.030(2) 0.036(2) 0.0276(18) 0.0015(14) 0.0111(14) 0.0080(17)
C121 0.030(3) 0.069(9) 0.038(3) 0.004(3) 0.0132(19) 0.005(2)
C123 0.038(4) 0.043(2) 0.038(3) 0.0031(18) 0.022(3) 0.011(2)
C125 0.016(4) 0.043(3) 0.034(2) -0.0047(16) 0.009(2) 0.006(2)
C127 0.032(2) 0.035(2) 0.0275(18) 0.0028(15) 0.0139(14) 0.0095(16)
C129 0.030(2) 0.035(2) 0.0265(18) 0.0021(14) 0.0117(14) 0.0085(16)
C131 0.026(2) 0.0398(19) 0.0312(19) -0.0022(13) 0.0106(14) 0.0049(14)
C133 0.032(2) 0.037(2) 0.035(2) 0.0010(16) 0.0161(14) 0.0092(15)
C135 0.028(2) 0.035(3) 0.048(5) -0.002(3) 0.013(2) -0.0006(19)
C137 0.030(4) 0.042(2) 0.042(2) -0.0095(15) 0.011(2) 0.0076(19)
C139 0.024(2) 0.0395(19) 0.0290(19) -0.0043(14) 0.0106(15) 0.0017(15)
F03K 0.080(4) 0.104(5) 0.044(3) 0.010(3) 0.003(3) 0.004(4)
C141 0.025(3) 0.033(2) 0.034(3) 0.0003(19) 0.006(3) 0.0070(19)
C143 0.023(3) 0.037(3) 0.030(2) 0.0004(19) 0.0100(19) 0.004(2)
C145 0.031(4) 0.038(3) 0.045(3) -0.0002(19) 0.015(2) 0.004(2)
C147 0.033(4) 0.047(3) 0.055(3) 0.0092(18) 0.020(3) 0.009(2)
F03P 0.112(6) 0.075(3) 0.064(3) 0.020(2) 0.035(3) -0.008(3)
C149 0.059(3) 0.051(3) 0.026(4) 0.0011(18) 0.016(2) 0.0030(18)
C151 0.026(2) 0.042(2) 0.0321(19) -0.0031(15) 0.0113(15) 0.0029(18)
C153 0.041(4) 0.055(3) 0.0400(19) -0.0116(16) 0.0127(19) 0.008(2)
C155 0.018(4) 0.054(3) 0.032(2) -0.0067(16) 0.007(2) 0.009(2)
C157 0.024(2) 0.034(3) 0.027(2) 0.004(2) 0.0087(19) 0.0127(19)
C159 0.038(2) 0.043(2) 0.049(2) 0.0086(18) 0.0186(17) 0.0155(16)
C161 0.082(9) 0.068(5) 0.057(5) 0.030(5) 0.045(6) 0.032(6)
F03X 0.072(4) 0.105(4) 0.047(3) -0.007(3) 0.016(2) 0.027(3)
C163 0.034(3) 0.092(10) 0.030(3) -0.001(3) 0.015(2) 0.006(3)
C165 0.038(5) 0.040(5) 0.042(3) 0.012(3) 0.020(3) 0.016(4)
C167 0.035(6) 0.049(3) 0.037(2) -0.005(2) 0.016(2) 0.005(4)
C169 0.046(4) 0.046(3) 0.046(5) 0.000(2) 0.016(4) 0.006(2)
F042 0.111(5) 0.087(4) 0.106(5) 0.018(3) 0.037(4) -0.015(3)
C171 0.030(3) 0.037(3) 0.042(2) 0.011(2) 0.017(2) 0.014(3)
F044 0.091(4) 0.074(4) 0.067(3) -0.015(3) 0.024(2) -0.012(3)
C173 0.030(2) 0.037(2) 0.029(2) 0.0031(15) 0.0140(16) 0.0102(17)
C175 0.034(3) 0.034(3) 0.051(6) -0.002(3) 0.014(3) -0.0002(19)
F047 0.090(4) 0.090(5) 0.108(5) 0.017(4) 0.036(4) -0.014(3)
C177 0.038(2) 0.040(2) 0.047(2) 0.0090(16) 0.0195(17) 0.0157(18)
C179 0.036(3) 0.036(2) 0.033(4) -0.0018(19) 0.009(2) 0.0003(18)
C181 0.027(5) 0.054(3) 0.041(2) -0.0112(17) 0.010(2) 0.008(2)
C183 0.028(3) 0.044(2) 0.029(3) 0.0019(18) 0.002(2) 0.0106(19)
C185 0.029(2) 0.033(2) 0.0266(19) 0.0004(13) 0.0127(16) 0.0088(15)
F04D 0.112(5) 0.094(4) 0.133(5) 0.069(4) 0.063(4) 0.040(4)
C187 0.043(3) 0.045(2) 0.052(2) -0.0032(17) 0.019(2) 0.0112(19)
C189 0.024(2) 0.041(2) 0.030(2) -0.0046(15) 0.0104(15) 0.0022(14)
C191 0.026(2) 0.042(2) 0.0319(19) -0.0032(15) 0.0105(14) 0.0025(17)
C193 0.034(3) 0.060(3) 0.035(3) -0.003(3) 0.014(3) 0.012(3)
C195 0.023(3) 0.048(3) 0.041(3) 0.0037(19) 0.019(2) 0.015(2)
C197 0.036(2) 0.038(2) 0.043(2) 0.0064(15) 0.0172(15) 0.0140(18)
C199 0.036(2) 0.042(2) 0.045(2) 0.0080(15) 0.0154(16) 0.0147(16)
C201 0.072(3) 0.088(4) 0.083(3) 0.023(3) 0.043(3) 0.014(3)
C203 0.049(4) 0.048(3) 0.061(4) 0.018(3) 0.020(3) 0.007(3)
C205 0.049(5) 0.050(3) 0.054(3) 0.0158(19) 0.019(2) 0.006(3)
C1 0.029(2) 0.042(2) 0.034(2) -0.0045(15) 0.0140(15) 0.0033(18)
F04P 0.084(4) 0.116(5) 0.084(3) 0.021(3) 0.046(3) 0.014(4)
C3 0.037(4) 0.034(3) 0.055(5) 0.003(3) 0.022(4) 0.009(3)
C9 0.031(3) 0.0239(19) 0.040(5) -0.0039(16) 0.014(2) 0.0023(16)
C17 0.064(3) 0.063(3) 0.034(5) 0.006(3) 0.020(3) 0.010(2)
C108 0.070(7) 0.085(9) 0.035(3) 0.017(4) 0.027(3) 0.053(8)
C56 0.051(3) 0.055(3) 0.054(5) 0.005(3) 0.020(3) -0.004(2)
C110 0.037(2) 0.042(2) 0.046(2) 0.0097(17) 0.0187(16) 0.0174(16)
C31 0.033(3) 0.029(2) 0.051(6) -0.006(2) 0.013(3) -0.0022(18)
C112 0.031(2) 0.034(2) 0.0274(19) 0.0014(13) 0.0142(16) 0.0111(15)
C58 0.024(3) 0.034(3) 0.051(3) -0.011(2) 0.015(2) 0.007(3)
C114 0.041(5) 0.034(3) 0.066(6) 0.007(3) 0.028(5) 0.009(3)
C11 0.062(3) 0.059(3) 0.025(5) 0.001(2) 0.016(3) -0.001(2)
F051 0.085(4) 0.055(3) 0.091(3) 0.017(3) 0.035(3) 0.010(3)
C116 0.034(4) 0.052(5) 0.032(2) -0.005(2) 0.015(2) -0.003(3)
C60 0.046(4) 0.054(5) 0.035(3) 0.002(2) 0.011(2) 0.014(4)
C118 0.028(2) 0.033(2) 0.027(2) 0.0010(16) 0.0108(14) 0.0086(14)
F055 0.127(6) 0.065(3) 0.107(4) 0.001(3) 0.027(4) 0.013(3)
C33 0.061(3) 0.084(4) 0.071(4) -0.033(3) 0.048(3) -0.019(3)
C120 0.036(3) 0.044(5) 0.033(3) 0.006(3) 0.012(2) 0.010(2)
C62 0.050(6) 0.045(4) 0.047(4) 0.014(4) 0.020(4) 0.011(4)
C122 0.035(3) 0.041(4) 0.034(2) 0.0005(19) 0.0094(18) -0.001(3)
C19 0.033(3) 0.043(5) 0.029(3) -0.001(3) 0.006(2) 0.013(3)
F05B 0.087(4) 0.085(3) 0.052(3) -0.015(2) 0.026(3) 0.017(3)
C124 0.027(4) 0.050(3) 0.035(2) 0.0078(18) 0.015(2) 0.015(2)
C64 0.045(5) 0.048(3) 0.055(3) 0.019(2) 0.026(3) 0.017(3)
C126 0.041(3) 0.048(6) 0.034(3) 0.008(3) 0.013(2) 0.008(3)
C35 0.063(4) 0.067(4) 0.071(4) 0.028(3) 0.028(4) 0.009(3)
C128 0.044(5) 0.036(3) 0.069(7) 0.008(3) 0.031(5) 0.011(3)
C66 0.048(5) 0.036(3) 0.078(7) 0.013(3) 0.037(6) 0.014(3)
C130 0.056(3) 0.062(3) 0.057(3) 0.019(3) 0.022(3) 0.003(3)
C5 0.039(3) 0.042(4) 0.037(3) 0.000(2) 0.006(2) 0.012(3)
F05K 0.088(4) 0.106(4) 0.053(3) 0.022(3) 0.005(3) 0.014(3)
F05L 0.106(4) 0.068(3) 0.105(3) 0.014(2) 0.018(3) -0.013(2)
C132 0.042(3) 0.048(6) 0.035(3) 0.008(3) 0.014(2) 0.009(3)
C68 0.028(3) 0.043(4) 0.032(3) -0.001(3) 0.011(2) -0.001(3)
C134 0.057(3) 0.048(2) 0.060(3) -0.0013(19) 0.032(2) 0.019(2)
C37 0.048(4) 0.065(8) 0.041(3) 0.005(3) 0.018(3) 0.011(5)
C136 0.045(4) 0.064(8) 0.041(3) 0.010(3) 0.014(3) 0.013(5)
C70 0.046(5) 0.036(3) 0.076(7) 0.012(3) 0.037(5) 0.015(3)
C138 0.065(7) 0.051(3) 0.070(4) 0.019(2) 0.033(4) 0.010(3)
C21 0.045(7) 0.046(3) 0.042(3) -0.003(2) 0.016(3) 0.007(3)
F05U 0.115(5) 0.074(5) 0.099(4) -0.006(3) 0.026(3) 0.017(3)
C140 0.024(5) 0.064(3) 0.035(2) -0.0005(18) 0.008(2) 0.005(3)
C72 0.039(2) 0.044(3) 0.046(2) 0.0096(16) 0.0181(17) 0.0168(19)
C142 0.028(2) 0.043(2) 0.036(2) -0.0038(17) 0.0132(16) 0.0038(17)
C39 0.052(8) 0.054(4) 0.045(3) -0.008(2) 0.020(3) 0.011(4)
C144 0.041(3) 0.052(3) 0.046(4) -0.001(2) 0.018(3) 0.002(2)
C74 0.051(5) 0.047(3) 0.046(5) 0.000(2) 0.015(4) 0.009(3)
C146 0.043(3) 0.034(3) 0.069(7) 0.006(2) 0.019(3) 0.008(2)
C13 0.038(5) 0.040(3) 0.058(3) -0.001(2) 0.013(3) -0.001(3)
C148 0.072(5) 0.062(3) 0.037(2) -0.0078(16) 0.022(2) -0.006(2)
C76 0.126(6) 0.052(3) 0.072(3) 0.0189(19) 0.004(3) 0.019(3)
C150 0.035(6) 0.051(4) 0.048(3) -0.008(2) 0.017(3) 0.003(4)
C41 0.035(3) 0.066(8) 0.040(3) 0.005(4) 0.016(2) 0.005(3)
C152 0.059(4) 0.063(3) 0.044(2) 0.0189(19) 0.010(2) 0.006(3)
C78 0.068(3) 0.061(3) 0.089(4) 0.014(3) 0.044(3) 0.004(2)
C154 0.026(2) 0.043(2) 0.033(2) -0.0035(15) 0.0105(16) 0.0050(15)
C23 0.030(4) 0.039(3) 0.058(3) -0.005(2) 0.015(3) 0.006(3)
C156 0.043(3) 0.067(3) 0.049(3) -0.017(2) 0.025(2) 0.004(2)
F06F 0.114(5) 0.069(4) 0.090(3) -0.005(3) 0.011(3) 0.016(3)
C80 0.044(5) 0.051(5) 0.045(4) 0.019(4) 0.026(4) 0.029(5)
C158 0.045(6) 0.050(3) 0.069(4) 0.021(2) 0.030(4) 0.019(3)
C43 0.034(3) 0.046(5) 0.032(3) -0.005(3) 0.004(3) 0.020(4)
C160 0.042(7) 0.047(3) 0.049(3) -0.007(2) 0.018(3) 0.005(4)
C82 0.053(6) 0.048(3) 0.059(3) 0.015(2) 0.027(3) 0.012(3)
F06L 0.087(3) 0.114(4) 0.127(4) 0.019(3) 0.068(3) 0.008(3)
C162 0.052(5) 0.046(3) 0.055(5) 0.000(3) 0.027(5) 0.009(3)
C8 0.088(3) 0.065(3) 0.121(7) 0.024(3) 0.042(3) 0.015(2)
C164 0.085(6) 0.065(3) 0.034(2) 0.0017(17) 0.020(2) -0.009(3)
F06Q 0.106(4) 0.069(3) 0.104(3) 0.010(2) 0.020(3) -0.013(3)
C84 0.033(4) 0.058(3) 0.050(2) 0.0156(19) 0.023(2) 0.017(2)
C166 0.039(2) 0.043(2) 0.047(2) 0.0097(16) 0.0174(16) 0.0165(18)
F06T 0.072(3) 0.091(4) 0.079(4) -0.035(3) 0.033(3) -0.001(3)
F06U 0.170(7) 0.085(4) 0.087(4) 0.037(3) 0.002(4) 0.021(4)
C45 0.084(4) 0.076(3) 0.092(4) 0.046(3) 0.048(3) 0.025(3)
C168 0.050(6) 0.058(6) 0.049(4) 0.019(4) 0.029(4) 0.027(5)
C86 0.068(3) 0.053(2) 0.081(3) 0.028(2) 0.050(3) 0.017(2)
C170 0.091(9) 0.104(11) 0.039(3) 0.025(4) 0.031(4) 0.069(10)
C25 0.039(3) 0.034(3) 0.088(8) 0.008(2) 0.011(3) 0.009(2)
C172 0.081(7) 0.052(3) 0.075(3) 0.016(2) 0.010(3) 0.014(3)
C88 0.035(3) 0.055(5) 0.039(3) 0.001(3) 0.017(3) -0.005(4)
C174 0.118(12) 0.139(14) 0.045(3) 0.036(5) 0.042(5) 0.103(13)
C47 0.062(7) 0.070(7) 0.054(4) 0.026(5) 0.037(5) 0.039(7)
C176 0.105(5) 0.060(3) 0.085(3) -0.004(2) 0.016(3) 0.015(3)
C90 0.044(5) 0.055(6) 0.046(4) 0.015(4) 0.025(4) 0.026(5)
C178 0.105(4) 0.068(3) 0.102(3) 0.013(2) 0.018(3) -0.013(2)
C15 0.037(4) 0.058(5) 0.039(3) 0.002(3) 0.017(3) -0.001(4)
C180 0.059(6) 0.047(3) 0.054(5) -0.001(3) 0.027(5) 0.012(3)
C92 0.041(4) 0.065(6) 0.038(3) -0.003(3) 0.021(3) -0.006(4)
C182 0.064(3) 0.042(3) 0.080(3) 0.006(2) 0.028(3) 0.004(2)
F07G 0.088(3) 0.115(4) 0.124(4) 0.019(3) 0.069(3) 0.005(3)
C49 0.080(5) 0.063(3) 0.056(3) 0.0197(19) 0.008(2) -0.003(3)
C184 0.076(5) 0.048(3) 0.073(3) 0.0107(18) 0.011(3) 0.017(2)
C94 0.046(5) 0.047(3) 0.038(4) 0.004(3) 0.009(4) 0.014(3)
C186 0.123(12) 0.138(14) 0.045(4) 0.036(5) 0.042(5) 0.102(13)
C27 0.090(4) 0.068(3) 0.053(3) -0.0202(19) 0.026(2) -0.011(3)
C188 0.034(3) 0.124(14) 0.040(3) -0.004(4) 0.017(2) 0.008(3)
F07O 0.129(5) 0.099(5) 0.065(3) 0.024(2) 0.033(3) -0.014(4)
C96 0.056(6) 0.051(3) 0.066(3) 0.023(2) 0.031(3) 0.016(3)
C190 0.053(7) 0.053(5) 0.048(5) 0.017(4) 0.021(5) 0.010(5)
C51 0.112(5) 0.075(3) 0.060(3) 0.016(2) 0.036(3) -0.011(3)
F07W 0.104(5) 0.114(6) 0.157(6) 0.048(4) 0.058(4) 0.045(4)
C192 0.064(3) 0.081(3) 0.039(2) -0.0116(18) 0.0169(19) 0.016(3)
C98 0.085(3) 0.059(3) 0.081(6) 0.011(3) 0.031(3) 0.000(2)
C194 0.069(7) 0.105(11) 0.044(3) 0.023(5) 0.021(3) 0.033(8)
C6 0.057(6) 0.077(9) 0.041(3) 0.007(3) 0.018(3) 0.011(6)
C196 0.050(4) 0.060(5) 0.037(3) -0.002(3) 0.008(2) 0.007(4)
C100 0.097(10) 0.077(6) 0.073(6) 0.041(6) 0.055(7) 0.042(7)
C198 0.047(4) 0.052(5) 0.039(3) 0.001(2) 0.008(2) 0.015(4)
C53 0.045(3) 0.035(3) 0.117(11) 0.006(2) 0.009(4) 0.008(2)
C200 0.071(3) 0.099(4) 0.105(4) -0.035(3) 0.059(3) -0.032(3)
C102 0.077(4) 0.093(4) 0.044(2) 0.016(2) 0.003(2) 0.005(3)
C202 0.059(6) 0.083(10) 0.045(3) 0.012(4) 0.019(3) 0.013(7)
C29 0.060(3) 0.080(3) 0.060(3) -0.030(2) 0.025(2) 0.008(2)
C204 0.088(3) 0.067(3) 0.052(7) 0.009(3) 0.028(3) 0.007(2)
C104 0.107(4) 0.091(3) 0.130(4) 0.067(3) 0.063(3) 0.043(3)
C206 0.168(6) 0.082(4) 0.078(3) 0.032(2) 0.001(3) 0.019(4)
C55 0.089(3) 0.086(4) 0.102(4) 0.017(3) 0.034(3) -0.013(2)
C207 0.030(2) 0.035(2) 0.0310(18) 0.0016(14) 0.0144(14) 0.0086(17)
F4 0.118(5) 0.084(4) 0.066(3) -0.025(3) 0.043(3) -0.016(4)
F5 0.172(6) 0.102(5) 0.087(4) 0.038(3) -0.005(3) 0.009(4)
F1 0.135(6) 0.105(4) 0.144(4) 0.061(4) 0.075(4) 0.049(4)
F7 0.097(5) 0.110(5) 0.116(4) -0.029(3) 0.071(3) -0.032(4)
F11 0.106(5) 0.108(5) 0.102(4) 0.013(3) 0.034(3) -0.025(4)
F17 0.109(4) 0.107(5) 0.142(5) 0.074(4) 0.059(3) 0.040(3)
F19 0.078(3) 0.118(5) 0.149(5) -0.018(4) 0.067(3) -0.022(3)
F20 0.105(4) 0.069(3) 0.107(3) 0.011(2) 0.019(3) -0.013(2)
F23 0.104(4) 0.110(5) 0.172(7) 0.046(4) 0.060(4) 0.038(3)
F34 0.171(6) 0.086(4) 0.079(3) 0.032(2) 0.003(3) 0.018(4)
F37 0.120(5) 0.112(5) 0.162(6) 0.035(4) 0.063(4) 0.042(4)
C106 0.101(4) 0.097(4) 0.153(6) 0.040(4) 0.056(3) 0.037(3)
F2 0.090(4) 0.115(4) 0.062(4) 0.022(3) 0.002(3) -0.009(3)
F8 0.088(3) 0.114(4) 0.127(4) 0.019(3) 0.068(3) 0.004(3)
C208 0.086(3) 0.111(4) 0.124(4) 0.019(3) 0.069(3) 0.007(3)

loop_
_atom_type_symbol
_atom_type_description
_atom_type_scat_dispersion_real
_atom_type_scat_dispersion_imag
_atom_type_scat_source
C C 0.0033 0.0016 'International Tables Vol C Tables 4.2.6.8 and 6.1.1.4'
H H 0.0000 0.0000 'International Tables Vol C Tables 4.2.6.8 and 6.1.1.4'
Ag Ag -0.8971 1.1015 'International Tables Vol C Tables 4.2.6.8 and 6.1.1.4'
Au Au -2.0133 8.8022 'International Tables Vol C Tables 4.2.6.8 and 6.1.1.4'
F F 0.0171 0.0103 'International Tables Vol C Tables 4.2.6.8 and 6.1.1.4'
Fe Fe 0.3463 0.8444 'International Tables Vol C Tables 4.2.6.8 and 6.1.1.4'
P P 0.1023 0.0942 'International Tables Vol C Tables 4.2.6.8 and 6.1.1.4'
S S 0.1246 0.1234 'International Tables Vol C Tables 4.2.6.8 and 6.1.1.4'

loop_
_geom_angle_atom_site_label_1
_geom_angle_atom_site_label_2
_geom_angle_atom_site_label_3
_geom_angle
_geom_angle_site_symmetry_1
_geom_angle_site_symmetry_3
_geom_angle_publ_flag
Au4 Au1 Au5 111.802(17) . . ?
Au4 Au1 Au3 64.445(13) . . ?
Au4 Au1 Au2 175.86(2) . . ?
Au4 Au1 Ag1 66.988(17) . . ?
Au4 Au1 Ag4 116.297(19) . . ?
Au4 Au1 Ag6 61.350(17) . . ?
Au4 Au1 Ag8 119.893(18) . . ?
Au4 Au1 Ag10 115.29(2) . . ?
Au4 Au1 Ag12 63.808(18) . . ?
Au4 Au1 Ag3 116.113(19) . . ?
Au4 Au1 Ag7 61.637(16) . . ?
Au5 Au1 Au3 176.229(18) . . ?
Au5 Au1 Au2 64.122(13) . . ?
Au5 Au1 Ag1 116.55(2) . . ?
Au5 Au1 Ag4 65.315(19) . . ?
Au5 Au1 Ag6 62.861(17) . . ?
Au5 Au1 Ag8 118.823(18) . . ?
Au5 Au1 Ag10 64.845(17) . . ?
Au5 Au1 Ag12 115.456(19) . . ?
Au5 Au1 Ag3 119.228(18) . . ?
Au5 Au1 Ag7 60.710(17) . . ?
Au3 Au1 Ag1 62.147(18) . . ?
Au3 Au1 Ag4 116.26(2) . . ?
Au3 Au1 Ag6 113.952(19) . . ?
Au3 Au1 Ag8 64.129(17) . . ?
Au3 Au1 Ag10 115.962(19) . . ?
Au3 Au1 Ag12 63.677(17) . . ?
Au3 Au1 Ag3 63.903(17) . . ?
Au3 Au1 Ag7 116.427(18) . . ?
Au2 Au1 Au3 119.625(17) . . ?
Au2 Au1 Ag1 113.702(18) . . ?
Au2 Au1 Ag4 63.237(16) . . ?
Au2 Au1 Ag6 114.997(19) . . ?
Au2 Au1 Ag8 63.116(16) . . ?
Au2 Au1 Ag10 62.772(17) . . ?
Au2 Au1 Ag12 118.13(2) . . ?
Au2 Au1 Ag3 67.549(18) . . ?
Au2 Au1 Ag7 115.427(18) . . ?
Ag1 Au1 Ag6 63.90(2) . . ?
Ag1 Au1 Ag8 62.85(2) . . ?
Ag1 Au1 Ag10 61.44(2) . . ?
Ag1 Au1 Ag12 117.82(2) . . ?
Ag1 Au1 Ag3 115.22(2) . . ?
Ag1 Au1 Ag7 119.12(3) . . ?
Ag4 Au1 Ag1 175.75(3) . . ?
Ag4 Au1 Ag6 119.78(2) . . ?
Ag4 Au1 Ag8 112.91(2) . . ?
Ag4 Au1 Ag10 117.70(2) . . ?
Ag4 Au1 Ag12 63.08(2) . . ?
Ag4 Au1 Ag3 61.19(2) . . ?
Ag4 Au1 Ag7 65.12(2) . . ?
Ag6 Au1 Ag8 117.56(2) . . ?
Ag6 Au1 Ag3 177.45(2) . . ?
Ag8 Au1 Ag3 63.11(2) . . ?
Ag10 Au1 Ag6 62.39(2) . . ?
Ag10 Au1 Ag8 65.00(2) . . ?
Ag10 Au1 Ag3 119.57(2) . . ?
Ag10 Au1 Ag7 115.77(3) . . ?
Ag12 Au1 Ag6 116.90(2) . . ?
Ag12 Au1 Ag8 115.25(3) . . ?
Ag12 Au1 Ag10 179.10(3) . . ?
Ag12 Au1 Ag3 61.12(2) . . ?
Ag12 Au1 Ag7 64.01(2) . . ?
Ag7 Au1 Ag6 64.12(2) . . ?
Ag7 Au1 Ag8 178.03(3) . . ?
Ag7 Au1 Ag3 115.26(2) . . ?
Au1 Au4 Au3 58.464(12) . . ?
Au1 Au4 Ag1 57.913(15) . . ?
Au1 Au4 Ag6 62.323(18) . . ?
Au1 Au4 Ag12 59.709(16) . . ?
Au1 Au4 Ag7 62.060(17) . . ?
Au3 Au4 Ag1 57.488(18) . . ?
Au3 Au4 Ag12 60.406(18) . . ?
Ag6 Au4 Au3 109.955(19) . . ?
Ag6 Au4 Ag1 61.23(2) . . ?
Ag6 Au4 Ag12 114.24(2) . . ?
Ag6 Au4 Ag7 64.59(2) . . ?
Ag12 Au4 Ag1 107.36(2) . . ?
Ag7 Au4 Au3 111.80(2) . . ?
Ag7 Au4 Ag1 111.87(2) . . ?
Ag7 Au4 Ag12 62.80(2) . . ?
P4 Au4 Au1 178.19(6) . . ?
P4 Au4 Au3 121.73(7) . . ?
P4 Au4 Ag1 123.84(6) . . ?
P4 Au4 Ag6 118.64(8) . . ?
P4 Au4 Ag12 118.64(7) . . ?
P4 Au4 Ag7 116.72(6) . . ?
Au1 Au5 Au2 58.415(12) . . ?
Au1 Au5 Ag4 58.503(16) . . ?
Au1 Au5 Ag6 61.333(19) . . ?
Au1 Au5 Ag10 59.231(17) . . ?
Au1 Au5 Ag7 62.425(18) . . ?
Au2 Au5 Ag4 59.217(17) . . ?
Au2 Au5 Ag6 109.21(2) . . ?
Au2 Au5 Ag10 59.175(18) . . ?
Ag6 Au5 Ag4 112.66(2) . . ?
Ag6 Au5 Ag10 60.15(2) . . ?
Ag10 Au5 Ag4 107.75(2) . . ?
Ag7 Au5 Au2 112.10(2) . . ?
Ag7 Au5 Ag4 63.37(2) . . ?
Ag7 Au5 Ag6 64.17(2) . . ?
Ag7 Au5 Ag10 112.53(2) . . ?
P6 Au5 Au1 174.64(7) . . ?
P6 Au5 Au2 126.18(6) . . ?
P6 Au5 Ag4 125.48(7) . . ?
P6 Au5 Ag6 113.37(7) . . ?
P6 Au5 Ag10 119.65(6) . . ?
P6 Au5 Ag7 115.21(6) . . ?
Au1 Au3 Au4 57.091(12) . . ?
Au1 Au3 Ag1 59.754(17) . . ?
Au1 Au3 Ag8 60.631(17) . . ?
Au1 Au3 Ag12 59.082(16) . . ?
Au1 Au3 Ag3 61.441(18) . . ?
Au4 Au3 Ag8 110.63(2) . . ?
Au4 Au3 Ag12 59.873(19) . . ?
Au4 Au3 Ag3 108.274(19) . . ?
Ag1 Au3 Au4 63.521(19) . . ?
Ag1 Au3 Ag8 60.92(2) . . ?
Ag1 Au3 Ag12 111.80(2) . . ?
Ag1 Au3 Ag3 111.27(2) . . ?
Ag8 Au3 Ag3 61.25(2) . . ?
Ag12 Au3 Ag8 108.84(2) . . ?
Ag12 Au3 Ag3 59.00(2) . . ?
P8 Au3 Au1 174.42(7) . . ?
P8 Au3 Au4 118.10(7) . . ?
P8 Au3 Ag1 116.21(7) . . ?
P8 Au3 Ag8 121.71(7) . . ?
P8 Au3 Ag12 122.06(7) . . ?
P8 Au3 Ag3 124.09(7) . . ?
Au1 Au2 Au5 57.463(12) . . ?
Au1 Au2 Ag4 59.106(16) . . ?
Au1 Au2 Ag8 61.265(16) . . ?
Au1 Au2 Ag10 59.848(16) . . ?
Au1 Au2 Ag3 59.457(17) . . ?
Au5 Au2 Ag4 61.624(19) . . ?
Au5 Au2 Ag8 111.55(2) . . ?
Au5 Au2 Ag3 107.372(18) . . ?
Ag4 Au2 Ag8 108.26(2) . . ?
Ag4 Au2 Ag3 57.42(2) . . ?
Ag8 Au2 Ag3 59.97(2) . . ?
Ag10 Au2 Au5 61.607(18) . . ?
Ag10 Au2 Ag4 111.66(2) . . ?
Ag10 Au2 Ag8 63.40(2) . . ?
Ag10 Au2 Ag3 110.50(2) . . ?
P1 Au2 Au1 172.66(7) . . ?
P1 Au2 Au5 117.64(7) . . ?
P1 Au2 Ag4 124.77(6) . . ?
P1 Au2 Ag8 119.51(6) . . ?
P1 Au2 Ag10 113.40(7) . . ?
P1 Au2 Ag3 127.71(7) . . ?
Au1 Ag1 Au4 55.099(15) . . ?
Au1 Ag1 Au3 58.099(17) . . ?
Au1 Ag1 Ag6 59.41(2) . . ?
Au1 Ag1 Ag8 60.53(2) . . ?
Au1 Ag1 Ag10 59.631(19) . . ?
Au3 Ag1 Au4 58.991(17) . . ?
Au3 Ag1 Ag6 107.09(3) . . ?
Au3 Ag1 Ag8 61.99(2) . . ?
Au3 Ag1 Ag10 110.88(3) . . ?
Ag6 Ag1 Au4 56.370(19) . . ?
Ag8 Ag1 Au4 107.97(3) . . ?
Ag8 Ag1 Ag6 111.82(3) . . ?
Ag10 Ag1 Au4 104.38(2) . . ?
Ag10 Ag1 Ag6 60.28(2) . . ?
Ag10 Ag1 Ag8 63.56(3) . . ?
S1 Ag1 Au1 157.27(6) . . ?
S1 Ag1 Au4 135.89(7) . . ?
S1 Ag1 Au3 142.88(7) . . ?
S1 Ag1 Ag6 107.26(7) . . ?
S1 Ag1 Ag8 116.00(7) . . ?
S1 Ag1 Ag10 98.10(6) . . ?
Au1 Ag4 Au5 56.182(17) . . ?
Au1 Ag4 Au2 57.657(15) . . ?
Au1 Ag4 Ag12 58.737(19) . . ?
Au1 Ag4 Ag3 62.31(2) . . ?
Au1 Ag4 Ag7 58.83(2) . . ?
Au1 Ag4 Ag2 128.11(3) . . ?
Au5 Ag4 Ag7 56.05(2) . . ?
Au5 Ag4 Ag2 153.63(3) . . ?
Au2 Ag4 Au5 59.159(17) . . ?
Au2 Ag4 Ag12 109.57(2) . . ?
Au2 Ag4 Ag3 66.03(2) . . ?
Au2 Ag4 Ag7 105.98(3) . . ?
Au2 Ag4 Ag2 147.19(3) . . ?
Ag12 Ag4 Au5 104.69(3) . . ?
Ag12 Ag4 Ag3 60.15(2) . . ?
Ag12 Ag4 Ag7 60.48(2) . . ?
Ag12 Ag4 Ag2 69.76(2) . . ?
Ag3 Ag4 Au5 112.24(3) . . ?
Ag3 Ag4 Ag7 111.06(3) . . ?
Ag3 Ag4 Ag2 87.88(3) . . ?
Ag7 Ag4 Ag2 101.72(3) . . ?
S8 Ag4 Au1 170.87(7) . . ?
S8 Ag4 Au5 120.49(7) . . ?
S8 Ag4 Au2 129.50(6) . . ?
S8 Ag4 Ag12 117.54(6) . . ?
S8 Ag4 Ag3 124.35(8) . . ?
S8 Ag4 Ag7 112.06(7) . . ?
S8 Ag4 Ag2 50.28(6) . . ?
Au1 Ag6 Au5 55.806(17) . . ?
Au1 Ag6 Ag1 56.69(2) . . ?
Au1 Ag6 Ag10 57.75(2) . . ?
Au1 Ag6 Ag7 57.84(2) . . ?
Au4 Ag6 Au1 56.327(18) . . ?
Au4 Ag6 Au5 102.04(3) . . ?
Au4 Ag6 Ag1 62.40(2) . . ?
Au4 Ag6 Ag10 106.98(3) . . ?
Au4 Ag6 Ag7 57.84(2) . . ?
Au5 Ag6 Ag1 104.56(3) . . ?
Au5 Ag6 Ag10 60.697(19) . . ?
Au5 Ag6 Ag7 56.434(19) . . ?
Ag1 Ag6 Ag7 107.57(3) . . ?
Ag10 Ag6 Ag1 57.55(2) . . ?
Ag10 Ag6 Ag7 106.74(3) . . ?
S5 Ag6 Au1 149.99(7) . . ?
S5 Ag6 Au4 136.97(6) . . ?
S5 Ag6 Au5 120.96(6) . . ?
S5 Ag6 Ag1 102.03(7) . . ?
S5 Ag6 Ag10 93.65(6) . . ?
S5 Ag6 Ag7 149.88(7) . . ?
Au1 Ag8 Au3 55.240(15) . . ?
Au1 Ag8 Au2 55.619(15) . . ?
Au1 Ag8 Ag1 56.63(2) . . ?
Au1 Ag8 Ag10 55.96(2) . . ?
Au1 Ag8 Ag3 59.14(2) . . ?
Au3 Ag8 Ag10 101.55(3) . . ?
Au3 Ag8 Ag3 59.628(19) . . ?
Au2 Ag8 Au3 105.21(2) . . ?
Au2 Ag8 Ag1 102.57(3) . . ?
Au2 Ag8 Ag10 57.21(2) . . ?
Au2 Ag8 Ag3 63.41(2) . . ?
Ag1 Ag8 Au3 57.09(2) . . ?
Ag1 Ag8 Ag10 56.45(2) . . ?
Ag1 Ag8 Ag3 106.81(3) . . ?
Ag3 Ag8 Ag10 108.37(3) . . ?
S9 Ag8 Au1 134.04(7) . . ?
S9 Ag8 Au3 115.19(6) . . ?
S9 Ag8 Au2 131.90(7) . . ?
S9 Ag8 Ag1 80.06(7) . . ?
S9 Ag8 Ag10 88.97(7) . . ?
S9 Ag8 Ag3 162.42(8) . . ?
S9 Ag8 S2 116.79(9) . . ?
S2 Ag8 Au1 109.16(6) . . ?
S2 Ag8 Au3 99.60(6) . . ?
S2 Ag8 Au2 78.91(6) . . ?
S2 Ag8 Ag1 156.44(6) . . ?
S2 Ag8 Ag10 134.85(6) . . ?
S2 Ag8 Ag3 52.35(6) . . ?
Au1 Ag10 Au5 55.924(15) . . ?
Au1 Ag10 Au2 57.380(17) . . ?
Au1 Ag10 Ag1 58.928(19) . . ?
Au1 Ag10 Ag6 59.86(2) . . ?
Au1 Ag10 Ag8 59.04(2) . . ?
Au5 Ag10 Ag8 106.54(3) . . ?
Au2 Ag10 Au5 59.218(17) . . ?
Au2 Ag10 Ag6 108.42(3) . . ?
Au2 Ag10 Ag8 59.38(2) . . ?
Ag1 Ag10 Au5 106.92(2) . . ?
Ag1 Ag10 Au2 107.17(3) . . ?
Ag1 Ag10 Ag6 62.17(2) . . ?
Ag1 Ag10 Ag8 59.99(3) . . ?
Ag6 Ag10 Au5 59.153(19) . . ?
Ag6 Ag10 Ag8 110.48(3) . . ?
S6 Ag10 Au1 150.73(6) . . ?
S6 Ag10 Au5 134.68(7) . . ?
S6 Ag10 Au2 150.34(6) . . ?
S6 Ag10 Ag1 93.70(6) . . ?
S6 Ag10 Ag6 99.84(6) . . ?
S6 Ag10 Ag8 118.68(7) . . ?
Au1 Ag12 Au4 56.483(17) . . ?
Au1 Ag12 Au3 57.241(16) . . ?
Au1 Ag12 Ag4 58.179(19) . . ?
Au1 Ag12 Ag3 62.06(2) . . ?
Au1 Ag12 Ag7 59.14(2) . . ?
Au4 Ag12 Au3 59.721(17) . . ?
Au4 Ag12 Ag4 106.14(3) . . ?
Au4 Ag12 Ag3 110.71(3) . . ?
Au4 Ag12 Ag7 57.78(2) . . ?
Au3 Ag12 Ag3 62.14(2) . . ?
Au3 Ag12 Ag7 107.18(3) . . ?
Ag4 Ag12 Au3 106.84(2) . . ?
Ag4 Ag12 Ag3 59.99(2) . . ?
Ag4 Ag12 Ag7 61.78(2) . . ?
Ag3 Ag12 Ag7 112.00(3) . . ?
S4 Ag12 Au1 149.53(6) . . ?
S4 Ag12 Au4 121.90(7) . . ?
S4 Ag12 Au3 152.43(6) . . ?
S4 Ag12 Ag4 99.02(5) . . ?
S4 Ag12 Ag3 127.20(7) . . ?
S4 Ag12 Ag7 93.23(7) . . ?
Au1 Ag3 Au3 54.656(16) . . ?
Au1 Ag3 Au2 52.994(16) . . ?
Au1 Ag3 Ag8 57.75(2) . . ?
Au3 Ag3 Au2 99.88(2) . . ?
Au3 Ag3 Ag8 59.124(19) . . ?
Ag4 Ag3 Au1 56.50(2) . . ?
Ag4 Ag3 Au3 104.26(3) . . ?
Ag4 Ag3 Au2 56.55(2) . . ?
Ag4 Ag3 Ag8 104.68(3) . . ?
Ag4 Ag3 Ag12 59.86(2) . . ?
Ag8 Ag3 Au2 56.619(19) . . ?
Ag12 Ag3 Au1 56.82(2) . . ?
Ag12 Ag3 Au3 58.860(19) . . ?
Ag12 Ag3 Au2 102.26(3) . . ?
Ag12 Ag3 Ag8 107.01(3) . . ?
S3 Ag3 Au1 124.78(7) . . ?
S3 Ag3 Au3 110.03(6) . . ?
S3 Ag3 Au2 136.78(6) . . ?
S3 Ag3 Ag4 85.63(7) . . ?
S3 Ag3 Ag8 166.30(6) . . ?
S3 Ag3 Ag12 70.06(7) . . ?
S2 Ag3 Au1 109.80(7) . . ?
S2 Ag3 Au3 100.80(6) . . ?
S2 Ag3 Au2 75.98(7) . . ?
S2 Ag3 Ag4 129.05(7) . . ?
S2 Ag3 Ag8 54.43(7) . . ?
S2 Ag3 Ag12 159.31(7) . . ?
S2 Ag3 S3 125.42(10) . . ?
Au1 Ag7 Ag4 56.05(2) . . ?
Au1 Ag7 Ag6 58.04(2) . . ?
Au1 Ag7 Ag12 56.85(2) . . ?
Au4 Ag7 Au1 56.303(16) . . ?
Au4 Ag7 Ag4 104.24(3) . . ?
Au4 Ag7 Ag6 57.566(19) . . ?
Au4 Ag7 Ag12 59.42(2) . . ?
Au5 Ag7 Au1 56.865(16) . . ?
Au5 Ag7 Au4 104.17(2) . . ?
Au5 Ag7 Ag4 60.58(2) . . ?
Au5 Ag7 Ag6 59.400(19) . . ?
Au5 Ag7 Ag12 106.10(3) . . ?
Ag4 Ag7 Ag6 106.92(3) . . ?
Ag12 Ag7 Ag4 57.73(2) . . ?
Ag12 Ag7 Ag6 106.02(3) . . ?
S7 Ag7 Au1 139.11(8) . . ?
S7 Ag7 Au4 144.31(7) . . ?
S7 Ag7 Au5 109.67(6) . . ?
S7 Ag7 Ag4 83.32(7) . . ?
S7 Ag7 Ag6 154.05(8) . . ?
S7 Ag7 Ag12 99.62(8) . . ?
S4 Ag2 Ag4 84.89(6) . . ?
S4 Ag2 S3 85.39(8) . . ?
S8 Ag2 Ag4 45.17(5) . . ?
S8 Ag2 S4 115.90(9) . . ?
S8 Ag2 S3 108.12(8) . . ?
S3 Ag2 Ag4 73.74(6) . . ?
P2 Ag2 Ag4 151.08(6) . . ?
P2 Ag2 S4 119.18(8) . . ?
P2 Ag2 S8 106.45(8) . . ?
P2 Ag2 S3 120.79(10) . . ?
S6 Ag9 S1 75.98(7) . . ?
S9 Ag9 S1 84.25(8) . . ?
S9 Ag9 S6 110.84(8) . . ?
P3 Ag9 S1 127.25(9) . . ?
P3 Ag9 S6 119.58(10) . . ?
P3 Ag9 S9 124.82(10) . . ?
S4 Ag5 S7 94.63(8) . . ?
P7 Ag5 S4 135.24(10) . . ?
P7 Ag5 S7 126.45(10) . . ?
S1 Ag11 S6 74.66(8) . . ?
S5 Ag11 S1 110.84(9) . . ?
S5 Ag11 S6 81.14(8) . . ?
P5 Ag11 S1 114.28(9) . . ?
P5 Ag11 S6 129.31(8) . . ?
P5 Ag11 S5 130.60(11) . . ?
C22 Fe1 C50 108.8(4) . . ?
C22 Fe1 C85 69.2(4) . . ?
C22 Fe1 C91 127.8(4) . . ?
C22 Fe1 C119 152.0(5) . . ?
C22 Fe1 C173 68.6(4) . . ?
C22 Fe1 C185 40.9(4) . . ?
C22 Fe1 C118 118.9(5) . . ?
C50 Fe1 C85 152.9(4) . . ?
C50 Fe1 C91 41.1(5) . . ?
C50 Fe1 C119 67.6(4) . . ?
C50 Fe1 C173 165.7(5) . . ?
C50 Fe1 C185 129.4(5) . . ?
C50 Fe1 C118 40.6(4) . . ?
C83 Fe1 C22 41.7(5) . . ?
C83 Fe1 C50 119.6(4) . . ?
C83 Fe1 C85 40.7(4) . . ?
C83 Fe1 C91 107.1(4) . . ?
C83 Fe1 C119 165.0(5) . . ?
C83 Fe1 C173 68.5(4) . . ?
C83 Fe1 C185 68.5(4) . . ?
C83 Fe1 C118 153.8(4) . . ?
C85 Fe1 C119 127.1(4) . . ?
C85 Fe1 C173 40.7(4) . . ?
C85 Fe1 C118 164.5(4) . . ?
C91 Fe1 C85 117.5(5) . . ?
C91 Fe1 C119 68.9(4) . . ?
C91 Fe1 C173 151.5(5) . . ?
C91 Fe1 C185 167.0(4) . . ?
C91 Fe1 C118 69.2(4) . . ?
C129 Fe1 C22 166.4(4) . . ?
C129 Fe1 C50 68.1(4) . . ?
C129 Fe1 C83 127.3(5) . . ?
C129 Fe1 C85 107.2(5) . . ?
C129 Fe1 C91 41.2(4) . . ?
C129 Fe1 C119 40.4(5) . . ?
C129 Fe1 C173 117.7(4) . . ?
C129 Fe1 C185 151.1(4) . . ?
C129 Fe1 C118 68.0(5) . . ?
C173 Fe1 C119 107.7(4) . . ?
C173 Fe1 C118 127.3(4) . . ?
C185 Fe1 C85 67.7(5) . . ?
C185 Fe1 C119 118.6(4) . . ?
C185 Fe1 C173 39.7(4) . . ?
C185 Fe1 C118 109.0(5) . . ?
C118 Fe1 C119 39.9(4) . . ?
C18 Fe4 C24 40.8(4) . . ?
C18 Fe4 C36 129.4(4) . . ?
C18 Fe4 C40 169.8(4) . . ?
C18 Fe4 C48 40.1(4) . . ?
C18 Fe4 C117 115.0(4) . . ?
C18 Fe4 C127 107.3(5) . . ?
C18 Fe4 C133 68.6(5) . . ?
C18 Fe4 C112 147.7(4) . . ?
C24 Fe4 C36 110.6(4) . . ?
C24 Fe4 C40 132.0(4) . . ?
C24 Fe4 C48 68.0(4) . . ?
C24 Fe4 C117 149.7(4) . . ?
C24 Fe4 C127 118.2(4) . . ?
C24 Fe4 C133 68.6(4) . . ?
C36 Fe4 C127 39.8(4) . . ?
C40 Fe4 C36 41.7(4) . . ?
C40 Fe4 C127 68.6(4) . . ?
C40 Fe4 C133 117.7(4) . . ?
C48 Fe4 C36 165.4(4) . . ?
C48 Fe4 C40 149.8(4) . . ?
C48 Fe4 C117 105.5(4) . . ?
C48 Fe4 C127 126.9(4) . . ?
C48 Fe4 C133 41.0(4) . . ?
C117 Fe4 C36 67.9(4) . . ?
C117 Fe4 C40 68.4(4) . . ?
C117 Fe4 C127 40.7(4) . . ?
C117 Fe4 C133 126.9(4) . . ?
C133 Fe4 C36 153.3(4) . . ?
C133 Fe4 C127 165.2(4) . . ?
C112 Fe4 C24 169.8(4) . . ?
C112 Fe4 C36 68.5(4) . . ?
C112 Fe4 C40 40.6(4) . . ?
C112 Fe4 C48 115.6(4) . . ?
C112 Fe4 C117 40.2(4) . . ?
C112 Fe4 C127 68.0(4) . . ?
C112 Fe4 C133 107.4(4) . . ?
C207 Fe4 C18 68.7(5) . . ?
C207 Fe4 C24 40.9(4) . . ?
C207 Fe4 C36 120.9(4) . . ?
C207 Fe4 C40 110.4(4) . . ?
C207 Fe4 C48 68.4(4) . . ?
C207 Fe4 C117 166.4(4) . . ?
C207 Fe4 C127 152.6(4) . . ?
C207 Fe4 C133 40.7(4) . . ?
C207 Fe4 C112 130.2(4) . . ?
C67 Fe2 C131 40.4(5) . . ?
C67 Fe2 C139 111.2(4) . . ?
C67 Fe2 C151 146.4(5) . . ?
C67 Fe2 C191 173.6(5) . . ?
C67 Fe2 C1 41.1(5) . . ?
C67 Fe2 C142 68.1(4) . . ?
C67 Fe2 C154 68.5(4) . . ?
C79 Fe2 C67 115.9(4) . . ?
C79 Fe2 C131 110.7(5) . . ?
C79 Fe2 C139 41.0(5) . . ?
C79 Fe2 C151 40.2(4) . . ?
C79 Fe2 C189 69.0(5) . . ?
C79 Fe2 C191 68.2(4) . . ?
C79 Fe2 C1 146.2(4) . . ?
C79 Fe2 C142 174.2(4) . . ?
C79 Fe2 C154 134.8(5) . . ?
C131 Fe2 C191 144.3(5) . . ?
C131 Fe2 C1 68.8(5) . . ?
C131 Fe2 C142 69.2(5) . . ?
C131 Fe2 C154 41.3(4) . . ?
C139 Fe2 C131 135.6(4) . . ?
C139 Fe2 C151 67.8(4) . . ?
C139 Fe2 C191 68.3(4) . . ?
C139 Fe2 C1 114.4(5) . . ?
C139 Fe2 C142 142.9(5) . . ?
C139 Fe2 C154 175.5(5) . . ?
C151 Fe2 C131 115.4(5) . . ?
C151 Fe2 C191 39.9(5) . . ?
C151 Fe2 C1 172.0(5) . . ?
C151 Fe2 C142 134.2(4) . . ?
C151 Fe2 C154 109.9(5) . . ?
C189 Fe2 C67 135.3(5) . . ?
C189 Fe2 C131 175.5(4) . . ?
C189 Fe2 C139 41.3(4) . . ?
C189 Fe2 C151 67.5(5) . . ?
C189 Fe2 C191 40.1(4) . . ?
C189 Fe2 C1 108.7(5) . . ?
C189 Fe2 C142 111.5(5) . . ?
C189 Fe2 C154 142.0(4) . . ?
C191 Fe2 C154 112.6(4) . . ?
C1 Fe2 C191 132.9(5) . . ?
C1 Fe2 C142 39.6(4) . . ?
C1 Fe2 C154 68.4(5) . . ?
C142 Fe2 C191 108.3(4) . . ?
C142 Fe2 C154 41.4(5) . . ?
C61 Fe3 C199 41.2(5) . . ?
C61 Fe3 C110 112.3(5) . . ?
C61 Fe3 C72 116.5(4) . . ?
C61 Fe3 C166 146.2(5) . . ?
C89 Fe3 C61 173.7(4) . . ?
C89 Fe3 C103 41.4(5) . . ?
C89 Fe3 C159 110.8(5) . . ?
C89 Fe3 C177 106.6(5) . . ?
C89 Fe3 C197 133.0(5) . . ?
C89 Fe3 C199 142.4(5) . . ?
C89 Fe3 C110 68.8(5) . . ?
C89 Fe3 C72 68.5(5) . . ?
C89 Fe3 C166 40.1(5) . . ?
C103 Fe3 C61 135.4(5) . . ?
C103 Fe3 C199 175.4(4) . . ?
C103 Fe3 C110 41.5(4) . . ?
C103 Fe3 C72 68.4(5) . . ?
C103 Fe3 C166 68.4(5) . . ?
C159 Fe3 C61 69.0(5) . . ?
C159 Fe3 C103 143.4(4) . . ?
C159 Fe3 C197 68.8(5) . . ?
C159 Fe3 C199 41.0(4) . . ?
C159 Fe3 C110 171.3(5) . . ?
C159 Fe3 C72 132.3(5) . . ?
C159 Fe3 C166 106.4(5) . . ?
C177 Fe3 C61 69.1(4) . . ?
C177 Fe3 C103 114.2(5) . . ?
C177 Fe3 C159 40.0(5) . . ?
C177 Fe3 C197 41.6(4) . . ?
C177 Fe3 C199 68.5(5) . . ?
C177 Fe3 C110 148.7(5) . . ?
C177 Fe3 C72 169.9(4) . . ?
C177 Fe3 C166 129.7(4) . . ?
C197 Fe3 C61 40.8(4) . . ?
C197 Fe3 C103 110.3(5) . . ?
C197 Fe3 C199 68.9(5) . . ?
C197 Fe3 C110 118.1(5) . . ?
C197 Fe3 C72 147.9(4) . . ?
C197 Fe3 C166 170.7(4) . . ?
C199 Fe3 C110 134.5(5) . . ?
C199 Fe3 C72 109.6(5) . . ?
C110 Fe3 C72 39.1(5) . . ?
C166 Fe3 C199 113.1(5) . . ?
C166 Fe3 C110 67.5(5) . . ?
C166 Fe3 C72 41.0(4) . . ?
Ag1 S1 Ag9 99.91(8) . . ?
Ag1 S1 Ag11 107.33(9) . . ?
Ag11 S1 Ag9 93.36(8) . . ?
C113 S1 Ag1 112.3(3) . . ?
C113 S1 Ag9 113.8(3) . . ?
C113 S1 Ag11 125.9(4) . . ?
Ag12 S4 Ag2 90.43(7) . . ?
Ag12 S4 Ag5 121.58(11) . . ?
Ag5 S4 Ag2 99.89(8) . . ?
C157 S4 Ag12 114.1(3) . . ?
C157 S4 Ag2 113.7(4) . . ?
C157 S4 Ag5 113.4(3) . . ?
Ag10 S6 Ag9 100.22(10) . . ?
Ag10 S6 Ag11 109.95(8) . . ?
Ag9 S6 Ag11 92.70(7) . . ?
C7 S6 Ag10 114.0(3) . . ?
C7 S6 Ag9 122.6(3) . . ?
C7 S6 Ag11 114.7(4) . . ?
Ag4 S8 Ag2 84.54(7) . . ?
C46 S8 Ag4 109.6(3) . . ?
C46 S8 Ag2 103.9(4) . . ?
C16 P1 Au2 112.4(3) . . ?
C16 P1 C44 101.5(5) . . ?
C40 P1 Au2 112.3(3) . . ?
C40 P1 C16 107.6(5) . . ?
C40 P1 C44 101.3(5) . . ?
C44 P1 Au2 120.3(3) . . ?
Ag8 S9 Ag9 121.22(11) . . ?
C32 S9 Ag8 113.3(4) . . ?
C32 S9 Ag9 110.9(4) . . ?
C12 P4 Au4 112.3(3) . . ?
C20 P4 Au4 113.5(3) . . ?
C20 P4 C12 105.7(5) . . ?
C22 P4 Au4 117.8(4) . . ?
C22 P4 C12 102.5(4) . . ?
C22 P4 C20 103.7(5) . . ?
Ag6 S5 Ag11 112.22(11) . . ?
C149 S5 Ag6 114.0(5) . . ?
C149 S5 Ag11 114.0(4) . . ?
Ag3 S3 Ag2 112.69(11) . . ?
C179 S3 Ag3 108.8(4) . . ?
C179 S3 Ag2 128.3(4) . . ?
C24 P6 Au5 110.2(4) . . ?
C24 P6 C63 106.1(5) . . ?
C34 P6 Au5 118.8(4) . . ?
C34 P6 C24 106.8(4) . . ?
C34 P6 C63 103.3(5) . . ?
C63 P6 Au5 110.7(3) . . ?
Ag7 S7 Ag5 109.26(10) . . ?
C69 S7 Ag7 124.2(4) . . ?
C69 S7 Ag5 102.4(3) . . ?
C4 P8 Au3 114.3(3) . . ?
C77 P8 Au3 111.7(3) . . ?
C77 P8 C4 107.7(5) . . ?
C91 P8 Au3 110.7(4) . . ?
C91 P8 C4 104.8(5) . . ?
C91 P8 C77 107.1(5) . . ?
Ag3 S2 Ag8 73.22(8) . . ?
C42 S2 Ag8 113.3(4) . . ?
C42 S2 Ag3 110.3(4) . . ?
C61 P2 Ag2 119.0(4) . . ?
C61 P2 C65 102.3(5) . . ?
C61 P2 C141 103.9(6) . . ?
C65 P2 Ag2 117.3(4) . . ?
C65 P2 C141 102.9(6) . . ?
C141 P2 Ag2 109.5(3) . . ?
C75 P5 Ag11 111.8(4) . . ?
C75 P5 C143 100.9(5) . . ?
C139 P5 Ag11 117.1(4) . . ?
C139 P5 C75 103.9(5) . . ?
C139 P5 C143 104.8(5) . . ?
C143 P5 Ag11 116.4(3) . . ?
C131 P3 Ag9 115.4(4) . . ?
C131 P3 C183 104.0(5) . . ?
C183 P3 Ag9 113.6(3) . . ?
C122 P3 Ag9 113.5(4) . . ?
C122 P3 C131 106.4(6) . . ?
C122 P3 C183 102.7(5) . . ?
C103 P7 Ag5 108.3(4) . . ?
C103 P7 C115 102.8(6) . . ?
C103 P7 C171 105.2(5) . . ?
C115 P7 Ag5 116.5(4) . . ?
C171 P7 Ag5 119.0(4) . . ?
C171 P7 C115 103.3(5) . . ?
C105 C4 P8 118.1(9) . . ?
C161 C4 P8 121.4(9) . . ?
C161 C4 C105 120.5(11) . . ?
C26 C7 S6 118.9(7) . . ?
C71 C7 S6 123.1(9) . . ?
C71 C7 C26 118.0(9) . . ?
C20 C10 H10 119.5 . . ?
C135 C10 H10 119.5 . . ?
C135 C10 C20 121.0(10) . . ?
C109 C12 P4 120.8(8) . . ?
C109 C12 C108 117.2(10) . . ?
C108 C12 P4 122.0(8) . . ?
C16 C14 H14 119.1 . . ?
C28 C14 H14 119.1 . . ?
C28 C14 C16 121.8(9) . . ?
C14 C16 P1 120.8(7) . . ?
C14 C16 C111 117.7(8) . . ?
C111 C16 P1 121.5(7) . . ?
Fe4 C18 H18 125.6 . . ?
C24 C18 Fe4 69.7(7) . . ?
C24 C18 H18 125.9 . . ?
C48 C18 Fe4 70.4(7) . . ?
C48 C18 H18 125.9 . . ?
C48 C18 C24 108.3(9) . . ?
C10 C20 P4 119.7(8) . . ?
C10 C20 C9 116.9(10) . . ?
C9 C20 P4 123.3(8) . . ?
P4 C22 Fe1 130.4(5) . . ?
C83 C22 Fe1 69.1(6) . . ?
C83 C22 P4 124.4(7) . . ?
C185 C22 Fe1 70.1(6) . . ?
C185 C22 P4 129.2(10) . . ?
C185 C22 C83 106.1(9) . . ?
P6 C24 Fe4 121.3(6) . . ?
C18 C24 Fe4 69.5(7) . . ?
C18 C24 P6 128.5(8) . . ?
C18 C24 C207 107.7(8) . . ?
C207 C24 Fe4 69.4(6) . . ?
C207 C24 P6 123.4(7) . . ?
C7 C26 H26 119.5 . . ?
C93 C26 C7 121.1(10) . . ?
C93 C26 H26 119.5 . . ?
C14 C28 H28 120.2 . . ?
C14 C28 C19 119.5(9) . . ?
C19 C28 H28 120.2 . . ?
C2 C30 H30 120.9 . . ?
C179 C30 H30 120.9 . . ?
C179 C30 C2 118.3(12) . . ?
C147 C32 S9 122.8(9) . . ?
C147 C32 C205 119.5(12) . . ?
C205 C32 S9 117.7(10) . . ?
C52 C34 P6 117.9(8) . . ?
C97 C34 P6 123.1(9) . . ?
C97 C34 C52 118.9(10) . . ?
Fe4 C36 H36 126.4 . . ?
C40 C36 Fe4 69.1(6) . . ?
C40 C36 H36 125.9 . . ?
C127 C36 Fe4 70.2(7) . . ?
C127 C36 H36 125.9 . . ?
C127 C36 C40 108.1(8) . . ?
C63 C38 H38 119.5 . . ?
C73 C38 H38 119.5 . . ?
C73 C38 C63 121.0(10) . . ?
P1 C40 Fe4 133.9(6) . . ?
C36 C40 Fe4 69.2(7) . . ?
C36 C40 P1 122.7(7) . . ?
C112 C40 Fe4 69.1(7) . . ?
C112 C40 P1 130.4(8) . . ?
C112 C40 C36 106.0(8) . . ?
C54 C42 S2 124.1(10) . . ?
C54 C42 C203 118.4(12) . . ?
C203 C42 S2 117.4(10) . . ?
C107 C44 P1 121.0(10) . . ?
C107 C44 C145 119.7(11) . . ?
C145 C44 P1 119.2(8) . . ?
C57 C46 S8 125.2(8) . . ?
C57 C46 C155 117.7(10) . . ?
C155 C46 S8 117.0(10) . . ?
Fe4 C48 H48 126.7 . . ?
C18 C48 Fe4 69.5(7) . . ?
C18 C48 H48 125.6 . . ?
C18 C48 C133 108.7(9) . . ?
C133 C48 Fe4 69.8(7) . . ?
C133 C48 H48 125.6 . . ?
Fe1 C50 H50 126.0 . . ?
C91 C50 Fe1 69.8(6) . . ?
C91 C50 H50 125.2 . . ?
C118 C50 Fe1 70.5(5) . . ?
C118 C50 H50 125.2 . . ?
C118 C50 C91 109.5(9) . . ?
C34 C52 H52 120.2 . . ?
C120 C52 C34 119.6(11) . . ?
C120 C52 H52 120.2 . . ?
C42 C54 H54 119.7 . . ?
C42 C54 C130 120.7(13) . . ?
C130 C54 H54 119.7 . . ?
C30 C2 C182 118.6(13) . . ?
C56 C2 C30 120.5(13) . . ?
C56 C2 C182 120.8(14) . . ?
C46 C57 H57 119.4 . . ?
C46 C57 C137 121.1(10) . . ?
C137 C57 H57 119.4 . . ?
C157 C59 H59 120.5 . . ?
C156 C59 H59 120.5 . . ?
C156 C59 C157 119.0(12) . . ?
P2 C61 Fe3 130.9(7) . . ?
C197 C61 Fe3 69.2(7) . . ?
C197 C61 P2 126.5(8) . . ?
C197 C61 C199 107.9(9) . . ?
C199 C61 Fe3 69.8(7) . . ?
C199 C61 P2 125.4(9) . . ?
C38 C63 P6 119.8(8) . . ?
C38 C63 C25 117.5(12) . . ?
C25 C63 P6 122.7(10) . . ?
C95 C65 P2 118.7(9) . . ?
C5 C65 P2 122.6(10) . . ?
C5 C65 C95 118.7(11) . . ?
Fe2 C67 H67 126.2 . . ?
C131 C67 Fe2 70.0(6) . . ?
C131 C67 H67 125.6 . . ?
C131 C67 C1 108.8(9) . . ?
C1 C67 Fe2 69.7(6) . . ?
C1 C67 H67 125.6 . . ?
C195 C69 S7 123.5(8) . . ?
C195 C69 C124 119.4(11) . . ?
C124 C69 S7 117.1(10) . . ?
C7 C71 H71 119.9 . . ?
C123 C71 C7 120.3(11) . . ?
C123 C71 H71 119.9 . . ?
C38 C73 H73 119.4 . . ?
C38 C73 C146 121.1(12) . . ?
C146 C73 H73 119.4 . . ?
C167 C75 P5 122.5(9) . . ?
C21 C75 P5 119.4(8) . . ?
C21 C75 C167 118.1(10) . . ?
C87 C77 P8 117.9(8) . . ?
C87 C77 C163 117.7(11) . . ?
C163 C77 P8 124.2(8) . . ?
Fe2 C79 H79 125.2 . . ?
C139 C79 Fe2 69.7(6) . . ?
C139 C79 H79 126.4 . . ?
C151 C79 Fe2 70.2(6) . . ?
C151 C79 H79 126.4 . . ?
C151 C79 C139 107.1(11) . . ?
C93 C81 H81 120.8 . . ?
C123 C81 H81 120.8 . . ?
C123 C81 C93 118.4(10) . . ?
Fe1 C83 H83 126.0 . . ?
C22 C83 Fe1 69.2(6) . . ?
C22 C83 H83 126.0 . . ?
C85 C83 Fe1 70.3(6) . . ?
C85 C83 C22 108.1(9) . . ?
C85 C83 H83 126.0 . . ?
Fe1 C85 H85 126.7 . . ?
C83 C85 Fe1 69.0(6) . . ?
C83 C85 H85 126.1 . . ?
C83 C85 C173 107.8(11) . . ?
C173 C85 Fe1 69.8(6) . . ?
C173 C85 H85 126.1 . . ?
C77 C87 H87 119.8 . . ?
C121 C87 C77 120.4(10) . . ?
C121 C87 H87 119.8 . . ?
Fe3 C89 H89 125.2 . . ?
C103 C89 Fe3 69.7(7) . . ?
C103 C89 H89 125.8 . . ?
C166 C89 Fe3 70.9(7) . . ?
C166 C89 H89 125.8 . . ?
C166 C89 C103 108.4(10) . . ?
P8 C91 Fe1 128.0(5) . . ?
C50 C91 Fe1 69.1(6) . . ?
C50 C91 P8 122.6(7) . . ?
C129 C91 Fe1 68.8(6) . . ?
C129 C91 P8 132.2(9) . . ?
C129 C91 C50 105.2(9) . . ?
C26 C93 C81 119.7(12) . . ?
C26 C93 C86 120.9(11) . . ?
C81 C93 C86 119.4(11) . . ?
C65 C95 H95 119.1 . . ?
C60 C95 C65 121.8(13) . . ?
C60 C95 H95 119.1 . . ?
C34 C97 H97 119.8 . . ?
C132 C97 C34 120.5(12) . . ?
C132 C97 H97 119.8 . . ?
C113 C99 H99 119.2 . . ?
C113 C99 C164 121.6(12) . . ?
C164 C99 H99 119.2 . . ?
C157 C101 H101 120.3 . . ?
C157 C101 C33 119.3(11) . . ?
C33 C101 H101 120.3 . . ?
P7 C103 Fe3 128.3(6) . . ?
C89 C103 Fe3 68.9(8) . . ?
C89 C103 P7 129.0(8) . . ?
C89 C103 C110 106.3(10) . . ?
C110 C103 Fe3 70.1(8) . . ?
C110 C103 P7 124.7(8) . . ?
C4 C105 H105 120.2 . . ?
C4 C105 C62 119.6(11) . . ?
C62 C105 H105 120.2 . . ?
C44 C107 H107 119.8 . . ?
C44 C107 C58 120.3(12) . . ?
C58 C107 H107 119.8 . . ?
C12 C109 H109 118.9 . . ?
C12 C109 C170 122.2(10) . . ?
C170 C109 H109 118.9 . . ?
C16 C111 H111 120.0 . . ?
C43 C111 C16 120.1(9) . . ?
C43 C111 H111 120.0 . . ?
C99 C113 S1 119.8(9) . . ?
C99 C113 C125 120.0(10) . . ?
C125 C113 S1 120.3(9) . . ?
C64 C115 P7 122.2(11) . . ?
C64 C115 C82 119.7(13) . . ?
C82 C115 P7 118.1(9) . . ?
Fe4 C117 H117 126.1 . . ?
C127 C117 Fe4 70.0(6) . . ?
C127 C117 H117 126.0 . . ?
C112 C117 Fe4 69.4(6) . . ?
C112 C117 H117 126.0 . . ?
C112 C117 C127 108.0(9) . . ?
Fe1 C119 H119 127.3 . . ?
C129 C119 Fe1 68.5(6) . . ?
C129 C119 H119 125.8 . . ?
C118 C119 Fe1 69.9(6) . . ?
C118 C119 H119 125.8 . . ?
C118 C119 C129 108.3(9) . . ?
C87 C121 H121 119.0 . . ?
C87 C121 C41 122.1(11) . . ?
C41 C121 H121 119.0 . . ?
C71 C123 C134 118.0(12) . . ?
C81 C123 C71 122.5(10) . . ?
C81 C123 C134 119.5(11) . . ?
C113 C125 H125 119.9 . . ?
C113 C125 C148 120.2(13) . . ?
C148 C125 H125 119.9 . . ?
Fe4 C127 H127 126.4 . . ?
C36 C127 Fe4 70.0(6) . . ?
C36 C127 C117 108.4(9) . . ?
C36 C127 H127 125.8 . . ?
C117 C127 Fe4 69.3(6) . . ?
C117 C127 H127 125.8 . . ?
Fe1 C129 H129 125.2 . . ?
C91 C129 Fe1 70.0(6) . . ?
C91 C129 H129 125.3 . . ?
C119 C129 Fe1 71.1(7) . . ?
C119 C129 C91 109.4(10) . . ?
C119 C129 H129 125.3 . . ?
P3 C131 Fe2 126.0(5) . . ?
C67 C131 Fe2 69.5(6) . . ?
C67 C131 P3 125.5(8) . . ?
C67 C131 C154 107.5(11) . . ?
C154 C131 Fe2 69.9(6) . . ?
C154 C131 P3 127.0(9) . . ?
Fe4 C133 H133 126.8 . . ?
C48 C133 Fe4 69.2(6) . . ?
C48 C133 H133 126.7 . . ?
C207 C133 Fe4 68.9(6) . . ?
C207 C133 C48 106.7(9) . . ?
C207 C133 H133 126.7 . . ?
C10 C135 H135 120.7 . . ?
C175 C135 C10 118.5(11) . . ?
C175 C135 H135 120.7 . . ?
C57 C137 C187 119.1(10) . . ?
C181 C137 C57 120.9(13) . . ?
C181 C137 C187 120.0(12) . . ?
P5 C139 Fe2 127.3(5) . . ?
C79 C139 Fe2 69.2(6) . . ?
C79 C139 P5 126.3(9) . . ?
C79 C139 C189 107.1(10) . . ?
C189 C139 Fe2 69.1(6) . . ?
C189 C139 P5 126.6(10) . . ?
C3 C141 P2 122.5(8) . . ?
C3 C141 C70 118.9(12) . . ?
C70 C141 P2 118.3(9) . . ?
C116 C143 P5 119.2(9) . . ?
C116 C143 C68 118.6(11) . . ?
C68 C143 P5 122.2(8) . . ?
C44 C145 H145 120.2 . . ?
C13 C145 C44 119.6(11) . . ?
C13 C145 H145 120.2 . . ?
C32 C147 H147 119.8 . . ?
C32 C147 C184 120.4(12) . . ?
C184 C147 H147 119.8 . . ?
C17 C149 S5 120.5(12) . . ?
C11 C149 S5 119.0(11) . . ?
C11 C149 C17 120.2(14) . . ?
Fe2 C151 H151 126.4 . . ?
C79 C151 Fe2 69.5(6) . . ?
C79 C151 H151 125.0 . . ?
C191 C151 Fe2 70.7(6) . . ?
C191 C151 C79 109.9(12) . . ?
C191 C151 H151 125.0 . . ?
C155 C153 C192 117.9(14) . . ?
C181 C153 C155 120.5(11) . . ?
C181 C153 C192 121.6(13) . . ?
C46 C155 C153 120.4(13) . . ?
C46 C155 H155 119.8 . . ?
C153 C155 H155 119.8 . . ?
C59 C157 S4 117.2(9) . . ?
C101 C157 S4 122.0(7) . . ?
C101 C157 C59 120.8(10) . . ?
Fe3 C159 H159 125.8 . . ?
C177 C159 Fe3 70.0(8) . . ?
C177 C159 H159 125.4 . . ?
C177 C159 C199 109.2(10) . . ?
C199 C159 Fe3 70.4(8) . . ?
C199 C159 H159 125.4 . . ?
C4 C161 H161 120.8 . . ?
C100 C161 C4 118.3(12) . . ?
C100 C161 H161 120.8 . . ?
C77 C163 H163 120.2 . . ?
C188 C163 C77 119.5(11) . . ?
C188 C163 H163 120.2 . . ?
C171 C165 H165 119.7 . . ?
C168 C165 H165 119.7 . . ?
C168 C165 C171 120.7(10) . . ?
C75 C167 H167 120.1 . . ?
C39 C167 C75 119.9(12) . . ?
C39 C167 H167 120.1 . . ?
C183 C169 H169 118.9 . . ?
C183 C169 C74 122.2(13) . . ?
C74 C169 H169 118.9 . . ?
C165 C171 P7 119.7(8) . . ?
C165 C171 C80 119.4(10) . . ?
C80 C171 P7 120.9(9) . . ?
Fe1 C173 H173 126.2 . . ?
C85 C173 Fe1 69.5(6) . . ?
C85 C173 H173 125.9 . . ?
C185 C173 Fe1 70.0(6) . . ?
C185 C173 C85 108.2(9) . . ?
C185 C173 H173 125.9 . . ?
C135 C175 H175 119.2 . . ?
C31 C175 C135 121.7(13) . . ?
C31 C175 H175 119.2 . . ?
Fe3 C177 H177 126.4 . . ?
C159 C177 Fe3 70.1(7) . . ?
C159 C177 H177 125.8 . . ?
C159 C177 C197 108.4(10) . . ?
C197 C177 Fe3 69.4(7) . . ?
C197 C177 H177 125.8 . . ?
C30 C179 S3 119.7(10) . . ?
C144 C179 S3 119.7(9) . . ?
C144 C179 C30 120.6(13) . . ?
C137 C181 H181 120.3 . . ?
C153 C181 C137 119.4(12) . . ?
C153 C181 H181 120.3 . . ?
C169 C183 P3 118.6(9) . . ?
C169 C183 C162 118.1(11) . . ?
C162 C183 P3 123.3(11) . . ?
Fe1 C185 H185 127.1 . . ?
C22 C185 Fe1 69.1(6) . . ?
C22 C185 H185 125.1 . . ?
C173 C185 Fe1 70.4(6) . . ?
C173 C185 C22 109.8(11) . . ?
C173 C185 H185 125.1 . . ?
F013 C187 F014 105.3(9) . . ?
F013 C187 C137 113.6(10) . . ?
F014 C187 C137 110.6(12) . . ?
F015 C187 F013 108.1(12) . . ?
F015 C187 F014 105.3(10) . . ?
F015 C187 C137 113.4(10) . . ?
Fe2 C189 H189 125.2 . . ?
C139 C189 Fe2 69.5(6) . . ?
C139 C189 H189 126.0 . . ?
C191 C189 Fe2 70.8(7) . . ?
C191 C189 C139 108.0(11) . . ?
C191 C189 H189 126.0 . . ?
Fe2 C191 H191 126.9 . . ?
C151 C191 Fe2 69.5(6) . . ?
C151 C191 C189 107.8(10) . . ?
C151 C191 H191 126.1 . . ?
C189 C191 Fe2 69.1(6) . . ?
C189 C191 H191 126.1 . . ?
C33 C193 H193 120.2 . . ?
C156 C193 H193 120.2 . . ?
C156 C193 C33 119.7(12) . . ?
C69 C195 H195 119.2 . . ?
C69 C195 C49 121.5(11) . . ?
C49 C195 H195 119.2 . . ?
Fe3 C197 H197 126.3 . . ?
C61 C197 Fe3 70.0(7) . . ?
C61 C197 C177 107.5(10) . . ?
C61 C197 H197 126.3 . . ?
C177 C197 Fe3 69.0(7) . . ?
C177 C197 H197 126.3 . . ?
Fe3 C199 H199 127.4 . . ?
C61 C199 Fe3 69.1(8) . . ?
C61 C199 H199 126.5 . . ?
C159 C199 Fe3 68.6(8) . . ?
C159 C199 C61 107.1(10) . . ?
C159 C199 H199 126.5 . . ?
F01X C201 F035 101.9(15) . . ?
F01X C201 C130 113.8(15) . . ?
F035 C201 C130 109.0(16) . . ?
F04P C201 F01X 111.2(16) . . ?
F04P C201 F035 103.5(16) . . ?
F04P C201 C130 115.9(16) . . ?
C42 C203 H203 119.7 . . ?
C45 C203 C42 120.6(14) . . ?
C45 C203 H203 119.7 . . ?
C32 C205 H205 120.8 . . ?
C76 C205 C32 118.4(14) . . ?
C76 C205 H205 120.8 . . ?
Fe2 C1 H1 126.1 . . ?
C67 C1 Fe2 69.2(6) . . ?
C67 C1 H1 125.7 . . ?
C142 C1 Fe2 70.5(6) . . ?
C142 C1 C67 108.6(12) . . ?
C142 C1 H1 125.7 . . ?
C141 C3 H3 120.6 . . ?
C141 C3 C128 118.8(11) . . ?
C128 C3 H3 120.6 . . ?
C20 C9 H9 119.5 . . ?
C31 C9 C20 121.0(10) . . ?
C31 C9 H9 119.5 . . ?
C149 C17 H17 120.6 . . ?
C149 C17 C8 118.8(17) . . ?
C8 C17 H17 120.6 . . ?
C12 C108 H108 119.6 . . ?
C174 C108 C12 120.7(11) . . ?
C174 C108 H108 119.6 . . ?
C2 C56 H56 120.1 . . ?
C2 C56 C78 119.8(15) . . ?
C78 C56 H56 120.1 . . ?
Fe3 C110 H110 126.9 . . ?
C103 C110 Fe3 68.3(7) . . ?
C103 C110 H110 125.5 . . ?
C72 C110 Fe3 71.0(8) . . ?
C72 C110 C103 109.1(10) . . ?
C72 C110 H110 125.5 . . ?
C175 C31 H31 119.7 . . ?
C9 C31 C175 120.5(12) . . ?
C9 C31 H31 119.7 . . ?
Fe4 C112 H112 125.6 . . ?
C40 C112 Fe4 70.3(6) . . ?
C40 C112 H112 125.3 . . ?
C117 C112 Fe4 70.4(7) . . ?
C117 C112 C40 109.5(9) . . ?
C117 C112 H112 125.3 . . ?
C107 C58 H58 120.1 . . ?
C23 C58 C107 119.8(11) . . ?
C23 C58 H58 120.1 . . ?
C128 C114 H114 121.1 . . ?
C66 C114 H114 121.1 . . ?
C66 C114 C128 117.8(13) . . ?
C149 C11 H11 120.5 . . ?
C149 C11 C98 118.9(15) . . ?
C98 C11 H11 120.5 . . ?
C143 C116 H116 119.7 . . ?
C92 C116 C143 120.7(12) . . ?
C92 C116 H116 119.7 . . ?
C95 C60 H60 120.8 . . ?
C95 C60 C198 118.4(14) . . ?
C198 C60 H60 120.8 . . ?
Fe1 C118 H118 126.2 . . ?
C50 C118 Fe1 68.9(6) . . ?
C50 C118 H118 126.2 . . ?
C119 C118 Fe1 70.2(6) . . ?
C119 C118 C50 107.5(11) . . ?
C119 C118 H118 126.2 . . ?
C101 C33 C193 120.5(15) . . ?
C101 C33 C200 119.0(13) . . ?
C193 C33 C200 120.5(13) . . ?
C52 C120 H120 120.3 . . ?
C126 C120 C52 119.3(12) . . ?
C126 C120 H120 120.3 . . ?
C105 C62 H62 120.3 . . ?
C190 C62 C105 119.3(12) . . ?
C190 C62 H62 120.3 . . ?
C37 C122 P3 119.5(9) . . ?
C37 C122 C136 118.6(11) . . ?
C136 C122 P3 121.6(9) . . ?
C28 C19 H19 120.3 . . ?
C43 C19 C28 119.4(10) . . ?
C43 C19 H19 120.3 . . ?
C69 C124 H124 119.6 . . ?
C152 C124 C69 120.8(13) . . ?
C152 C124 H124 119.6 . . ?
C115 C64 H64 119.8 . . ?
C115 C64 C96 120.4(14) . . ?
C96 C64 H64 119.8 . . ?
C120 C126 H126 119.5 . . ?
C132 C126 C120 120.9(11) . . ?
C132 C126 H126 119.5 . . ?
C130 C35 H35 119.6 . . ?
C130 C35 C45 120.9(15) . . ?
C45 C35 H35 119.6 . . ?
C3 C128 C114 122.5(12) . . ?
C3 C128 H128 118.7 . . ?
C114 C128 H128 118.7 . . ?
C114 C66 H66 119.3 . . ?
C114 C66 C70 121.4(12) . . ?
C70 C66 H66 119.3 . . ?
C54 C130 C201 120.3(14) . . ?
C35 C130 C54 119.0(14) . . ?
C35 C130 C201 120.7(15) . . ?
C65 C5 H5 119.7 . . ?
C65 C5 C196 120.5(14) . . ?
C196 C5 H5 119.7 . . ?
C97 C132 H132 119.7 . . ?
C126 C132 C97 120.7(12) . . ?
C126 C132 H132 119.7 . . ?
C143 C68 H68 119.7 . . ?
C88 C68 C143 120.6(10) . . ?
C88 C68 H68 119.7 . . ?
F018 C134 F01N 105.4(13) . . ?
F018 C134 F02A 106.0(11) . . ?
F018 C134 C123 115.8(11) . . ?
F01N C134 C123 111.5(11) . . ?
F02A C134 F01N 104.9(10) . . ?
F02A C134 C123 112.5(12) . . ?
C122 C37 H37 119.3 . . ?
C6 C37 C122 121.3(12) . . ?
C6 C37 H37 119.3 . . ?
C122 C136 H136 121.4 . . ?
C122 C136 C194 117.2(12) . . ?
C194 C136 H136 121.4 . . ?
C141 C70 H70 119.7 . . ?
C66 C70 C141 120.5(12) . . ?
C66 C70 H70 119.7 . . ?
C158 C138 H138 119.0 . . ?
C158 C138 C82 122.0(15) . . ?
C82 C138 H138 119.0 . . ?
C75 C21 H21 119.9 . . ?
C75 C21 C160 120.2(11) . . ?
C160 C21 H21 119.9 . . ?
C148 C140 H140 119.8 . . ?
C148 C140 C164 120.3(12) . . ?
C164 C140 H140 119.8 . . ?
Fe3 C72 H72 126.9 . . ?
C110 C72 Fe3 69.9(7) . . ?
C110 C72 H72 126.2 . . ?
C110 C72 C166 107.6(10) . . ?
C166 C72 Fe3 68.6(7) . . ?
C166 C72 H72 126.2 . . ?
Fe2 C142 H142 126.5 . . ?
C1 C142 Fe2 69.9(6) . . ?
C1 C142 H142 125.8 . . ?
C1 C142 C154 108.5(11) . . ?
C154 C142 Fe2 69.5(6) . . ?
C154 C142 H142 125.8 . . ?
C167 C39 H39 119.6 . . ?
C150 C39 C167 120.9(12) . . ?
C150 C39 H39 119.6 . . ?
C179 C144 H144 119.9 . . ?
C179 C144 C78 120.1(13) . . ?
C78 C144 H144 119.9 . . ?
C169 C74 H74 121.0 . . ?
C169 C74 C94 118.1(14) . . ?
C94 C74 H74 121.0 . . ?
C73 C146 H146 121.1 . . ?
C73 C146 C53 117.8(13) . . ?
C53 C146 H146 121.1 . . ?
C145 C13 H13 120.5 . . ?
C145 C13 C23 119.1(13) . . ?
C23 C13 H13 120.5 . . ?
C125 C148 C140 119.6(13) . . ?
C125 C148 C27 120.4(15) . . ?
C140 C148 C27 120.0(13) . . ?
C205 C76 C206 120.9(17) . . ?
C172 C76 C205 122.8(15) . . ?
C172 C76 C206 116.2(17) . . ?
C39 C150 H150 120.2 . . ?
C160 C150 C39 119.6(12) . . ?
C160 C150 H150 120.2 . . ?
C121 C41 H41 120.8 . . ?
C188 C41 C121 118.5(12) . . ?
C188 C41 H41 120.8 . . ?
C124 C152 C84 120.4(12) . . ?
C124 C152 C102 119.3(15) . . ?
C84 C152 C102 120.3(14) . . ?
C56 C78 C144 120.6(15) . . ?
C56 C78 C208 117.7(18) . . ?
C144 C78 C208 121.6(16) . . ?
Fe2 C154 H154 127.0 . . ?
C131 C154 Fe2 68.8(6) . . ?
C131 C154 C142 106.7(10) . . ?
C131 C154 H154 126.7 . . ?
C142 C154 Fe2 69.1(6) . . ?
C142 C154 H154 126.7 . . ?
C58 C23 C13 121.4(13) . . ?
C58 C23 H23 119.3 . . ?
C13 C23 H23 119.3 . . ?
C59 C156 C29 120.7(15) . . ?
C193 C156 C59 120.7(11) . . ?
C193 C156 C29 118.7(12) . . ?
C171 C80 H80 120.4 . . ?
C90 C80 C171 119.2(11) . . ?
C90 C80 H80 120.4 . . ?
C138 C158 H158 120.7 . . ?
C96 C158 C138 118.6(15) . . ?
C96 C158 H158 120.7 . . ?
C111 C43 C19 121.6(10) . . ?
C111 C43 H43 119.2 . . ?
C19 C43 H43 119.2 . . ?
C21 C160 H160 119.4 . . ?
C150 C160 C21 121.2(13) . . ?
C150 C160 H160 119.4 . . ?
C115 C82 C138 118.5(13) . . ?
C115 C82 H82 120.7 . . ?
C138 C82 H82 120.7 . . ?
C183 C162 H162 119.4 . . ?
C183 C162 C180 121.2(15) . . ?
C180 C162 H162 119.4 . . ?
C17 C8 C106 118(2) . . ?
C204 C8 C17 121.3(18) . . ?
C204 C8 C106 121(2) . . ?
C99 C164 C51 121.2(14) . . ?
C140 C164 C99 118.2(14) . . ?
C140 C164 C51 120.5(13) . . ?
C152 C84 H84 120.6 . . ?
C152 C84 C49 118.8(13) . . ?
C49 C84 H84 120.6 . . ?
Fe3 C166 H166 126.4 . . ?
C89 C166 Fe3 69.0(7) . . ?
C89 C166 C72 108.6(10) . . ?
C89 C166 H166 125.7 . . ?
C72 C166 Fe3 70.4(7) . . ?
C72 C166 H166 125.7 . . ?
C203 C45 C104 120.7(16) . . ?
C35 C45 C203 120.1(15) . . ?
C35 C45 C104 119.0(16) . . ?
C165 C168 H168 120.2 . . ?
C165 C168 C47 119.6(12) . . ?
C47 C168 H168 120.2 . . ?
F01B C86 C93 111.0(14) . . ?
F01D C86 F01B 107.8(12) . . ?
F01D C86 F01P 107.2(14) . . ?
F01D C86 C93 114.0(12) . . ?
F01P C86 F01B 103.5(11) . . ?
F01P C86 C93 112.8(11) . . ?
C109 C170 H170 121.1 . . ?
C186 C170 C109 117.8(12) . . ?
C186 C170 H170 121.1 . . ?
C63 C25 H25 119.8 . . ?
C53 C25 C63 120.4(13) . . ?
C53 C25 H25 119.8 . . ?
C76 C172 H172 121.0 . . ?
C76 C172 C184 117.9(15) . . ?
C184 C172 H172 121.0 . . ?
C68 C88 H88 120.1 . . ?
C68 C88 C15 119.8(13) . . ?
C15 C88 H88 120.1 . . ?
C108 C174 H174 120.4 . . ?
C186 C174 C108 119.2(12) . . ?
C186 C174 H174 120.4 . . ?
C168 C47 H47 119.6 . . ?
C168 C47 C90 120.8(11) . . ?
C90 C47 H47 119.6 . . ?
F055 C176 F05U 98.7(14) . . ?
F055 C176 C184 114.3(17) . . ?
F05U C176 C184 106.3(18) . . ?
F06F C176 F055 113(2) . . ?
F06F C176 F05U 103.4(17) . . ?
F06F C176 C184 118.3(16) . . ?
C80 C90 C47 120.3(11) . . ?
C80 C90 H90 119.9 . . ?
C47 C90 H90 119.9 . . ?
F05L C178 F06Q 97.0(17) . . ?
F05L C178 C49 120.6(19) . . ?
F06Q C178 C49 111(2) . . ?
F20 C178 F05L 107(2) . . ?
F20 C178 F06Q 95.4(16) . . ?
F20 C178 C49 120(2) . . ?
C88 C15 H15 120.0 . . ?
C92 C15 C88 120.0(13) . . ?
C92 C15 H15 120.0 . . ?
C162 C180 H180 120.1 . . ?
C94 C180 C162 119.9(14) . . ?
C94 C180 H180 120.1 . . ?
C116 C92 C15 120.2(11) . . ?
C116 C92 H92 119.9 . . ?
C15 C92 H92 119.9 . . ?
F01O C182 F01Z 103.3(12) . . ?
F01O C182 C2 115.1(14) . . ?
F01O C182 F051 106.5(12) . . ?
F01Z C182 C2 112.9(13) . . ?
F051 C182 F01Z 106.1(13) . . ?
F051 C182 C2 112.1(13) . . ?
C195 C49 C84 119.0(15) . . ?
C195 C49 C178 123.8(15) . . ?
C84 C49 C178 117.1(16) . . ?
C147 C184 C172 120.9(14) . . ?
C147 C184 C176 119.2(14) . . ?
C172 C184 C176 119.8(15) . . ?
C74 C94 H94 119.7 . . ?
C180 C94 C74 120.6(12) . . ?
C180 C94 H94 119.7 . . ?
C170 C186 H186 118.6 . . ?
C174 C186 C170 122.8(13) . . ?
C174 C186 H186 118.6 . . ?
F02W C27 F044 99.5(15) . . ?
F02W C27 C148 115.2(13) . . ?
F044 C27 C148 112.0(14) . . ?
F4 C27 F02W 107.5(14) . . ?
F4 C27 F044 106.4(13) . . ?
F4 C27 C148 114.9(17) . . ?
C163 C188 H188 119.1 . . ?
C41 C188 C163 121.7(12) . . ?
C41 C188 H188 119.1 . . ?
C64 C96 H96 119.6 . . ?
C158 C96 C64 120.8(13) . . ?
C158 C96 H96 119.6 . . ?
C62 C190 H190 119.7 . . ?
C62 C190 C100 120.6(13) . . ?
C100 C190 H190 119.7 . . ?
F02E C51 C164 111.1(17) . . ?
F03P C51 F02E 103.2(17) . . ?
F03P C51 C164 114.3(15) . . ?
F07O C51 F02E 103.4(15) . . ?
F07O C51 F03P 108.7(16) . . ?
F07O C51 C164 114.9(18) . . ?
F01F C192 C153 111.4(13) . . ?
F03X C192 F01F 107.9(15) . . ?
F03X C192 C153 114.6(11) . . ?
F03X C192 F05B 109.8(13) . . ?
F05B C192 F01F 101.2(11) . . ?
F05B C192 C153 111.2(14) . . ?
C11 C98 C55 114.7(17) . . ?
C204 C98 C11 120.3(19) . . ?
C204 C98 C55 125.0(19) . . ?
C136 C194 H194 118.6 . . ?
C202 C194 C136 122.9(14) . . ?
C202 C194 H194 118.6 . . ?
C37 C6 H6 120.3 . . ?
C37 C6 C202 119.4(13) . . ?
C202 C6 H6 120.3 . . ?
C5 C196 H196 120.4 . . ?
C198 C196 C5 119.1(14) . . ?
C198 C196 H196 120.4 . . ?
C161 C100 H100 119.2 . . ?
C190 C100 C161 121.5(14) . . ?
C190 C100 H100 119.2 . . ?
C60 C198 H198 119.3 . . ?
C196 C198 C60 121.4(12) . . ?
C196 C198 H198 119.3 . . ?
C146 C53 H53 118.9 . . ?
C25 C53 C146 122.2(13) . . ?
C25 C53 H53 118.9 . . ?
F02N C200 C33 118.8(15) . . ?
F02N C200 F7 101.8(18) . . ?
F02N C200 F19 114.1(17) . . ?
F7 C200 C33 113.2(15) . . ?
F19 C200 C33 112.6(19) . . ?
F19 C200 F7 92.5(14) . . ?
F03K C102 F05K 102.8(14) . . ?
F03K C102 C152 114.7(16) . . ?
F05K C102 C152 112.6(15) . . ?
F2 C102 F03K 108.3(16) . . ?
F2 C102 F05K 101.5(15) . . ?
F2 C102 C152 115.5(16) . . ?
C194 C202 C6 120.5(14) . . ?
C194 C202 H202 119.8 . . ?
C6 C202 H202 119.8 . . ?
F01S C29 F029 103.9(12) . . ?
F01S C29 C156 113.7(13) . . ?
F01S C29 F06T 116.9(15) . . ?
F029 C29 C156 109.4(14) . . ?
F06T C29 F029 96.2(12) . . ?
F06T C29 C156 114.3(13) . . ?
C8 C204 C98 120.5(19) . . ?
C8 C204 H204 119.8 . . ?
C98 C204 H204 119.8 . . ?
F04D C104 C45 117.3(18) . . ?
F04D C104 F1 109(2) . . ?
F04D C104 F17 105.0(17) . . ?
F1 C104 C45 112.8(17) . . ?
F1 C104 F17 99.8(17) . . ?
F17 C104 C45 111(2) . . ?
F06U C206 C76 125(2) . . ?
F06U C206 F5 105.5(18) . . ?
F06U C206 F34 104(2) . . ?
F5 C206 C76 112(2) . . ?
F5 C206 F34 91.2(15) . . ?
F34 C206 C76 113(2) . . ?
F042 C55 C98 108.8(17) . . ?
F047 C55 F042 106.1(19) . . ?
F047 C55 C98 118(2) . . ?
F047 C55 F11 108.1(19) . . ?
F11 C55 F042 105.8(18) . . ?
F11 C55 C98 109.8(19) . . ?
Fe4 C207 H207 125.7 . . ?
C24 C207 Fe4 69.7(6) . . ?
C24 C207 H207 125.7 . . ?
C133 C207 Fe4 70.5(6) . . ?
C133 C207 C24 108.6(9) . . ?
C133 C207 H207 125.7 . . ?
F07W C106 C8 114(2) . . ?
F07W C106 F23 99.7(19) . . ?
F23 C106 C8 119(2) . . ?
F37 C106 C8 119(2) . . ?
F37 C106 F07W 106.9(18) . . ?
F37 C106 F23 95.8(18) . . ?
F06L C208 C78 116(2) . . ?
F07G C208 C78 117(2) . . ?
F07G C208 F06L 106.6(17) . . ?
F07G C208 F8 104.7(19) . . ?
F8 C208 C78 116.2(18) . . ?
F8 C208 F06L 93.7(17) . . ?

loop_
_geom_bond_atom_site_label_1
_geom_bond_atom_site_label_2
_geom_bond_distance
_geom_bond_site_symmetry_2
_geom_bond_publ_flag
Au1 Au4 2.6741(4) . ?
Au1 Au5 2.6825(5) . ?
Au1 Au3 2.7148(5) . ?
Au1 Au2 2.7106(4) . ?
Au1 Ag1 2.7625(7) . ?
Au1 Ag4 2.7531(7) . ?
Au1 Ag6 2.8456(9) . ?
Au1 Ag8 2.8799(8) . ?
Au1 Ag10 2.7827(7) . ?
Au1 Ag12 2.7696(7) . ?
Au1 Ag3 2.9233(9) . ?
Au1 Ag7 2.8395(8) . ?
Au4 Au3 2.8737(6) . ?
Au4 Ag1 3.0011(7) . ?
Au4 Ag6 2.8198(8) . ?
Au4 Ag12 2.8781(8) . ?
Au4 Ag7 2.8283(7) . ?
Au4 P4 2.290(2) . ?
Au5 Au2 2.8629(6) . ?
Au5 Ag4 2.9337(9) . ?
Au5 Ag6 2.8860(7) . ?
Au5 Ag10 2.9314(7) . ?
Au5 Ag7 2.7939(7) . ?
Au5 P6 2.289(2) . ?
Au3 Ag1 2.8274(9) . ?
Au3 Ag8 2.9734(7) . ?
Au3 Ag12 2.8935(7) . ?
Au3 Ag3 2.9889(8) . ?
Au3 P8 2.324(2) . ?
Au2 Ag4 2.8646(7) . ?
Au2 Ag8 2.9294(7) . ?
Au2 Ag10 2.8616(8) . ?
Au2 Ag3 3.1370(8) . ?
Au2 P1 2.319(2) . ?
Ag1 Ag6 2.9687(10) . ?
Ag1 Ag8 2.9435(11) . ?
Ag1 Ag10 2.8328(9) . ?
Ag1 S1 2.430(2) . ?
Ag4 Ag12 2.8891(9) . ?
Ag4 Ag3 2.8929(10) . ?
Ag4 Ag7 3.0107(11) . ?
Ag4 Ag2 3.3630(10) . ?
Ag4 S8 2.396(2) . ?
Ag6 Ag10 2.9156(10) . ?
Ag6 Ag7 3.0179(10) . ?
Ag6 S5 2.441(3) . ?
Ag8 Ag10 3.0437(11) . ?
Ag8 Ag3 3.0372(10) . ?
Ag8 S9 2.491(2) . ?
Ag8 S2 2.580(3) . ?
Ag10 S6 2.445(2) . ?
Ag12 Ag3 2.8977(10) . ?
Ag12 Ag7 2.9733(11) . ?
Ag12 S4 2.451(2) . ?
Ag3 S3 2.513(3) . ?
Ag3 S2 2.512(3) . ?
Ag7 S7 2.442(2) . ?
Ag2 S4 2.614(2) . ?
Ag2 S8 2.599(3) . ?
Ag2 S3 2.717(3) . ?
Ag2 P2 2.447(3) . ?
Ag9 S1 2.850(2) . ?
Ag9 S6 2.569(3) . ?
Ag9 S9 2.517(3) . ?
Ag9 P3 2.398(3) . ?
Ag5 S4 2.480(3) . ?
Ag5 S7 2.482(3) . ?
Ag5 P7 2.377(3) . ?
Ag11 S1 2.595(3) . ?
Ag11 S6 2.903(2) . ?
Ag11 S5 2.507(3) . ?
Ag11 P5 2.396(3) . ?
Fe1 C22 2.033(10) . ?
Fe1 C50 2.035(9) . ?
Fe1 C83 2.031(10) . ?
Fe1 C85 2.048(10) . ?
Fe1 C91 2.044(11) . ?
Fe1 C119 2.062(10) . ?
Fe1 C129 2.028(11) . ?
Fe1 C173 2.051(10) . ?
Fe1 C185 2.046(11) . ?
Fe1 C118 2.057(10) . ?
Fe4 C18 2.027(13) . ?
Fe4 C24 2.031(11) . ?
Fe4 C36 2.048(12) . ?
Fe4 C40 2.046(12) . ?
Fe4 C48 2.039(13) . ?
Fe4 C117 2.042(11) . ?
Fe4 C127 2.051(11) . ?
Fe4 C133 2.046(12) . ?
Fe4 C112 2.029(12) . ?
Fe4 C207 2.026(11) . ?
Fe2 C67 2.034(10) . ?
Fe2 C79 2.029(10) . ?
Fe2 C131 2.041(11) . ?
Fe2 C139 2.036(10) . ?
Fe2 C151 2.038(11) . ?
Fe2 C189 2.031(11) . ?
Fe2 C191 2.054(10) . ?
Fe2 C1 2.041(11) . ?
Fe2 C142 2.049(11) . ?
Fe2 C154 2.055(11) . ?
Fe3 C61 2.043(12) . ?
Fe3 C89 2.025(13) . ?
Fe3 C103 2.035(14) . ?
Fe3 C159 2.029(14) . ?
Fe3 C177 2.028(12) . ?
Fe3 C197 2.033(12) . ?
Fe3 C199 2.052(14) . ?
Fe3 C110 2.060(13) . ?
Fe3 C72 2.073(12) . ?
Fe3 C166 2.048(12) . ?
S1 C113 1.777(10) . ?
S4 C157 1.793(10) . ?
S6 C7 1.764(10) . ?
S8 C46 1.772(11) . ?
P1 C16 1.821(9) . ?
P1 C40 1.789(11) . ?
P1 C44 1.825(12) . ?
S9 C32 1.772(13) . ?
P4 C12 1.819(10) . ?
P4 C20 1.804(11) . ?
P4 C22 1.782(10) . ?
S5 C149 1.761(14) . ?
S3 C179 1.799(14) . ?
P6 C24 1.812(10) . ?
P6 C34 1.807(10) . ?
P6 C63 1.818(12) . ?
S7 C69 1.789(12) . ?
P8 C4 1.824(12) . ?
P8 C77 1.816(11) . ?
P8 C91 1.792(11) . ?
S2 C42 1.762(13) . ?
P2 C61 1.805(10) . ?
P2 C65 1.827(11) . ?
P2 C141 1.831(13) . ?
P5 C75 1.819(11) . ?
P5 C139 1.810(11) . ?
P5 C143 1.823(12) . ?
P3 C131 1.800(13) . ?
P3 C183 1.820(11) . ?
P3 C122 1.798(12) . ?
P7 C103 1.787(13) . ?
P7 C115 1.841(14) . ?
P7 C171 1.815(11) . ?
F013 C187 1.333(14) . ?
F014 C187 1.347(14) . ?
F015 C187 1.330(15) . ?
C4 C105 1.388(15) . ?
C4 C161 1.383(17) . ?
C7 C26 1.402(15) . ?
C7 C71 1.398(13) . ?
F018 C134 1.292(15) . ?
C10 H10 0.9500 . ?
C10 C20 1.403(13) . ?
C10 C135 1.388(17) . ?
C12 C109 1.376(14) . ?
C12 C108 1.400(14) . ?
F01B C86 1.356(18) . ?
C14 H14 0.9500 . ?
C14 C16 1.388(13) . ?
C14 C28 1.378(14) . ?
F01D C86 1.283(17) . ?
F01F C192 1.36(2) . ?
C16 C111 1.422(12) . ?
C18 H18 0.9500 . ?
C18 C24 1.415(13) . ?
C18 C48 1.394(14) . ?
C20 C9 1.415(15) . ?
C22 C83 1.446(17) . ?
C22 C185 1.424(13) . ?
C24 C207 1.416(14) . ?
C26 H26 0.9500 . ?
C26 C93 1.380(15) . ?
C28 H28 0.9500 . ?
C28 C19 1.401(14) . ?
F01N C134 1.360(18) . ?
F01O C182 1.323(19) . ?
F01P C86 1.341(16) . ?
C30 H30 0.9500 . ?
C30 C2 1.398(19) . ?
C30 C179 1.391(15) . ?
C32 C147 1.370(17) . ?
C32 C205 1.417(17) . ?
F01S C29 1.271(16) . ?
C34 C52 1.422(16) . ?
C34 C97 1.385(15) . ?
C36 H36 0.9500 . ?
C36 C40 1.457(13) . ?
C36 C127 1.395(13) . ?
C38 H38 0.9500 . ?
C38 C63 1.389(16) . ?
C38 C73 1.353(17) . ?
C40 C112 1.415(13) . ?
F01X C201 1.334(19) . ?
C42 C54 1.390(17) . ?
C42 C203 1.405(17) . ?
F01Z C182 1.330(17) . ?
C44 C107 1.370(14) . ?
C44 C145 1.390(17) . ?
C46 C57 1.376(17) . ?
C46 C155 1.389(14) . ?
C48 H48 0.9500 . ?
C48 C133 1.431(15) . ?
C50 H50 0.9500 . ?
C50 C91 1.433(17) . ?
C50 C118 1.419(14) . ?
C52 H52 0.9500 . ?
C52 C120 1.403(14) . ?
C54 H54 0.9500 . ?
C54 C130 1.41(2) . ?
C2 C56 1.37(2) . ?
C2 C182 1.500(19) . ?
C57 H57 0.9500 . ?
C57 C137 1.394(16) . ?
C59 H59 0.9500 . ?
C59 C157 1.405(14) . ?
C59 C156 1.386(16) . ?
F029 C29 1.406(19) . ?
F02A C134 1.357(16) . ?
C61 C197 1.421(15) . ?
C61 C199 1.440(16) . ?
C63 C25 1.397(16) . ?
C65 C95 1.390(19) . ?
C65 C5 1.384(17) . ?
F02E C51 1.34(2) . ?
C67 H67 0.9500 . ?
C67 C131 1.408(17) . ?
C67 C1 1.430(17) . ?
C69 C195 1.359(17) . ?
C69 C124 1.384(14) . ?
C71 H71 0.9500 . ?
C71 C123 1.366(15) . ?
C73 H73 0.9500 . ?
C73 C146 1.367(16) . ?
C75 C167 1.397(15) . ?
C75 C21 1.378(17) . ?
C77 C87 1.402(14) . ?
C77 C163 1.416(15) . ?
C79 H79 0.9500 . ?
C79 C139 1.425(17) . ?
C79 C151 1.399(14) . ?
C81 H81 0.9500 . ?
C81 C93 1.411(16) . ?
C81 C123 1.363(18) . ?
F02N C200 1.28(2) . ?
C83 H83 0.9500 . ?
C83 C85 1.418(14) . ?
C85 H85 0.9500 . ?
C85 C173 1.425(16) . ?
C87 H87 0.9500 . ?
C87 C121 1.360(16) . ?
C89 H89 0.9500 . ?
C89 C103 1.434(15) . ?
C89 C166 1.396(16) . ?
C91 C129 1.432(13) . ?
C93 C86 1.49(2) . ?
C95 H95 0.9500 . ?
C95 C60 1.370(15) . ?
C97 H97 0.9500 . ?
C97 C132 1.377(15) . ?
F02W C27 1.34(2) . ?
C99 H99 0.9500 . ?
C99 C113 1.357(17) . ?
C99 C164 1.392(16) . ?
C101 H101 0.9500 . ?
C101 C157 1.371(17) . ?
C101 C33 1.388(17) . ?
C103 C110 1.453(15) . ?
C105 H105 0.9500 . ?
C105 C62 1.401(16) . ?
C107 H107 0.9500 . ?
C107 C58 1.401(17) . ?
C109 H109 0.9500 . ?
C109 C170 1.389(16) . ?
C111 H111 0.9500 . ?
C111 C43 1.368(14) . ?
F035 C201 1.34(2) . ?
C113 C125 1.377(15) . ?
C115 C64 1.350(16) . ?
C115 C82 1.383(19) . ?
C117 H117 0.9500 . ?
C117 C127 1.422(13) . ?
C117 C112 1.399(14) . ?
C119 H119 0.9500 . ?
C119 C129 1.412(17) . ?
C119 C118 1.405(15) . ?
C121 H121 0.9500 . ?
C121 C41 1.380(16) . ?
C123 C134 1.502(16) . ?
C125 H125 0.9500 . ?
C125 C148 1.384(16) . ?
C127 H127 0.9500 . ?
C129 H129 0.9500 . ?
C131 C154 1.444(15) . ?
C133 H133 0.9500 . ?
C133 C207 1.415(13) . ?
C135 H135 0.9500 . ?
C135 C175 1.370(17) . ?
C137 C181 1.368(15) . ?
C137 C187 1.50(2) . ?
C139 C189 1.435(14) . ?
F03K C102 1.30(2) . ?
C141 C3 1.370(16) . ?
C141 C70 1.390(15) . ?
C143 C116 1.384(14) . ?
C143 C68 1.396(16) . ?
C145 H145 0.9500 . ?
C145 C13 1.383(18) . ?
C147 H147 0.9500 . ?
C147 C184 1.385(19) . ?
F03P C51 1.32(2) . ?
C149 C17 1.387(18) . ?
C149 C11 1.38(2) . ?
C151 H151 0.9500 . ?
C151 C191 1.395(17) . ?
C153 C155 1.418(17) . ?
C153 C181 1.35(2) . ?
C153 C192 1.502(17) . ?
C155 H155 0.9500 . ?
C159 H159 0.9500 . ?
C159 C177 1.387(17) . ?
C159 C199 1.429(15) . ?
C161 H161 0.9500 . ?
C161 C100 1.381(19) . ?
F03X C192 1.259(16) . ?
C163 H163 0.9500 . ?
C163 C188 1.389(18) . ?
C165 H165 0.9500 . ?
C165 C171 1.381(16) . ?
C165 C168 1.379(16) . ?
C167 H167 0.9500 . ?
C167 C39 1.385(16) . ?
C169 H169 0.9500 . ?
C169 C183 1.378(19) . ?
C169 C74 1.379(17) . ?
F042 C55 1.35(2) . ?
C171 C80 1.428(14) . ?
F044 C27 1.35(2) . ?
C173 H173 0.9500 . ?
C173 C185 1.390(16) . ?
C175 H175 0.9500 . ?
C175 C31 1.360(16) . ?
F047 C55 1.26(2) . ?
C177 H177 0.9500 . ?
C177 C197 1.442(15) . ?
C179 C144 1.361(18) . ?
C181 H181 0.9500 . ?
C183 C162 1.385(18) . ?
C185 H185 0.9500 . ?
F04D C104 1.28(2) . ?
C189 H189 0.9500 . ?
C189 C191 1.401(16) . ?
C191 H191 0.9500 . ?
C193 H193 0.9500 . ?
C193 C33 1.394(18) . ?
C193 C156 1.37(2) . ?
C195 H195 0.9500 . ?
C195 C49 1.40(2) . ?
C197 H197 0.9500 . ?
C199 H199 0.9500 . ?
C201 F04P 1.243(18) . ?
C201 C130 1.48(2) . ?
C203 H203 0.9500 . ?
C203 C45 1.39(2) . ?
C205 H205 0.9500 . ?
C205 C76 1.38(2) . ?
C1 H1 0.9500 . ?
C1 C142 1.386(15) . ?
C3 H3 0.9500 . ?
C3 C128 1.372(19) . ?
C9 H9 0.9500 . ?
C9 C31 1.345(17) . ?
C17 H17 0.9500 . ?
C17 C8 1.40(2) . ?
C108 H108 0.9500 . ?
C108 C174 1.381(17) . ?
C56 H56 0.9500 . ?
C56 C78 1.37(2) . ?
C110 H110 0.9500 . ?
C110 C72 1.384(17) . ?
C31 H31 0.9500 . ?
C112 H112 0.9500 . ?
C58 H58 0.9500 . ?
C58 C23 1.324(18) . ?
C114 H114 0.9500 . ?
C114 C128 1.376(16) . ?
C114 C66 1.351(18) . ?
C11 H11 0.9500 . ?
C11 C98 1.41(2) . ?
F051 C182 1.325(18) . ?
C116 H116 0.9500 . ?
C116 C92 1.365(18) . ?
C60 H60 0.9500 . ?
C60 C198 1.388(19) . ?
C118 H118 0.9500 . ?
F055 C176 1.31(2) . ?
C33 C200 1.46(3) . ?
C120 H120 0.9500 . ?
C120 C126 1.376(17) . ?
C62 H62 0.9500 . ?
C62 C190 1.361(18) . ?
C122 C37 1.388(17) . ?
C122 C136 1.409(16) . ?
C19 H19 0.9500 . ?
C19 C43 1.371(14) . ?
F05B C192 1.344(18) . ?
C124 H124 0.9500 . ?
C124 C152 1.375(18) . ?
C64 H64 0.9500 . ?
C64 C96 1.41(2) . ?
C126 H126 0.9500 . ?
C126 C132 1.375(19) . ?
C35 H35 0.9500 . ?
C35 C130 1.38(2) . ?
C35 C45 1.38(2) . ?
C128 H128 0.9500 . ?
C66 H66 0.9500 . ?
C66 C70 1.36(2) . ?
C5 H5 0.9500 . ?
C5 C196 1.389(16) . ?
F05K C102 1.345(19) . ?
F05L C178 1.30(2) . ?
C132 H132 0.9500 . ?
C68 H68 0.9500 . ?
C68 C88 1.365(18) . ?
C37 H37 0.9500 . ?
C37 C6 1.363(17) . ?
C136 H136 0.9500 . ?
C136 C194 1.426(18) . ?
C70 H70 0.9500 . ?
C138 H138 0.9500 . ?
C138 C158 1.354(18) . ?
C138 C82 1.40(2) . ?
C21 H21 0.9500 . ?
C21 C160 1.382(16) . ?
F05U C176 1.43(2) . ?
C140 H140 0.9500 . ?
C140 C148 1.39(2) . ?
C140 C164 1.391(19) . ?
C72 H72 0.9500 . ?
C72 C166 1.445(15) . ?
C142 H142 0.9500 . ?
C142 C154 1.452(18) . ?
C39 H39 0.9500 . ?
C39 C150 1.353(19) . ?
C144 H144 0.9500 . ?
C144 C78 1.37(2) . ?
C74 H74 0.9500 . ?
C74 C94 1.420(19) . ?
C146 H146 0.9500 . ?
C146 C53 1.38(2) . ?
C13 H13 0.9500 . ?
C13 C23 1.404(17) . ?
C148 C27 1.46(2) . ?
C76 C172 1.37(2) . ?
C76 C206 1.45(2) . ?
C150 H150 0.9500 . ?
C150 C160 1.350(17) . ?
C41 H41 0.9500 . ?
C41 C188 1.362(17) . ?
C152 C84 1.40(2) . ?
C152 C102 1.47(2) . ?
C78 C208 1.44(3) . ?
C154 H154 0.9500 . ?
C23 H23 0.9500 . ?
C156 C29 1.477(18) . ?
F06F C176 1.20(2) . ?
C80 H80 0.9500 . ?
C80 C90 1.373(15) . ?
C158 H158 0.9500 . ?
C158 C96 1.35(2) . ?
C43 H43 0.9500 . ?
C160 H160 0.9500 . ?
C82 H82 0.9500 . ?
F06L C208 1.34(2) . ?
C162 H162 0.9500 . ?
C162 C180 1.395(17) . ?
C8 C204 1.33(3) . ?
C8 C106 1.44(3) . ?
C164 C51 1.48(2) . ?
F06Q C178 1.41(2) . ?
C84 H84 0.9500 . ?
C84 C49 1.402(19) . ?
C166 H166 0.9500 . ?
F06T C29 1.30(2) . ?
F06U C206 1.19(2) . ?
C45 C104 1.46(2) . ?
C168 H168 0.9500 . ?
C168 C47 1.384(16) . ?
C170 H170 0.9500 . ?
C170 C186 1.356(17) . ?
C25 H25 0.9500 . ?
C25 C53 1.33(2) . ?
C172 H172 0.9500 . ?
C172 C184 1.40(2) . ?
C88 H88 0.9500 . ?
C88 C15 1.383(15) . ?
C174 H174 0.9500 . ?
C174 C186 1.349(18) . ?
C47 H47 0.9500 . ?
C47 C90 1.385(17) . ?
C176 C184 1.51(2) . ?
C90 H90 0.9500 . ?
C178 C49 1.41(3) . ?
C178 F20 1.28(2) . ?
C15 H15 0.9500 . ?
C15 C92 1.375(19) . ?
C180 H180 0.9500 . ?
C180 C94 1.35(2) . ?
C92 H92 0.9500 . ?
F07G C208 1.28(2) . ?
C94 H94 0.9500 . ?
C186 H186 0.9500 . ?
C27 F4 1.289(18) . ?
C188 H188 0.9500 . ?
F07O C51 1.284(19) . ?
C96 H96 0.9500 . ?
C190 H190 0.9500 . ?
C190 C100 1.366(19) . ?
F07W C106 1.31(3) . ?
C98 C204 1.37(2) . ?
C98 C55 1.53(3) . ?
C194 H194 0.9500 . ?
C194 C202 1.29(2) . ?
C6 H6 0.9500 . ?
C6 C202 1.405(19) . ?
C196 H196 0.9500 . ?
C196 C198 1.38(2) . ?
C100 H100 0.9500 . ?
C198 H198 0.9500 . ?
C53 H53 0.9500 . ?
C200 F7 1.34(2) . ?
C200 F19 1.33(2) . ?
C102 F2 1.24(2) . ?
C202 H202 0.9500 . ?
C204 H204 0.9500 . ?
C104 F1 1.33(2) . ?
C104 F17 1.33(3) . ?
C206 F5 1.34(3) . ?
C206 F34 1.38(3) . ?
C55 F11 1.32(2) . ?
C207 H207 0.9500 . ?
F23 C106 1.34(3) . ?
F37 C106 1.26(3) . ?
F8 C208 1.33(3) . ?

loop_
_geom_torsion_atom_site_label_1
_geom_torsion_atom_site_label_2
_geom_torsion_atom_site_label_3
_geom_torsion_atom_site_label_4
_geom_torsion
_geom_torsion_site_symmetry_1
_geom_torsion_site_symmetry_2
_geom_torsion_site_symmetry_3
_geom_torsion_site_symmetry_4
_geom_torsion_publ_flag
Au4 P4 C12 C109 -32.8(12) . . . . ?
Au4 P4 C12 C108 147.1(11) . . . . ?
Au4 P4 C20 C10 -32.2(9) . . . . ?
Au4 P4 C20 C9 144.5(7) . . . . ?
Au4 P4 C22 Fe1 49.6(9) . . . . ?
Au4 P4 C22 C83 -41.2(9) . . . . ?
Au4 P4 C22 C185 146.3(8) . . . . ?
Au5 P6 C24 Fe4 68.3(6) . . . . ?
Au5 P6 C24 C18 156.0(10) . . . . ?
Au5 P6 C24 C207 -16.4(12) . . . . ?
Au5 P6 C34 C52 -9.3(9) . . . . ?
Au5 P6 C34 C97 174.7(7) . . . . ?
Au5 P6 C63 C38 83.2(8) . . . . ?
Au5 P6 C63 C25 -94.5(10) . . . . ?
Au3 P8 C4 C105 14.9(11) . . . . ?
Au3 P8 C4 C161 -168.0(11) . . . . ?
Au3 P8 C77 C87 22.6(10) . . . . ?
Au3 P8 C77 C163 -162.8(11) . . . . ?
Au3 P8 C91 Fe1 74.4(7) . . . . ?
Au3 P8 C91 C50 -13.5(9) . . . . ?
Au3 P8 C91 C129 169.4(9) . . . . ?
Au2 P1 C16 C14 -3.8(10) . . . . ?
Au2 P1 C16 C111 173.4(8) . . . . ?
Au2 P1 C40 Fe4 59.0(7) . . . . ?
Au2 P1 C40 C36 -33.0(11) . . . . ?
Au2 P1 C40 C112 158.7(10) . . . . ?
Au2 P1 C44 C107 109.8(8) . . . . ?
Au2 P1 C44 C145 -73.1(8) . . . . ?
Ag1 S1 C113 C99 64.1(9) . . . . ?
Ag1 S1 C113 C125 -114.7(8) . . . . ?
Ag4 S8 C46 C57 48.9(10) . . . . ?
Ag4 S8 C46 C155 -130.6(7) . . . . ?
Ag6 S5 C149 C17 0.7(10) . . . . ?
Ag6 S5 C149 C11 -173.5(8) . . . . ?
Ag8 S9 C32 C147 40.7(12) . . . . ?
Ag8 S9 C32 C205 -139.9(9) . . . . ?
Ag8 S2 C42 C54 84.2(11) . . . . ?
Ag8 S2 C42 C203 -98.3(10) . . . . ?
Ag10 S6 C7 C26 92.5(8) . . . . ?
Ag10 S6 C7 C71 -89.5(8) . . . . ?
Ag12 S4 C157 C59 77.0(8) . . . . ?
Ag12 S4 C157 C101 -104.2(8) . . . . ?
Ag3 S3 C179 C30 -30.7(9) . . . . ?
Ag3 S3 C179 C144 147.2(9) . . . . ?
Ag3 S2 C42 C54 4.3(12) . . . . ?
Ag3 S2 C42 C203 -178.1(9) . . . . ?
Ag7 S7 C69 C195 -35.1(10) . . . . ?
Ag7 S7 C69 C124 145.8(7) . . . . ?
Ag2 S4 C157 C59 178.9(6) . . . . ?
Ag2 S4 C157 C101 -2.3(9) . . . . ?
Ag2 S8 C46 C57 -40.1(9) . . . . ?
Ag2 S8 C46 C155 140.3(7) . . . . ?
Ag2 S3 C179 C30 111.3(8) . . . . ?
Ag2 S3 C179 C144 -70.8(10) . . . . ?
Ag2 P2 C61 Fe3 74.5(8) . . . . ?
Ag2 P2 C61 C197 -18.7(14) . . . . ?
Ag2 P2 C61 C199 167.7(10) . . . . ?
Ag2 P2 C65 C95 -34.1(10) . . . . ?
Ag2 P2 C65 C5 146.1(8) . . . . ?
Ag2 P2 C141 C3 114.0(9) . . . . ?
Ag2 P2 C141 C70 -60.6(9) . . . . ?
Ag9 S1 C113 C99 -48.5(10) . . . . ?
Ag9 S1 C113 C125 132.7(7) . . . . ?
Ag9 S6 C7 C26 -146.4(6) . . . . ?
Ag9 S6 C7 C71 31.6(9) . . . . ?
Ag9 S9 C32 C147 -99.4(11) . . . . ?
Ag9 S9 C32 C205 79.9(10) . . . . ?
Ag9 P3 C131 Fe2 70.8(7) . . . . ?
Ag9 P3 C131 C67 -18.5(10) . . . . ?
Ag9 P3 C131 C154 161.6(8) . . . . ?
Ag9 P3 C183 C169 -65.3(9) . . . . ?
Ag9 P3 C183 C162 112.0(9) . . . . ?
Ag9 P3 C122 C37 -17.2(13) . . . . ?
Ag9 P3 C122 C136 168.4(11) . . . . ?
Ag5 S4 C157 C59 -67.9(8) . . . . ?
Ag5 S4 C157 C101 110.9(8) . . . . ?
Ag5 S7 C69 C195 88.8(8) . . . . ?
Ag5 S7 C69 C124 -90.3(8) . . . . ?
Ag5 P7 C103 Fe3 68.0(7) . . . . ?
Ag5 P7 C103 C89 160.9(11) . . . . ?
Ag5 P7 C103 C110 -23.2(12) . . . . ?
Ag5 P7 C115 C64 97.0(10) . . . . ?
Ag5 P7 C115 C82 -80.4(10) . . . . ?
Ag5 P7 C171 C165 -12.5(12) . . . . ?
Ag5 P7 C171 C80 167.2(9) . . . . ?
Ag11 S1 C113 C99 -162.0(7) . . . . ?
Ag11 S1 C113 C125 19.2(9) . . . . ?
Ag11 S6 C7 C26 -35.6(8) . . . . ?
Ag11 S6 C7 C71 142.4(7) . . . . ?
Ag11 S5 C149 C17 -130.0(8) . . . . ?
Ag11 S5 C149 C11 55.9(10) . . . . ?
Ag11 P5 C75 C167 113.7(10) . . . . ?
Ag11 P5 C75 C21 -65.4(11) . . . . ?
Ag11 P5 C139 Fe2 68.2(8) . . . . ?
Ag11 P5 C139 C79 -22.2(10) . . . . ?
Ag11 P5 C139 C189 158.6(7) . . . . ?
Ag11 P5 C143 C116 -24.0(10) . . . . ?
Ag11 P5 C143 C68 156.9(8) . . . . ?
Fe1 C22 C83 C85 59.8(7) . . . . ?
Fe1 C22 C185 C173 -58.7(7) . . . . ?
Fe1 C50 C91 P8 122.5(7) . . . . ?
Fe1 C50 C91 C129 -59.7(6) . . . . ?
Fe1 C50 C118 C119 59.9(7) . . . . ?
Fe1 C83 C85 C173 59.2(7) . . . . ?
Fe1 C85 C173 C185 59.5(7) . . . . ?
Fe1 C91 C129 C119 -60.4(7) . . . . ?
Fe1 C119 C129 C91 59.8(7) . . . . ?
Fe1 C119 C118 C50 -59.0(7) . . . . ?
Fe1 C173 C185 C22 57.9(7) . . . . ?
Fe4 C18 C24 P6 -114.3(10) . . . . ?
Fe4 C18 C24 C207 59.1(9) . . . . ?
Fe4 C18 C48 C133 -58.9(9) . . . . ?
Fe4 C24 C207 C133 60.0(9) . . . . ?
Fe4 C36 C40 P1 129.6(9) . . . . ?
Fe4 C36 C40 C112 -59.6(8) . . . . ?
Fe4 C36 C127 C117 58.9(9) . . . . ?
Fe4 C40 C112 C117 -59.7(9) . . . . ?
Fe4 C48 C133 C207 -58.9(9) . . . . ?
Fe4 C117 C127 C36 -59.3(8) . . . . ?
Fe4 C117 C112 C40 59.6(9) . . . . ?
Fe4 C133 C207 C24 -59.6(9) . . . . ?
Fe2 C67 C131 P3 120.3(8) . . . . ?
Fe2 C67 C131 C154 -59.8(7) . . . . ?
Fe2 C67 C1 C142 59.8(7) . . . . ?
Fe2 C79 C139 P5 121.7(8) . . . . ?
Fe2 C79 C139 C189 -59.0(7) . . . . ?
Fe2 C79 C151 C191 59.3(7) . . . . ?
Fe2 C131 C154 C142 -59.0(7) . . . . ?
Fe2 C139 C189 C191 -60.7(7) . . . . ?
Fe2 C151 C191 C189 58.6(7) . . . . ?
Fe2 C189 C191 C151 -58.8(7) . . . . ?
Fe2 C1 C142 C154 58.9(7) . . . . ?
Fe2 C142 C154 C131 58.8(7) . . . . ?
Fe3 C61 C197 C177 59.1(9) . . . . ?
Fe3 C61 C199 C159 -58.3(9) . . . . ?
Fe3 C89 C103 P7 -122.9(11) . . . . ?
Fe3 C89 C103 C110 60.6(9) . . . . ?
Fe3 C89 C166 C72 -59.5(10) . . . . ?
Fe3 C103 C110 C72 59.4(10) . . . . ?
Fe3 C159 C177 C197 -59.0(9) . . . . ?
Fe3 C159 C199 C61 58.6(9) . . . . ?
Fe3 C177 C197 C61 -59.7(9) . . . . ?
Fe3 C110 C72 C166 58.4(9) . . . . ?
Fe3 C72 C166 C89 58.6(9) . . . . ?
S1 C113 C125 C148 179.8(9) . . . . ?
S6 C7 C26 C93 177.8(9) . . . . ?
S6 C7 C71 C123 -179.0(8) . . . . ?
S8 C46 C57 C137 179.6(8) . . . . ?
S8 C46 C155 C153 -178.1(9) . . . . ?
P1 C16 C111 C43 -176.8(10) . . . . ?
P1 C40 C112 Fe4 -130.5(10) . . . . ?
P1 C40 C112 C117 169.8(9) . . . . ?
P1 C44 C107 C58 175.4(8) . . . . ?
P1 C44 C145 C13 -174.8(9) . . . . ?
S9 C32 C147 C184 178.3(12) . . . . ?
S9 C32 C205 C76 -179.3(14) . . . . ?
P4 C12 C109 C170 -178.5(14) . . . . ?
P4 C12 C108 C174 176.5(16) . . . . ?
P4 C20 C9 C31 177.1(9) . . . . ?
P4 C22 C83 Fe1 125.3(7) . . . . ?
P4 C22 C83 C85 -174.8(7) . . . . ?
P4 C22 C185 Fe1 -126.4(8) . . . . ?
P4 C22 C185 C173 174.9(7) . . . . ?
S5 C149 C17 C8 -173.5(12) . . . . ?
S5 C149 C11 C98 174.3(10) . . . . ?
S3 C179 C144 C78 -174.2(12) . . . . ?
P6 C24 C207 Fe4 114.7(9) . . . . ?
P6 C24 C207 C133 174.6(9) . . . . ?
P6 C34 C52 C120 -176.9(8) . . . . ?
P6 C34 C97 C132 176.7(9) . . . . ?
P6 C63 C25 C53 174.6(13) . . . . ?
S7 C69 C195 C49 -177.3(11) . . . . ?
S7 C69 C124 C152 176.5(10) . . . . ?
P8 C4 C105 C62 179.2(9) . . . . ?
P8 C4 C161 C100 -179.1(13) . . . . ?
P8 C77 C87 C121 178.4(10) . . . . ?
P8 C77 C163 C188 -177.0(13) . . . . ?
P8 C91 C129 Fe1 -122.6(9) . . . . ?
P8 C91 C129 C119 176.9(8) . . . . ?
S2 C42 C54 C130 172.8(11) . . . . ?
S2 C42 C203 C45 -173.3(14) . . . . ?
P2 C61 C197 Fe3 126.2(11) . . . . ?
P2 C61 C197 C177 -174.8(10) . . . . ?
P2 C61 C199 Fe3 -126.4(10) . . . . ?
P2 C61 C199 C159 175.3(10) . . . . ?
P2 C65 C95 C60 -179.4(8) . . . . ?
P2 C65 C5 C196 -179.5(9) . . . . ?
P2 C141 C3 C128 -175.5(10) . . . . ?
P2 C141 C70 C66 177.5(11) . . . . ?
P5 C75 C167 C39 -179.7(11) . . . . ?
P5 C75 C21 C160 -179.0(11) . . . . ?
P5 C139 C189 Fe2 -121.7(8) . . . . ?
P5 C139 C189 C191 177.6(7) . . . . ?
P5 C143 C116 C92 -177.8(10) . . . . ?
P5 C143 C68 C88 178.0(9) . . . . ?
P3 C131 C154 Fe2 -120.5(8) . . . . ?
P3 C131 C154 C142 -179.5(7) . . . . ?
P3 C183 C162 C180 -177.6(10) . . . . ?
P3 C122 C37 C6 -173.8(13) . . . . ?
P3 C122 C136 C194 177.2(12) . . . . ?
P7 C103 C110 Fe3 123.5(10) . . . . ?
P7 C103 C110 C72 -177.1(10) . . . . ?
P7 C115 C64 C96 -177.4(10) . . . . ?
P7 C115 C82 C138 175.9(10) . . . . ?
P7 C171 C80 C90 177.4(11) . . . . ?
C4 P8 C77 C87 -103.8(10) . . . . ?
C4 P8 C77 C163 70.9(12) . . . . ?
C4 P8 C91 Fe1 -161.9(7) . . . . ?
C4 P8 C91 C50 110.3(9) . . . . ?
C4 P8 C91 C129 -66.8(11) . . . . ?
C4 C105 C62 C190 -1.8(19) . . . . ?
C4 C161 C100 C190 2(3) . . . . ?
C7 C26 C93 C81 1.9(18) . . . . ?
C7 C26 C93 C86 -179.2(12) . . . . ?
C7 C71 C123 C81 0.9(17) . . . . ?
C7 C71 C123 C134 -178.4(10) . . . . ?
C10 C20 C9 C31 -6.0(16) . . . . ?
C10 C135 C175 C31 2.1(19) . . . . ?
C12 P4 C20 C10 -155.8(8) . . . . ?
C12 P4 C20 C9 21.0(9) . . . . ?
C12 P4 C22 Fe1 173.4(7) . . . . ?
C12 P4 C22 C83 82.6(9) . . . . ?
C12 P4 C22 C185 -89.9(10) . . . . ?
C12 C109 C170 C186 1(3) . . . . ?
C12 C108 C174 C186 3(3) . . . . ?
C14 C16 C111 C43 0.4(17) . . . . ?
C14 C28 C19 C43 0(2) . . . . ?
C16 P1 C40 Fe4 -65.3(8) . . . . ?
C16 P1 C40 C36 -157.3(9) . . . . ?
C16 P1 C40 C112 34.4(13) . . . . ?
C16 P1 C44 C107 -125.5(8) . . . . ?
C16 P1 C44 C145 51.6(9) . . . . ?
C16 C14 C28 C19 1.0(19) . . . . ?
C16 C111 C43 C19 1(2) . . . . ?
C18 C24 C207 Fe4 -59.1(8) . . . . ?
C18 C24 C207 C133 0.9(14) . . . . ?
C18 C48 C133 Fe4 58.7(9) . . . . ?
C18 C48 C133 C207 -0.2(15) . . . . ?
C20 P4 C12 C109 91.5(12) . . . . ?
C20 P4 C12 C108 -88.6(13) . . . . ?
C20 P4 C22 Fe1 -76.7(8) . . . . ?
C20 P4 C22 C83 -167.5(8) . . . . ?
C20 P4 C22 C185 20.0(10) . . . . ?
C20 C10 C135 C175 -4.2(17) . . . . ?
C20 C9 C31 C175 4.2(18) . . . . ?
C22 P4 C12 C109 -160.1(11) . . . . ?
C22 P4 C12 C108 19.8(13) . . . . ?
C22 P4 C20 C10 96.7(8) . . . . ?
C22 P4 C20 C9 -86.5(9) . . . . ?
C22 C83 C85 Fe1 -59.2(7) . . . . ?
C22 C83 C85 C173 0.0(11) . . . . ?
C24 P6 C34 C52 115.9(8) . . . . ?
C24 P6 C34 C97 -60.0(10) . . . . ?
C24 P6 C63 C38 -36.4(9) . . . . ?
C24 P6 C63 C25 145.9(10) . . . . ?
C24 C18 C48 Fe4 59.6(9) . . . . ?
C24 C18 C48 C133 0.8(15) . . . . ?
C26 C7 C71 C123 -1.0(14) . . . . ?
C26 C93 C86 F01B -96.3(15) . . . . ?
C26 C93 C86 F01D 141.7(13) . . . . ?
C26 C93 C86 F01P 19(2) . . . . ?
C28 C14 C16 P1 176.0(10) . . . . ?
C28 C14 C16 C111 -1.3(17) . . . . ?
C28 C19 C43 C111 -1(2) . . . . ?
C30 C2 C56 C78 0(2) . . . . ?
C30 C2 C182 F01O 18.7(19) . . . . ?
C30 C2 C182 F01Z -99.6(16) . . . . ?
C30 C2 C182 F051 140.7(13) . . . . ?
C30 C179 C144 C78 3.7(19) . . . . ?
C32 C147 C184 C172 1(3) . . . . ?
C32 C147 C184 C176 178.8(16) . . . . ?
C32 C205 C76 C172 1(3) . . . . ?
C32 C205 C76 C206 -175(2) . . . . ?
C34 P6 C24 Fe4 -62.0(7) . . . . ?
C34 P6 C24 C18 25.7(13) . . . . ?
C34 P6 C24 C207 -146.7(10) . . . . ?
C34 P6 C63 C38 -148.6(8) . . . . ?
C34 P6 C63 C25 33.7(11) . . . . ?
C34 C52 C120 C126 0.7(16) . . . . ?
C34 C97 C132 C126 -0.7(17) . . . . ?
C36 C40 C112 Fe4 59.7(8) . . . . ?
C36 C40 C112 C117 0.0(14) . . . . ?
C38 C63 C25 C53 -3(2) . . . . ?
C38 C73 C146 C53 -1(2) . . . . ?
C40 P1 C16 C14 120.4(9) . . . . ?
C40 P1 C16 C111 -62.4(10) . . . . ?
C40 P1 C44 C107 -14.6(9) . . . . ?
C40 P1 C44 C145 162.5(8) . . . . ?
C40 C36 C127 Fe4 -58.8(8) . . . . ?
C40 C36 C127 C117 0.0(14) . . . . ?
F01X C201 C130 C54 6(2) . . . . ?
F01X C201 C130 C35 -177.0(16) . . . . ?
C42 C54 C130 C201 -178.0(15) . . . . ?
C42 C54 C130 C35 5(2) . . . . ?
C42 C203 C45 C35 -4(3) . . . . ?
C42 C203 C45 C104 180.0(18) . . . . ?
C44 P1 C16 C14 -133.7(9) . . . . ?
C44 P1 C16 C111 43.5(10) . . . . ?
C44 P1 C40 Fe4 -171.4(7) . . . . ?
C44 P1 C40 C36 96.7(10) . . . . ?
C44 P1 C40 C112 -71.7(12) . . . . ?
C44 C107 C58 C23 0.0(15) . . . . ?
C44 C145 C13 C23 -1.2(17) . . . . ?
C46 C57 C137 C181 -0.7(16) . . . . ?
C46 C57 C137 C187 -177.4(10) . . . . ?
C48 C18 C24 Fe4 -60.1(9) . . . . ?
C48 C18 C24 P6 -174.4(10) . . . . ?
C48 C18 C24 C207 -1.0(14) . . . . ?
C48 C133 C207 Fe4 59.1(8) . . . . ?
C48 C133 C207 C24 -0.4(14) . . . . ?
C50 C91 C129 Fe1 59.8(7) . . . . ?
C50 C91 C129 C119 -0.6(11) . . . . ?
C52 C34 C97 C132 0.7(16) . . . . ?
C52 C120 C126 C132 -0.7(18) . . . . ?
C54 C42 C203 C45 4(2) . . . . ?
C2 C30 C179 S3 175.6(9) . . . . ?
C2 C30 C179 C144 -2.3(16) . . . . ?
C2 C56 C78 C144 2(2) . . . . ?
C2 C56 C78 C208 -177.3(17) . . . . ?
C57 C46 C155 C153 2.3(15) . . . . ?
C57 C137 C181 C153 1.0(18) . . . . ?
C57 C137 C187 F013 -174.9(10) . . . . ?
C57 C137 C187 F014 -56.8(13) . . . . ?
C57 C137 C187 F015 61.1(15) . . . . ?
C59 C156 C29 F01S 136.7(16) . . . . ?
C59 C156 C29 F029 -107.6(16) . . . . ?
C59 C156 C29 F06T -1(2) . . . . ?
C61 P2 C65 C95 98.1(9) . . . . ?
C61 P2 C65 C5 -81.8(10) . . . . ?
C61 P2 C141 C3 -14.2(10) . . . . ?
C61 P2 C141 C70 171.2(9) . . . . ?
C63 P6 C24 Fe4 -171.7(5) . . . . ?
C63 P6 C24 C18 -84.0(12) . . . . ?
C63 P6 C24 C207 103.6(11) . . . . ?
C63 P6 C34 C52 -132.4(8) . . . . ?
C63 P6 C34 C97 51.6(9) . . . . ?
C63 C38 C73 C146 0.0(17) . . . . ?
C63 C25 C53 C146 3(3) . . . . ?
C65 P2 C61 Fe3 -56.6(9) . . . . ?
C65 P2 C61 C197 -149.8(12) . . . . ?
C65 P2 C61 C199 36.5(13) . . . . ?
C65 P2 C141 C3 -120.5(9) . . . . ?
C65 P2 C141 C70 64.9(10) . . . . ?
C65 C95 C60 C198 -0.6(17) . . . . ?
C65 C5 C196 C198 -1.4(18) . . . . ?
C67 C131 C154 Fe2 59.6(7) . . . . ?
C67 C131 C154 C142 0.6(11) . . . . ?
C67 C1 C142 Fe2 -59.0(7) . . . . ?
C67 C1 C142 C154 0.0(11) . . . . ?
C69 C195 C49 C84 1(2) . . . . ?
C69 C195 C49 C178 177.5(18) . . . . ?
C69 C124 C152 C84 1.0(19) . . . . ?
C69 C124 C152 C102 -178.0(13) . . . . ?
C71 C7 C26 C93 -0.3(15) . . . . ?
C71 C123 C134 F018 -58.2(18) . . . . ?
C71 C123 C134 F01N 62.3(15) . . . . ?
C71 C123 C134 F02A 179.8(11) . . . . ?
C73 C38 C63 P6 -176.1(8) . . . . ?
C73 C38 C63 C25 1.8(16) . . . . ?
C73 C146 C53 C25 -1(3) . . . . ?
C75 P5 C139 Fe2 -168.0(7) . . . . ?
C75 P5 C139 C79 101.6(9) . . . . ?
C75 P5 C139 C189 -77.5(10) . . . . ?
C75 P5 C143 C116 -145.2(9) . . . . ?
C75 P5 C143 C68 35.7(10) . . . . ?
C75 C167 C39 C150 1(2) . . . . ?
C75 C21 C160 C150 -4(2) . . . . ?
C77 P8 C4 C105 139.6(9) . . . . ?
C77 P8 C4 C161 -43.3(13) . . . . ?
C77 P8 C91 Fe1 -47.6(8) . . . . ?
C77 P8 C91 C50 -135.4(8) . . . . ?
C77 P8 C91 C129 47.4(11) . . . . ?
C77 C87 C121 C41 -3(2) . . . . ?
C77 C163 C188 C41 1(3) . . . . ?
C79 C139 C189 Fe2 59.0(7) . . . . ?
C79 C139 C189 C191 -1.6(11) . . . . ?
C79 C151 C191 Fe2 -58.6(7) . . . . ?
C79 C151 C191 C189 0.0(11) . . . . ?
C81 C93 C86 F01B 82.7(15) . . . . ?
C81 C93 C86 F01D -39(2) . . . . ?
C81 C93 C86 F01P -161.8(12) . . . . ?
C81 C123 C134 F018 122.5(14) . . . . ?
C81 C123 C134 F01N -117.0(14) . . . . ?
C81 C123 C134 F02A 0.5(18) . . . . ?
C83 C22 C185 Fe1 60.0(7) . . . . ?
C83 C22 C185 C173 1.3(11) . . . . ?
C83 C85 C173 Fe1 -58.7(7) . . . . ?
C83 C85 C173 C185 0.8(11) . . . . ?
C85 C173 C185 Fe1 -59.2(7) . . . . ?
C85 C173 C185 C22 -1.3(11) . . . . ?
C87 C77 C163 C188 -2(2) . . . . ?
C87 C121 C41 C188 1(2) . . . . ?
C89 C103 C110 Fe3 -59.8(9) . . . . ?
C89 C103 C110 C72 -0.4(15) . . . . ?
C91 P8 C4 C105 -106.5(10) . . . . ?
C91 P8 C4 C161 70.6(13) . . . . ?
C91 P8 C77 C87 143.9(9) . . . . ?
C91 P8 C77 C163 -41.5(13) . . . . ?
C91 C50 C118 Fe1 -59.1(7) . . . . ?
C91 C50 C118 C119 0.8(11) . . . . ?
C93 C81 C123 C71 0.7(19) . . . . ?
C93 C81 C123 C134 179.9(11) . . . . ?
C95 C65 C5 C196 0.6(16) . . . . ?
C95 C60 C198 C196 -0.2(18) . . . . ?
C97 C34 C52 C120 -0.7(15) . . . . ?
C99 C113 C125 C148 1.0(16) . . . . ?
C99 C164 C51 F02E -90(2) . . . . ?
C99 C164 C51 F03P 26(3) . . . . ?
C99 C164 C51 F07O 152.6(16) . . . . ?
C101 C33 C200 F02N 16(3) . . . . ?
C101 C33 C200 F7 135.3(16) . . . . ?
C101 C33 C200 F19 -121.3(17) . . . . ?
C103 P7 C115 C64 -21.2(11) . . . . ?
C103 P7 C115 C82 161.3(9) . . . . ?
C103 P7 C171 C165 109.1(11) . . . . ?
C103 P7 C171 C80 -71.2(12) . . . . ?
C103 C89 C166 Fe3 59.8(9) . . . . ?
C103 C89 C166 C72 0.4(16) . . . . ?
C103 C110 C72 Fe3 -57.8(9) . . . . ?
C103 C110 C72 C166 0.6(15) . . . . ?
C105 C4 C161 C100 -2(2) . . . . ?
C105 C62 C190 C100 1(2) . . . . ?
C107 C44 C145 C13 2.3(16) . . . . ?
C107 C58 C23 C13 1.1(17) . . . . ?
C109 C12 C108 C174 -4(3) . . . . ?
C109 C170 C186 C174 -2(4) . . . . ?
F035 C201 C130 C54 118.5(17) . . . . ?
F035 C201 C130 C35 -64(2) . . . . ?
C113 C99 C164 C140 5(2) . . . . ?
C113 C99 C164 C51 -178.2(16) . . . . ?
C113 C125 C148 C140 1.7(19) . . . . ?
C113 C125 C148 C27 -177.3(13) . . . . ?
C115 P7 C103 Fe3 -168.1(6) . . . . ?
C115 P7 C103 C89 -75.3(13) . . . . ?
C115 P7 C103 C110 100.7(12) . . . . ?
C115 P7 C171 C165 -143.4(11) . . . . ?
C115 P7 C171 C80 36.3(12) . . . . ?
C115 C64 C96 C158 2(2) . . . . ?
C121 C41 C188 C163 0(3) . . . . ?
C123 C81 C93 C26 -2.0(18) . . . . ?
C123 C81 C93 C86 179.0(13) . . . . ?
C125 C148 C27 F02W 30(2) . . . . ?
C125 C148 C27 F044 -82.9(19) . . . . ?
C125 C148 C27 F4 155.5(14) . . . . ?
C127 C36 C40 Fe4 59.5(8) . . . . ?
C127 C36 C40 P1 -170.8(9) . . . . ?
C127 C36 C40 C112 0.0(14) . . . . ?
C127 C117 C112 Fe4 -59.6(9) . . . . ?
C127 C117 C112 C40 0.0(15) . . . . ?
C129 C119 C118 Fe1 57.8(7) . . . . ?
C129 C119 C118 C50 -1.2(11) . . . . ?
C131 P3 C183 C169 168.4(9) . . . . ?
C131 P3 C183 C162 -14.3(11) . . . . ?
C131 P3 C122 C37 110.9(12) . . . . ?
C131 P3 C122 C136 -63.6(13) . . . . ?
C131 C67 C1 Fe2 -59.3(7) . . . . ?
C131 C67 C1 C142 0.5(11) . . . . ?
C135 C10 C20 P4 -177.0(9) . . . . ?
C135 C10 C20 C9 6.0(15) . . . . ?
C135 C175 C31 C9 -2(2) . . . . ?
C139 P5 C75 C167 -13.5(12) . . . . ?
C139 P5 C75 C21 167.4(10) . . . . ?
C139 P5 C143 C116 107.1(9) . . . . ?
C139 P5 C143 C68 -72.0(10) . . . . ?
C139 C79 C151 Fe2 -60.3(7) . . . . ?
C139 C79 C151 C191 -1.0(11) . . . . ?
C139 C189 C191 Fe2 59.8(7) . . . . ?
C139 C189 C191 C151 1.0(11) . . . . ?
C141 P2 C61 Fe3 -163.4(7) . . . . ?
C141 P2 C61 C197 103.4(12) . . . . ?
C141 P2 C61 C199 -70.3(12) . . . . ?
C141 P2 C65 C95 -154.3(9) . . . . ?
C141 P2 C65 C5 25.8(10) . . . . ?
C141 C3 C128 C114 0(2) . . . . ?
C143 P5 C75 C167 -121.9(11) . . . . ?
C143 P5 C75 C21 58.9(11) . . . . ?
C143 P5 C139 Fe2 -62.5(9) . . . . ?
C143 P5 C139 C79 -152.8(9) . . . . ?
C143 P5 C139 C189 28.0(10) . . . . ?
C143 C116 C92 C15 -1(2) . . . . ?
C143 C68 C88 C15 0.9(18) . . . . ?
C145 C44 C107 C58 -1.7(15) . . . . ?
C145 C13 C23 C58 -0.5(18) . . . . ?
C147 C32 C205 C76 0(2) . . . . ?
C149 C17 C8 C204 -1(3) . . . . ?
C149 C17 C8 C106 -178.7(17) . . . . ?
C149 C11 C98 C204 0(2) . . . . ?
C149 C11 C98 C55 179.0(14) . . . . ?
C151 C79 C139 Fe2 60.6(7) . . . . ?
C151 C79 C139 P5 -177.7(7) . . . . ?
C151 C79 C139 C189 1.6(11) . . . . ?
C155 C46 C57 C137 -0.9(15) . . . . ?
C155 C153 C181 C137 0.5(18) . . . . ?
C155 C153 C192 F01F 56.7(16) . . . . ?
C155 C153 C192 F03X -66(2) . . . . ?
C155 C153 C192 F05B 168.7(12) . . . . ?
C157 C59 C156 C193 1.6(19) . . . . ?
C157 C59 C156 C29 -178.4(12) . . . . ?
C157 C101 C33 C193 -3(2) . . . . ?
C157 C101 C33 C200 177.5(16) . . . . ?
C159 C177 C197 Fe3 59.4(9) . . . . ?
C159 C177 C197 C61 -0.3(15) . . . . ?
C161 C4 C105 C62 2.1(19) . . . . ?
C163 C77 C87 C121 3.4(18) . . . . ?
C165 C171 C80 C90 -3(2) . . . . ?
C165 C168 C47 C90 4(2) . . . . ?
C167 C75 C21 C160 1.8(19) . . . . ?
C167 C39 C150 C160 -3(2) . . . . ?
C169 C183 C162 C180 -0.2(18) . . . . ?
C169 C74 C94 C180 -2.0(18) . . . . ?
C171 P7 C103 Fe3 -60.3(8) . . . . ?
C171 P7 C103 C89 32.6(14) . . . . ?
C171 P7 C103 C110 -151.4(11) . . . . ?
C171 P7 C115 C64 -130.6(10) . . . . ?
C171 P7 C115 C82 52.0(10) . . . . ?
C171 C165 C168 C47 -5(2) . . . . ?
C171 C80 C90 C47 2(2) . . . . ?
C177 C159 C199 Fe3 -59.4(10) . . . . ?
C177 C159 C199 C61 -0.8(16) . . . . ?
C179 C30 C2 C56 0.6(18) . . . . ?
C179 C30 C2 C182 178.7(11) . . . . ?
C179 C144 C78 C56 -3(2) . . . . ?
C179 C144 C78 C208 175.5(17) . . . . ?
C181 C137 C187 F013 8.4(16) . . . . ?
C181 C137 C187 F014 126.4(11) . . . . ?
C181 C137 C187 F015 -115.6(12) . . . . ?
C181 C153 C155 C46 -2.1(17) . . . . ?
C181 C153 C192 F01F -124.8(15) . . . . ?
C181 C153 C192 F03X 112.3(17) . . . . ?
C181 C153 C192 F05B -13(2) . . . . ?
C183 P3 C131 Fe2 -164.1(6) . . . . ?
C183 P3 C131 C67 106.6(9) . . . . ?
C183 P3 C131 C154 -73.2(10) . . . . ?
C183 P3 C122 C37 -140.2(12) . . . . ?
C183 P3 C122 C136 45.3(13) . . . . ?
C183 C169 C74 C94 0.8(18) . . . . ?
C183 C162 C180 C94 -1(2) . . . . ?
C185 C22 C83 Fe1 -60.7(6) . . . . ?
C185 C22 C83 C85 -0.8(11) . . . . ?
C187 C137 C181 C153 177.6(11) . . . . ?
C193 C33 C200 F02N -163.2(17) . . . . ?
C193 C33 C200 F7 -44(3) . . . . ?
C193 C33 C200 F19 60(2) . . . . ?
C193 C156 C29 F01S -43(2) . . . . ?
C193 C156 C29 F029 72.3(17) . . . . ?
C193 C156 C29 F06T 178.9(14) . . . . ?
C195 C69 C124 C152 -2.6(16) . . . . ?
C197 C61 C199 Fe3 58.9(9) . . . . ?
C197 C61 C199 C159 0.6(15) . . . . ?
C199 C61 C197 Fe3 -59.2(9) . . . . ?
C199 C61 C197 C177 -0.2(15) . . . . ?
C199 C159 C177 Fe3 59.7(10) . . . . ?
C199 C159 C177 C197 0.7(16) . . . . ?
C203 C42 C54 C130 -4.7(19) . . . . ?
C203 C45 C104 F04D -172(2) . . . . ?
C203 C45 C104 F1 -43(3) . . . . ?
C203 C45 C104 F17 68(3) . . . . ?
C205 C32 C147 C184 -1(2) . . . . ?
C205 C76 C172 C184 -1(3) . . . . ?
C205 C76 C206 F06U 177(3) . . . . ?
C205 C76 C206 F5 -53(3) . . . . ?
C205 C76 C206 F34 49(3) . . . . ?
C1 C67 C131 Fe2 59.1(7) . . . . ?
C1 C67 C131 P3 179.4(7) . . . . ?
C1 C67 C131 C154 -0.7(11) . . . . ?
C1 C142 C154 Fe2 -59.2(7) . . . . ?
C1 C142 C154 C131 -0.4(11) . . . . ?
F04P C201 C130 C54 -125.3(18) . . . . ?
F04P C201 C130 C35 52(3) . . . . ?
C3 C141 C70 C66 2.7(19) . . . . ?
C17 C149 C11 C98 0.1(17) . . . . ?
C17 C8 C204 C98 1(3) . . . . ?
C17 C8 C106 F07W -118(2) . . . . ?
C17 C8 C106 F23 -1(3) . . . . ?
C17 C8 C106 F37 115(3) . . . . ?
C108 C12 C109 C170 2(2) . . . . ?
C108 C174 C186 C170 1(4) . . . . ?
C56 C2 C182 F01O -163.2(13) . . . . ?
C56 C2 C182 F01Z 78.5(18) . . . . ?
C56 C2 C182 F051 -41.3(19) . . . . ?
C56 C78 C208 F06L -162.5(17) . . . . ?
C56 C78 C208 F07G 71(3) . . . . ?
C56 C78 C208 F8 -54(3) . . . . ?
C110 C72 C166 Fe3 -59.2(9) . . . . ?
C110 C72 C166 C89 -0.6(16) . . . . ?
C112 C117 C127 Fe4 59.2(9) . . . . ?
C112 C117 C127 C36 0.0(14) . . . . ?
C114 C66 C70 C141 -3(2) . . . . ?
C11 C149 C17 C8 0.6(19) . . . . ?
C11 C98 C204 C8 0(3) . . . . ?
C11 C98 C55 F042 153.1(15) . . . . ?
C11 C98 C55 F047 33(3) . . . . ?
C11 C98 C55 F11 -92(2) . . . . ?
C116 C143 C68 C88 -1.1(17) . . . . ?
C118 C50 C91 Fe1 59.5(7) . . . . ?
C118 C50 C91 P8 -177.9(7) . . . . ?
C118 C50 C91 C129 -0.1(11) . . . . ?
C118 C119 C129 Fe1 -58.7(7) . . . . ?
C118 C119 C129 C91 1.1(11) . . . . ?
F055 C176 C184 C147 -155.8(17) . . . . ?
F055 C176 C184 C172 22(3) . . . . ?
C33 C101 C157 S4 -174.7(11) . . . . ?
C33 C101 C157 C59 4.1(17) . . . . ?
C33 C193 C156 C59 -1(2) . . . . ?
C33 C193 C156 C29 179.1(14) . . . . ?
C120 C126 C132 C97 0.7(19) . . . . ?
C62 C190 C100 C161 -1(3) . . . . ?
C122 P3 C131 Fe2 -56.1(8) . . . . ?
C122 P3 C131 C67 -145.4(9) . . . . ?
C122 P3 C131 C154 34.8(10) . . . . ?
C122 P3 C183 C169 57.6(10) . . . . ?
C122 P3 C183 C162 -125.0(10) . . . . ?
C122 C37 C6 C202 -3(3) . . . . ?
C122 C136 C194 C202 -4(3) . . . . ?
C124 C69 C195 C49 1.8(17) . . . . ?
C124 C152 C84 C49 1(2) . . . . ?
C124 C152 C102 F03K -101(2) . . . . ?
C124 C152 C102 F05K 142.0(15) . . . . ?
C124 C152 C102 F2 26(2) . . . . ?
C64 C115 C82 C138 -1.7(19) . . . . ?
C35 C45 C104 F04D 12(3) . . . . ?
C35 C45 C104 F1 140(2) . . . . ?
C35 C45 C104 F17 -108(2) . . . . ?
C128 C114 C66 C70 2(2) . . . . ?
C66 C114 C128 C3 0(2) . . . . ?
C130 C35 C45 C203 4(3) . . . . ?
C130 C35 C45 C104 179.9(19) . . . . ?
C5 C65 C95 C60 0.4(16) . . . . ?
C5 C196 C198 C60 1.2(19) . . . . ?
F05L C178 C49 C195 -158.1(18) . . . . ?
F05L C178 C49 C84 19(3) . . . . ?
C68 C143 C116 C92 1.3(18) . . . . ?
C68 C88 C15 C92 -1(2) . . . . ?
C37 C122 C136 C194 3(2) . . . . ?
C37 C6 C202 C194 1(3) . . . . ?
C136 C122 C37 C6 1(2) . . . . ?
C136 C194 C202 C6 3(3) . . . . ?
C70 C141 C3 C128 -1.0(18) . . . . ?
C138 C158 C96 C64 -3(2) . . . . ?
C21 C75 C167 C39 -0.6(19) . . . . ?
F05U C176 C184 C147 96.4(19) . . . . ?
F05U C176 C184 C172 -86(2) . . . . ?
C140 C148 C27 F02W -149.2(15) . . . . ?
C140 C148 C27 F044 98.1(18) . . . . ?
C140 C148 C27 F4 -23(2) . . . . ?
C140 C164 C51 F02E 87(2) . . . . ?
C140 C164 C51 F03P -156.8(15) . . . . ?
C140 C164 C51 F07O -30(3) . . . . ?
C39 C150 C160 C21 4(2) . . . . ?
C144 C78 C208 F06L 19(3) . . . . ?
C144 C78 C208 F07G -108(2) . . . . ?
C144 C78 C208 F8 127(2) . . . . ?
C74 C169 C183 P3 177.8(9) . . . . ?
C74 C169 C183 C162 0.3(18) . . . . ?
C148 C140 C164 C99 -2(2) . . . . ?
C148 C140 C164 C51 -179.1(17) . . . . ?
C76 C172 C184 C147 0(3) . . . . ?
C76 C172 C184 C176 -178(2) . . . . ?
C152 C84 C49 C195 -2(2) . . . . ?
C152 C84 C49 C178 -179.3(18) . . . . ?
C156 C59 C157 S4 175.6(9) . . . . ?
C156 C59 C157 C101 -3.2(16) . . . . ?
C156 C193 C33 C101 2(2) . . . . ?
C156 C193 C33 C200 -179.1(18) . . . . ?
F06F C176 C184 C147 -19(3) . . . . ?
F06F C176 C184 C172 159(2) . . . . ?
C158 C138 C82 C115 1(2) . . . . ?
C82 C115 C64 C96 0.1(18) . . . . ?
C82 C138 C158 C96 1(2) . . . . ?
C162 C180 C94 C74 2.0(19) . . . . ?
C164 C99 C113 S1 177.0(10) . . . . ?
C164 C99 C113 C125 -4.2(18) . . . . ?
C164 C140 C148 C125 -1(2) . . . . ?
C164 C140 C148 C27 177.7(15) . . . . ?
F06Q C178 C49 C195 -46(3) . . . . ?
F06Q C178 C49 C84 130.8(17) . . . . ?
C84 C152 C102 F03K 80(2) . . . . ?
C84 C152 C102 F05K -37(2) . . . . ?
C84 C152 C102 F2 -153.1(16) . . . . ?
C166 C89 C103 Fe3 -60.6(10) . . . . ?
C166 C89 C103 P7 176.5(10) . . . . ?
C166 C89 C103 C110 0.0(15) . . . . ?
C45 C35 C130 C54 -4(3) . . . . ?
C45 C35 C130 C201 178.5(19) . . . . ?
C168 C165 C171 P7 -176.1(11) . . . . ?
C168 C165 C171 C80 4(2) . . . . ?
C168 C47 C90 C80 -3(2) . . . . ?
C172 C76 C206 F06U 1(4) . . . . ?
C172 C76 C206 F5 130(2) . . . . ?
C172 C76 C206 F34 -128(2) . . . . ?
C88 C15 C92 C116 1(2) . . . . ?
C182 C2 C56 C78 -178.3(14) . . . . ?
C192 C153 C155 C46 176.3(11) . . . . ?
C192 C153 C181 C137 -177.9(12) . . . . ?
C102 C152 C84 C49 -179.5(16) . . . . ?
C204 C8 C106 F07W 65(3) . . . . ?
C204 C8 C106 F23 -178(2) . . . . ?
C204 C8 C106 F37 -63(3) . . . . ?
C204 C98 C55 F042 -27(3) . . . . ?
C204 C98 C55 F047 -148.1(18) . . . . ?
C204 C98 C55 F11 88(2) . . . . ?
C206 C76 C172 C184 175(2) . . . . ?
C55 C98 C204 C8 -179.4(19) . . . . ?
F20 C178 C49 C195 64(3) . . . . ?
F20 C178 C49 C84 -120(2) . . . . ?
C106 C8 C204 C98 178.3(19) . . . . ?

loop_
_smtbx_masks_void_nr
_smtbx_masks_void_average_x
_smtbx_masks_void_average_y
_smtbx_masks_void_average_z
_smtbx_masks_void_volume
_smtbx_masks_void_count_electrons
_smtbx_masks_void_content
1 0.197 0.000 0.000 3016.1 594.2 '14 CH2Cl2'
2 0.477 0.463 0.663 8.7 0.0 ?
3 0.523 0.537 0.337 8.7 0.0 ?
